data_4323099
loop_
_publ_author_name
'Megumu Munakata'
'Gui Ling Ning'
'Takayoshi Kuroda-Sowa'
'Masahiko Maekawa'
'Yusaku Suenaga'
'Takashi Horino'

_publ_section_title
;
 Construction of Copper(I) Coordination Polymers of
 1,2,4,5-Tetracyanobenzene with Zigzag Sheet and Porous Frameworks
;
_journal_name_full 'Inorganic Chemistry'
_journal_page_first 5651
_journal_page_last 5656
_journal_paper_doi 10.1021/ic980427v
_journal_volume 37
_journal_year 1998
_chemical_formula_sum 'C7.5 H1.5 Cu0.5 F3 N3 P0.5'
_chemical_formula_weight 237.87
_space_group_IT_number 63
_symmetry_cell_setting orthorhombic
_symmetry_Int_Tables_number 63
_symmetry_space_group_name_Hall '-C 2c 2'
_symmetry_space_group_name_H-M 'C m c m'
_audit_creation_date 'Fri Aug  7 19:14:03 1998'
_audit_creation_method 'from TEXRAY.INF file'
_cell_angle_alpha 90
_cell_angle_beta 90
_cell_angle_gamma 90
_cell_formula_units_Z 16
_cell_length_a 28.282(3)
_cell_length_b 10.337(3)
_cell_length_c 16.285(4)
_cell_measurement_reflns_used 20
_cell_measurement_temperature 296.2
_cell_measurement_theta_max 18.5
_cell_measurement_theta_min 15.4
_cell_volume 4760.9(19)
_computing_cell_refinement 'Rigaku/AFC Diffractometer Control'
_computing_data_collection 'Rigaku/AFC Diffractometer Control'
_computing_data_reduction teXsan
_computing_publication_material teXsan
_computing_structure_refinement teXsan
_computing_structure_solution SIR88
_diffrn_ambient_temperature 296.2
_diffrn_measurement_device_type 'Rigaku AFC7R'
_diffrn_measurement_method \w-2\q
_diffrn_orient_matrix_UB_11 0.01738
_diffrn_orient_matrix_UB_12 -0.00085
_diffrn_orient_matrix_UB_13 0.05348
_diffrn_orient_matrix_UB_21 -0.03079
_diffrn_orient_matrix_UB_22 0.00115
_diffrn_orient_matrix_UB_23 0.03019
_diffrn_orient_matrix_UB_31 -0.00052
_diffrn_orient_matrix_UB_32 -0.09673
_diffrn_orient_matrix_UB_33 -0.00011
_diffrn_radiation_detector 'scintillation counter'
_diffrn_radiation_monochromator graphite
_diffrn_radiation_source 'Rigaku rotating anode'
_diffrn_radiation_type 'Mo K\a'
_diffrn_radiation_wavelength 0.7107
_diffrn_reflns_av_R_equivalents 0.000
_diffrn_reflns_av_sigmaI/netI 0.049
_diffrn_reflns_limit_h_max 36
_diffrn_reflns_limit_h_min 0
_diffrn_reflns_limit_k_max 13
_diffrn_reflns_limit_k_min 0
_diffrn_reflns_limit_l_max 0
_diffrn_reflns_limit_l_min -21
_diffrn_reflns_number 3055
_diffrn_reflns_reduction_process 'Lp corrections applied'
_diffrn_reflns_theta_max 27.49
_diffrn_reflns_theta_min 2.10
_diffrn_standards_decay_% -2.05
_diffrn_standards_interval_count 150
_diffrn_standards_number 3
_exptl_absorpt_coefficient_mu 1.040
_exptl_absorpt_correction_type none
_exptl_crystal_colour yellow
_exptl_crystal_density_diffrn 1.327
_exptl_crystal_density_method 'not measured'
_exptl_crystal_description prismatic
_exptl_crystal_F_000 1864.00
_exptl_crystal_size_max 0.500
_exptl_crystal_size_mid 0.400
_exptl_crystal_size_min 0.200
_refine_diff_density_max 0.72
_refine_diff_density_min -0.63
_refine_ls_extinction_method none
_refine_ls_goodness_of_fit_ref 2.051
_refine_ls_matrix_type diagonal
_refine_ls_number_constraints 0
_refine_ls_number_parameters 171
_refine_ls_number_reflns 1680
_refine_ls_number_restraints 0
_refine_ls_R_factor_all 0.0567
_refine_ls_R_factor_gt 0.0567
_refine_ls_shift/su_max 0.0030
_refine_ls_shift/su_mean 0.0000
_refine_ls_structure_factor_coef F
_refine_ls_weighting_scheme unit
_refine_ls_wR_factor_gt 0.0631
_refine_ls_wR_factor_ref 0.0631
_reflns_number_gt 1680
_reflns_number_total 3055
_reflns_threshold_expression >2.0sigma(I)
_cod_data_source_file ic980427v_2.cif
_cod_data_source_block '[Cu2(tcnb)3](PF6)2'
_cod_original_cell_volume 4760(3)
_cod_original_sg_symbol_H-M 'C m c m '
_cod_original_formula_sum 'C7.50 H1.50 Cu0.50 F3 N3 P0.50 '
_cod_database_code 4323099

loop_
_symmetry_equiv_pos_as_xyz
x,y,z
x,-y,-z
x,y,1/2-z
x,-y,1/2+z
-x,-y,-z
-x,y,z
-x,-y,1/2+z
-x,y,1/2-z
1/2+x,1/2+y,z
1/2+x,1/2-y,-z
1/2+x,1/2+y,1/2-z
1/2+x,1/2-y,1/2+z
1/2-x,1/2-y,-z
1/2-x,1/2+y,z
1/2-x,1/2-y,1/2+z
1/2-x,1/2+y,1/2-z

loop_
_atom_site_label
_atom_site_type_symbol
_atom_site_fract_x
_atom_site_fract_y
_atom_site_fract_z
_atom_site_U_iso_or_equiv
_atom_site_adp_type
_atom_site_occupancy
_atom_site_calc_flag
_atom_site_refinement_flags
_atom_site_disorder_assembly
_atom_site_disorder_group
Cu(1) Cu 0.39914(3) 0.18229(7) 0.7500 0.0383(2) Uani 1.00 d S . .
P(1) P 0.19935(7) 0.0405(2) 0.7500 0.0597(6) Uani 1.00 d S . .
F(1) F 0.1908(3) 0.1901(6) 0.7500 0.111(2) Uani 1.00 d S . .
F(2) F 0.2515(4) 0.074(2) 0.7500 0.222(8) Uani 1.00 d S . .
F(3) F 0.2089(3) -0.1096(5) 0.7500 0.086(2) Uani 1.00 d S . .
F(4) F 0.1466(3) 0.013(1) 0.7500 0.258(10) Uani 1.00 d S . .
F(5) F 0.2073(7) 0.0389(6) 0.6562(5) 0.217(5) Uani 1.00 d . . .
N(1) N 0.3562(2) 0.1943(5) 0.6540(3) 0.056(1) Uani 1.00 d . . .
N(2) N 0.4357(2) 0.3443(5) 0.7500 0.048(2) Uani 1.00 d S . .
N(3) N 0.4338(2) 0.0199(5) 0.7500 0.044(1) Uani 1.00 d S . .
N(4) N 0.3734(3) 0.134(1) 0.4111(5) 0.117(3) Uani 1.00 d . . .
C(1) C 0.4748(2) 0.7982(5) 0.7500 0.037(1) Uani 1.00 d S . .
C(2) C 0.4498(2) 0.6830(6) 0.7500 0.041(1) Uani 1.00 d S . .
C(3) C 0.4752(2) 0.5677(5) 0.7500 0.037(1) Uani 1.00 d S . .
C(4) C 0.2876(2) 0.2333(5) 0.5528(3) 0.049(1) Uani 1.00 d . . .
C(5) C 0.2452(2) 0.2778(5) 0.5838(3) 0.054(1) Uani 1.00 d . . .
C(6) C 0.2930(2) 0.2053(5) 0.4686(3) 0.052(1) Uani 1.00 d . . .
C(7) C 0.4511(2) -0.0791(6) 0.7500 0.040(2) Uani 1.00 d S . .
C(8) C 0.4513(2) 0.4458(6) 0.7500 0.042(2) Uani 1.00 d S . .
C(9) C 0.3263(2) 0.2127(5) 0.6085(3) 0.052(1) Uani 1.00 d . . .
C(10) C 0.3375(2) 0.1631(8) 0.4365(4) 0.075(2) Uani 1.00 d . . .
N(1*) N 0.3562(2) 0.1943(5) 0.8460(3) 0.056(1) Uani 1.00 d . . .
F(5*) F 0.2073(7) 0.0389(6) 0.8438(5) 0.217(5) Uani 1.00 d . . .
C(1') C 0.5252(2) 0.7982(5) 0.7500 0.037(1) Uani 1.00 d S . .
C(7") C 0.4511(2) 0.9209(6) 0.7500 0.040(2) Uani 1.00 d S . .
C(3') C 0.5248(2) 0.5677(5) 0.7500 0.037(1) Uani 1.00 d S . .
C(6#) C 0.2070(2) 0.2947(5) 0.5314(3) 0.052(1) Uani 1.00 d . . .
C(5#) C 0.2548(2) 0.2222(5) 0.4162(3) 0.054(1) Uani 1.00 d . . .
C(1") C 0.4748(2) -0.2018(5) 0.7500 0.037(1) Uani 1.00 d S . .
C(9*) C 0.3263(2) 0.2127(5) 0.8915(3) 0.052(1) Uani 1.00 d . . .
C(2') C 0.5502(2) 0.6830(6) 0.7500 0.041(1) Uani 1.00 d S . .
C(7') C 0.5489(2) 0.9209(6) 0.7500 0.040(2) Uani 1.00 d S . .
N(3") N 0.4338(2) 1.0199(5) 0.7500 0.044(1) Uani 1.00 d S . .
C(8') C 0.5487(2) 0.4458(6) 0.7500 0.042(2) Uani 1.00 d S . .
C(4#) C 0.2124(2) 0.2666(5) 0.4472(3) 0.049(1) Uani 1.00 d . . .
C(10#) C 0.1625(2) 0.3369(8) 0.5635(4) 0.075(2) Uani 1.00 d . . .
C(1') C 0.5252(2) -0.2018(5) 0.7500 0.037(1) Uani 1.00 d S . .
C(2") C 0.4498(2) -0.3170(6) 0.7500 0.041(1) Uani 1.00 d S . .
C(4*) C 0.2876(2) 0.2333(5) 0.9472(3) 0.049(1) Uani 1.00 d . . .
N(3') N 0.5662(2) 1.0199(5) 0.7500 0.044(1) Uani 1.00 d S . .
Cu(1") Cu 0.39914(3) 1.18229(7) 0.7500 0.0383(2) Uani 1.00 d S . .
N(2') N 0.5643(2) 0.3443(5) 0.7500 0.048(2) Uani 1.00 d S . .
C(9#) C 0.1737(2) 0.2873(5) 0.3915(3) 0.052(1) Uani 1.00 d . . .
N(4#) N 0.1266(3) 0.366(1) 0.5889(5) 0.117(3) Uani 1.00 d . . .
C(2') C 0.5502(2) -0.3170(6) 0.7500 0.041(1) Uani 1.00 d S . .
C(7') C 0.5489(2) -0.0791(6) 0.7500 0.040(2) Uani 1.00 d S . .
C(3") C 0.4752(2) -0.4323(5) 0.7500 0.037(1) Uani 1.00 d S . .
C(5*) C 0.2452(2) 0.2778(5) 0.9162(3) 0.054(1) Uani 1.00 d . . .
C(6*) C 0.2930(2) 0.2053(5) 1.0314(3) 0.052(1) Uani 1.00 d . . .
Cu(1') Cu 0.60086(3) 1.18229(7) 0.7500 0.0383(2) Uani 1.00 d S . .
N(1") N 0.3562(2) 1.1943(5) 0.6540(3) 0.056(1) Uani 1.00 d . . .
N(1*) N 0.3562(2) 1.1943(5) 0.8460(3) 0.056(1) Uani 1.00 d . . .
N(2") N 0.4357(2) 1.3443(5) 0.7500 0.048(2) Uani 1.00 d S . .
Cu(1') Cu 0.60086(3) 0.18229(7) 0.7500 0.0383(2) Uani 1.00 d S . .
N(1#) N 0.1438(2) 0.3057(5) 0.3460(3) 0.056(1) Uani 1.00 d . . .
C(3') C 0.5248(2) -0.4323(5) 0.7500 0.037(1) Uani 1.00 d S . .
N(3') N 0.5662(2) 0.0199(5) 0.7500 0.044(1) Uani 1.00 d S . .
C(8") C 0.4513(2) -0.5542(6) 0.7500 0.042(2) Uani 1.00 d S . .
C(6$) C 0.2070(2) 0.2947(5) 0.9686(3) 0.052(1) Uani 1.00 d . . .
C(5$) C 0.2548(2) 0.2222(5) 1.0838(3) 0.054(1) Uani 1.00 d . . .
C(10*) C 0.3375(2) 0.1631(8) 1.0635(4) 0.075(2) Uani 1.00 d . . .
N(2') N 0.5643(2) 1.3443(5) 0.7500 0.048(2) Uani 1.00 d S . .
C(9") C 0.3263(2) 1.2127(5) 0.6085(3) 0.052(1) Uani 1.00 d . . .
C(9*) C 0.3263(2) 1.2127(5) 0.8915(3) 0.052(1) Uani 1.00 d . . .
C(8") C 0.4513(2) 1.4458(6) 0.7500 0.042(2) Uani 1.00 d S . .
Cu(1#) Cu 0.10086(3) 0.31771(7) 0.2500 0.0383(2) Uani 1.00 d S . .
C(8') C 0.5487(2) -0.5542(6) 0.7500 0.042(2) Uani 1.00 d S . .
N(2") N 0.4357(2) -0.6557(5) 0.7500 0.048(2) Uani 1.00 d S . .
C(4$) C 0.2124(2) 0.2666(5) 1.0528(3) 0.049(1) Uani 1.00 d . . .
C(10$) C 0.1625(2) 0.3369(8) 0.9365(4) 0.075(2) Uani 1.00 d . . .
N(4*) N 0.3734(3) 0.134(1) 1.0889(5) 0.117(3) Uani 1.00 d . . .
C(8') C 0.5487(2) 1.4458(6) 0.7500 0.042(2) Uani 1.00 d S . .
C(4") C 0.2876(2) 1.2334(5) 0.5528(3) 0.049(1) Uani 1.00 d . . .
C(4*) C 0.2876(2) 1.2334(5) 0.9472(3) 0.049(1) Uani 1.00 d . . .
C(3") C 0.4752(2) 1.5677(5) 0.7500 0.037(1) Uani 1.00 d S . .
N(1$) N 0.1438(2) 0.3057(5) 0.1540(3) 0.056(1) Uani 1.00 d . . .
N(2#) N 0.0643(2) 0.1557(5) 0.2500 0.048(2) Uani 1.00 d S . .
N(3#) N 0.0662(2) 0.4801(5) 0.2500 0.044(1) Uani 1.00 d S . .
N(2') N 0.5643(2) -0.6557(5) 0.7500 0.048(2) Uani 1.00 d S . .
Cu(1") Cu 0.39914(3) -0.81771(7) 0.7500 0.0383(2) Uani 1.00 d S . .
C(9$) C 0.1737(2) 0.2873(5) 1.1085(3) 0.052(1) Uani 1.00 d . . .
N(4$) N 0.1266(3) 0.366(1) 0.9111(5) 0.117(3) Uani 1.00 d . . .
C(3') C 0.5248(2) 1.5677(5) 0.7500 0.037(1) Uani 1.00 d S . .
C(5") C 0.2452(2) 1.2778(5) 0.5838(3) 0.054(1) Uani 1.00 d . . .
C(6") C 0.2930(2) 1.2053(5) 0.4686(3) 0.052(1) Uani 1.00 d . . .
C(5*) C 0.2452(2) 1.2778(5) 0.9162(3) 0.054(1) Uani 1.00 d . . .
C(6*) C 0.2930(2) 1.2053(5) 1.0314(3) 0.052(1) Uani 1.00 d . . .
C(2") C 0.4498(2) 1.6830(6) 0.7500 0.041(1) Uani 1.00 d S . .
C(9$) C 0.1737(2) 0.2873(5) 0.1085(3) 0.052(1) Uani 1.00 d . . .
C(8#) C 0.0487(2) 0.0542(6) 0.2500 0.042(2) Uani 1.00 d S . .
C(7#) C 0.0489(2) 0.5791(6) 0.2500 0.040(2) Uani 1.00 d S . .
Cu(1') Cu 0.60086(3) -0.81771(7) 0.7500 0.0383(2) Uani 1.00 d S . .
N(1") N 0.3562(2) -0.8057(5) 0.6540(3) 0.056(1) Uani 1.00 d . . .
N(1*) N 0.3562(2) -0.8057(5) 0.8460(3) 0.056(1) Uani 1.00 d . . .
N(3") N 0.4338(2) -0.9801(5) 0.7500 0.044(1) Uani 1.00 d S . .
N(1$) N 0.1438(2) 0.3057(5) 1.1540(3) 0.056(1) Uani 1.00 d . . .
C(2') C 0.5502(2) 1.6830(6) 0.7500 0.041(1) Uani 1.00 d S . .
C(6#) C 0.2070(2) 1.2947(5) 0.5314(3) 0.052(1) Uani 1.00 d . . .
C(5#) C 0.2548(2) 1.2222(5) 0.4162(3) 0.054(1) Uani 1.00 d . . .
C(10") C 0.3375(2) 1.1631(8) 0.4365(4) 0.075(2) Uani 1.00 d . . .
C(6$) C 0.2070(2) 1.2947(5) 0.9686(3) 0.052(1) Uani 1.00 d . . .
C(5$) C 0.2548(2) 1.2222(5) 1.0838(3) 0.054(1) Uani 1.00 d . . .
C(10*) C 0.3375(2) 1.1631(8) 1.0635(4) 0.075(2) Uani 1.00 d . . .
C(1") C 0.4748(2) 1.7982(5) 0.7500 0.037(1) Uani 1.00 d S . .
C(4$) C 0.2124(2) 0.2666(5) 0.0528(3) 0.049(1) Uani 1.00 d . . .
C(3#) C 0.0248(2) -0.0677(5) 0.2500 0.037(1) Uani 1.00 d S . .
C(1#) C 0.0252(2) 0.7018(5) 0.2500 0.037(1) Uani 1.00 d S . .
N(3') N 0.5662(2) -0.9801(5) 0.7500 0.044(1) Uani 1.00 d S . .
C(9") C 0.3263(2) -0.7873(5) 0.6085(3) 0.052(1) Uani 1.00 d . . .
C(9*) C 0.3263(2) -0.7873(5) 0.8915(3) 0.052(1) Uani 1.00 d . . .
C(7") C 0.4511(2) -1.0791(6) 0.7500 0.040(2) Uani 1.00 d S . .
Cu(1#) Cu 0.10086(3) 0.31771(7) 1.2500 0.0383(2) Uani 1.00 d S . .
C(1') C 0.5252(2) 1.7982(5) 0.7500 0.037(1) Uani 1.00 d S . .
C(4#) C 0.2124(2) 1.2666(5) 0.4472(3) 0.049(1) Uani 1.00 d . . .
C(10#) C 0.1625(2) 1.3369(8) 0.5635(4) 0.075(2) Uani 1.00 d . . .
N(4") N 0.3734(3) 1.134(1) 0.4111(5) 0.117(3) Uani 1.00 d . . .
C(4$) C 0.2124(2) 1.2666(5) 1.0528(3) 0.049(1) Uani 1.00 d . . .
C(10$) C 0.1625(2) 1.3369(8) 0.9365(4) 0.075(2) Uani 1.00 d . . .
N(4*) N 0.3734(3) 1.134(1) 1.0889(5) 0.117(3) Uani 1.00 d . . .
C(7") C 0.4511(2) 1.9209(6) 0.7500 0.040(2) Uani 1.00 d S . .
C(5$) C 0.2548(2) 0.2222(5) 0.0838(3) 0.054(1) Uani 1.00 d . . .
C(6$) C 0.2070(2) 0.2947(5) -0.0314(3) 0.052(1) Uani 1.00 d . . .
C(2#) C 0.0502(2) -0.1830(6) 0.2500 0.041(1) Uani 1.00 d S . .
C(3**) C -0.0248(2) -0.0677(5) 0.2500 0.037(1) Uani 1.00 d S . .
C(1**) C -0.0252(2) 0.7018(5) 0.2500 0.037(1) Uani 1.00 d S . .
C(2#) C 0.0502(2) 0.8170(6) 0.2500 0.041(1) Uani 1.00 d S . .
C(7') C 0.5489(2) -1.0791(6) 0.7500 0.040(2) Uani 1.00 d S . .
C(4") C 0.2876(2) -0.7667(5) 0.5528(3) 0.049(1) Uani 1.00 d . . .
C(4*) C 0.2876(2) -0.7667(5) 0.9472(3) 0.049(1) Uani 1.00 d . . .
C(1") C 0.4748(2) -1.2018(5) 0.7500 0.037(1) Uani 1.00 d S . .
C(7') C 0.5489(2) 1.9209(6) 0.7500 0.040(2) Uani 1.00 d S . .
C(9#) C 0.1737(2) 1.2873(5) 0.3915(3) 0.052(1) Uani 1.00 d . . .
N(4#) N 0.1266(3) 1.366(1) 0.5889(5) 0.117(3) Uani 1.00 d . . .
C(9$) C 0.1737(2) 1.2873(5) 1.1085(3) 0.052(1) Uani 1.00 d . . .
N(4$) N 0.1266(3) 1.366(1) 0.9111(5) 0.117(3) Uani 1.00 d . . .
N(3") N 0.4338(2) 2.0199(5) 0.7500 0.044(1) Uani 1.00 d S . .
C(6*) C 0.2930(2) 0.2053(5) 0.0314(3) 0.052(1) Uani 1.00 d . . .
C(5*) C 0.2452(2) 0.2778(5) -0.0838(3) 0.054(1) Uani 1.00 d . . .
C(10$) C 0.1625(2) 0.3369(8) -0.0635(4) 0.075(2) Uani 1.00 d . . .
C(1#) C 0.0252(2) -0.2982(5) 0.2500 0.037(1) Uani 1.00 d S . .
C(2**) C -0.0502(2) -0.1830(6) 0.2500 0.041(1) Uani 1.00 d S . .
C(8**) C -0.0487(2) 0.0542(6) 0.2500 0.042(2) Uani 1.00 d S . .
C(2**) C -0.0502(2) 0.8170(6) 0.2500 0.041(1) Uani 1.00 d S . .
C(7**) C -0.0489(2) 0.5791(6) 0.2500 0.040(2) Uani 1.00 d S . .
C(3#) C 0.0248(2) 0.9323(5) 0.2500 0.037(1) Uani 1.00 d S . .
C(1') C 0.5252(2) -1.2018(5) 0.7500 0.037(1) Uani 1.00 d S . .
C(5") C 0.2452(2) -0.7222(5) 0.5838(3) 0.054(1) Uani 1.00 d . . .
C(6") C 0.2930(2) -0.7947(5) 0.4686(3) 0.052(1) Uani 1.00 d . . .
C(5*) C 0.2452(2) -0.7222(5) 0.9162(3) 0.054(1) Uani 1.00 d . . .
C(6*) C 0.2930(2) -0.7947(5) 1.0314(3) 0.052(1) Uani 1.00 d . . .
C(2") C 0.4498(2) -1.3170(6) 0.7500 0.041(1) Uani 1.00 d S . .
N(3') N 0.5662(2) 2.0199(5) 0.7500 0.044(1) Uani 1.00 d S . .
N(1#) N 0.1438(2) 1.3057(5) 0.3460(3) 0.056(1) Uani 1.00 d . . .
N(1$) N 0.1438(2) 1.3057(5) 1.1540(3) 0.056(1) Uani 1.00 d . . .
Cu(1") Cu 0.39914(3) 2.18229(7) 0.7500 0.0383(2) Uani 1.00 d S . .
C(4*) C 0.2876(2) 0.2333(5) -0.0528(3) 0.049(1) Uani 1.00 d . . .
C(10*) C 0.3375(2) 0.1631(8) 0.0635(4) 0.075(2) Uani 1.00 d . . .
N(4$) N 0.1266(3) 0.366(1) -0.0889(5) 0.117(3) Uani 1.00 d . . .
C(1**) C -0.0252(2) -0.2982(5) 0.2500 0.037(1) Uani 1.00 d S . .
C(7#) C 0.0489(2) -0.4209(6) 0.2500 0.040(2) Uani 1.00 d S . .
N(2**) N -0.0643(2) 0.1557(5) 0.2500 0.048(2) Uani 1.00 d S . .
C(3**) C -0.0248(2) 0.9323(5) 0.2500 0.037(1) Uani 1.00 d S . .
N(3**) N -0.0662(2) 0.4801(5) 0.2500 0.044(1) Uani 1.00 d S . .
C(8#) C 0.0487(2) 1.0542(6) 0.2500 0.042(2) Uani 1.00 d S . .
C(2') C 0.5502(2) -1.3170(6) 0.7500 0.041(1) Uani 1.00 d S . .
C(6#) C 0.2070(2) -0.7053(5) 0.5314(3) 0.052(1) Uani 1.00 d . . .
C(5#) C 0.2548(2) -0.7778(5) 0.4162(3) 0.054(1) Uani 1.00 d . . .
C(10") C 0.3375(2) -0.8369(8) 0.4365(4) 0.075(2) Uani 1.00 d . . .
C(6$) C 0.2070(2) -0.7053(5) 0.9686(3) 0.052(1) Uani 1.00 d . . .
C(5$) C 0.2548(2) -0.7778(5) 1.0838(3) 0.054(1) Uani 1.00 d . . .
C(10*) C 0.3375(2) -0.8369(8) 1.0635(4) 0.075(2) Uani 1.00 d . . .
C(3") C 0.4752(2) -1.4323(5) 0.7500 0.037(1) Uani 1.00 d S . .
Cu(1') Cu 0.60086(3) 2.18229(7) 0.7500 0.0383(2) Uani 1.00 d S . .
Cu(1#) Cu 0.10086(3) 1.31771(7) 0.2500 0.0383(2) Uani 1.00 d S . .
Cu(1#) Cu 0.10086(3) 1.31771(7) 1.2500 0.0383(2) Uani 1.00 d S . .
N(1") N 0.3562(2) 2.1943(5) 0.6540(3) 0.056(1) Uani 1.00 d . . .
N(1*) N 0.3562(2) 2.1943(5) 0.8460(3) 0.056(1) Uani 1.00 d . . .
N(2") N 0.4357(2) 2.3443(5) 0.7500 0.048(2) Uani 1.00 d S . .
C(9*) C 0.3263(2) 0.2127(5) -0.1085(3) 0.052(1) Uani 1.00 d . . .
N(4*) N 0.3734(3) 0.134(1) 0.0889(5) 0.117(3) Uani 1.00 d . . .
C(7**) C -0.0489(2) -0.4209(6) 0.2500 0.040(2) Uani 1.00 d S . .
N(3#) N 0.0662(2) -0.5199(5) 0.2500 0.044(1) Uani 1.00 d S . .
Cu(1**) Cu -0.10086(3) 0.31771(7) 0.2500 0.0383(2) Uani 1.00 d S . .
C(8**) C -0.0487(2) 1.0542(6) 0.2500 0.042(2) Uani 1.00 d S . .
N(2#) N 0.0643(2) 1.1557(5) 0.2500 0.048(2) Uani 1.00 d S . .
C(3') C 0.5248(2) -1.4323(5) 0.7500 0.037(1) Uani 1.00 d S . .
C(4#) C 0.2124(2) -0.7333(5) 0.4472(3) 0.049(1) Uani 1.00 d . . .
C(10#) C 0.1625(2) -0.6631(8) 0.5635(4) 0.075(2) Uani 1.00 d . . .
N(4") N 0.3734(3) -0.866(1) 0.4111(5) 0.117(3) Uani 1.00 d . . .
C(4$) C 0.2124(2) -0.7333(5) 1.0528(3) 0.049(1) Uani 1.00 d . . .
C(10$) C 0.1625(2) -0.6631(8) 0.9365(4) 0.075(2) Uani 1.00 d . . .
N(4*) N 0.3734(3) -0.866(1) 1.0889(5) 0.117(3) Uani 1.00 d . . .
C(8") C 0.4513(2) -1.5542(6) 0.7500 0.042(2) Uani 1.00 d S . .
N(2') N 0.5643(2) 2.3443(5) 0.7500 0.048(2) Uani 1.00 d S . .
N(1$) N 0.1438(2) 1.3057(5) 0.1540(3) 0.056(1) Uani 1.00 d . . .
N(3#) N 0.0662(2) 1.4801(5) 0.2500 0.044(1) Uani 1.00 d S . .
C(9") C 0.3263(2) 2.2127(5) 0.6085(3) 0.052(1) Uani 1.00 d . . .
C(9*) C 0.3263(2) 2.2127(5) 0.8915(3) 0.052(1) Uani 1.00 d . . .
C(8") C 0.4513(2) 2.4458(6) 0.7500 0.042(2) Uani 1.00 d S . .
N(1*) N 0.3562(2) 0.1943(5) -0.1540(3) 0.056(1) Uani 1.00 d . . .
N(3**) N -0.0662(2) -0.5199(5) 0.2500 0.044(1) Uani 1.00 d S . .
Cu(1#) Cu 0.10086(3) -0.68229(7) 0.2500 0.0383(2) Uani 1.00 d S . .
N(1**) N -0.1438(2) 0.3057(5) 0.3460(3) 0.056(1) Uani 1.00 d . . .
N(1##) N -0.1438(2) 0.3057(5) 0.1540(3) 0.056(1) Uani 1.00 d . . .
N(2**) N -0.0643(2) 1.1557(5) 0.2500 0.048(2) Uani 1.00 d S . .
C(8') C 0.5487(2) -1.5542(6) 0.7500 0.042(2) Uani 1.00 d S . .
C(9#) C 0.1737(2) -0.7127(5) 0.3915(3) 0.052(1) Uani 1.00 d . . .
N(4#) N 0.1266(3) -0.634(1) 0.5889(5) 0.117(3) Uani 1.00 d . . .
C(9$) C 0.1737(2) -0.7127(5) 1.1085(3) 0.052(1) Uani 1.00 d . . .
N(4$) N 0.1266(3) -0.634(1) 0.9111(5) 0.117(3) Uani 1.00 d . . .
N(2") N 0.4357(2) -1.6557(5) 0.7500 0.048(2) Uani 1.00 d S . .
Cu(1*) Cu 0.39914(3) -0.18229(7) 0.2500 0.0383(2) Uani 1.00 d S . .
N(1*) N 0.3562(2) -0.1943(5) 0.3460(3) 0.056(1) Uani 1.00 d . . .
N(2*) N 0.4357(2) -0.3443(5) 0.2500 0.048(2) Uani 1.00 d S . .
N(3*) N 0.4338(2) -0.0199(5) 0.2500 0.044(1) Uani 1.00 d S . .
N(4*) N 0.3734(3) -0.134(1) 0.5889(5) 0.117(3) Uani 1.00 d . . .
C(1*) C 0.4748(2) -0.7982(5) 0.2500 0.037(1) Uani 1.00 d S . .
C(2*) C 0.4498(2) -0.6830(6) 0.2500 0.041(1) Uani 1.00 d S . .
C(3*) C 0.4752(2) -0.5677(5) 0.2500 0.037(1) Uani 1.00 d S . .
C(4*) C 0.2876(2) -0.2333(5) 0.4472(3) 0.049(1) Uani 1.00 d . . .
C(5*) C 0.2452(2) -0.2778(5) 0.4162(3) 0.054(1) Uani 1.00 d . . .
C(6*) C 0.2930(2) -0.2053(5) 0.5314(3) 0.052(1) Uani 1.00 d . . .
C(7*) C 0.4511(2) 0.0791(6) 0.2500 0.040(2) Uani 1.00 d S . .
C(8*) C 0.4513(2) -0.4458(6) 0.2500 0.042(2) Uani 1.00 d S . .
C(9*) C 0.3263(2) -0.2127(5) 0.3915(3) 0.052(1) Uani 1.00 d . . .
C(10*) C 0.3375(2) -0.1631(8) 0.5635(4) 0.075(2) Uani 1.00 d . . .
N(1**) N 0.3562(2) -0.1943(5) 0.1540(3) 0.056(1) Uani 1.00 d . . .
C(1'*) C 0.5252(2) -0.7982(5) 0.2500 0.037(1) Uani 1.00 d S . .
C(7"*) C 0.4511(2) -0.9209(6) 0.2500 0.040(2) Uani 1.00 d S . .
C(3'*) C 0.5248(2) -0.5677(5) 0.2500 0.037(1) Uani 1.00 d S . .
C(6#*) C 0.2070(2) -0.2947(5) 0.4686(3) 0.052(1) Uani 1.00 d . . .
C(5#*) C 0.2548(2) -0.2222(5) 0.5838(3) 0.054(1) Uani 1.00 d . . .
C(1"*) C 0.4748(2) 0.2018(5) 0.2500 0.037(1) Uani 1.00 d S . .
C(9**) C 0.3263(2) -0.2127(5) 0.1085(3) 0.052(1) Uani 1.00 d . . .
C(2'*) C 0.5502(2) -0.6830(6) 0.2500 0.041(1) Uani 1.00 d S . .
C(7'*) C 0.5489(2) -0.9209(6) 0.2500 0.040(2) Uani 1.00 d S . .
N(3"*) N 0.4338(2) -1.0199(5) 0.2500 0.044(1) Uani 1.00 d S . .
C(8'*) C 0.5487(2) -0.4458(6) 0.2500 0.042(2) Uani 1.00 d S . .
C(4#*) C 0.2124(2) -0.2666(5) 0.5528(3) 0.049(1) Uani 1.00 d . . .
C(10#*) C 0.1625(2) -0.3369(8) 0.4365(4) 0.075(2) Uani 1.00 d . . .
C(1'*) C 0.5252(2) 0.2018(5) 0.2500 0.037(1) Uani 1.00 d S . .
C(2"*) C 0.4498(2) 0.3170(6) 0.2500 0.041(1) Uani 1.00 d S . .
C(4**) C 0.2876(2) -0.2333(5) 0.0528(3) 0.049(1) Uani 1.00 d . . .
N(3'*) N 0.5662(2) -1.0199(5) 0.2500 0.044(1) Uani 1.00 d S . .
Cu(1"*) Cu 0.39914(3) -1.18229(7) 0.2500 0.0383(2) Uani 1.00 d S . .
N(2'*) N 0.5643(2) -0.3443(5) 0.2500 0.048(2) Uani 1.00 d S . .
C(9#*) C 0.1737(2) -0.2873(5) 0.6085(3) 0.052(1) Uani 1.00 d . . .
N(4#*) N 0.1266(3) -0.366(1) 0.4111(5) 0.117(3) Uani 1.00 d . . .
C(2'*) C 0.5502(2) 0.3170(6) 0.2500 0.041(1) Uani 1.00 d S . .
C(7'*) C 0.5489(2) 0.0791(6) 0.2500 0.040(2) Uani 1.00 d S . .
C(3"*) C 0.4752(2) 0.4323(5) 0.2500 0.037(1) Uani 1.00 d S . .
C(5**) C 0.2452(2) -0.2778(5) 0.0838(3) 0.054(1) Uani 1.00 d . . .
C(6**) C 0.2930(2) -0.2053(5) -0.0314(3) 0.052(1) Uani 1.00 d . . .
Cu(1'*) Cu 0.60086(3) -1.18229(7) 0.2500 0.0383(2) Uani 1.00 d S . .
N(1"*) N 0.3562(2) -1.1943(5) 0.3460(3) 0.056(1) Uani 1.00 d . . .
N(1**) N 0.3562(2) -1.1943(5) 0.1540(3) 0.056(1) Uani 1.00 d . . .
N(2"*) N 0.4357(2) -1.3443(5) 0.2500 0.048(2) Uani 1.00 d S . .
Cu(1'*) Cu 0.60086(3) -0.18229(7) 0.2500 0.0383(2) Uani 1.00 d S . .
N(1#*) N 0.1438(2) -0.3057(5) 0.6540(3) 0.056(1) Uani 1.00 d . . .
C(3'*) C 0.5248(2) 0.4323(5) 0.2500 0.037(1) Uani 1.00 d S . .
N(3'*) N 0.5662(2) -0.0199(5) 0.2500 0.044(1) Uani 1.00 d S . .
C(8"*) C 0.4513(2) 0.5542(6) 0.2500 0.042(2) Uani 1.00 d S . .
C(6$*) C 0.2070(2) -0.2947(5) 0.0314(3) 0.052(1) Uani 1.00 d . . .
C(5$*) C 0.2548(2) -0.2222(5) -0.0838(3) 0.054(1) Uani 1.00 d . . .
C(10**) C 0.3375(2) -0.1631(8) -0.0635(4) 0.075(2) Uani 1.00 d . . .
N(2'*) N 0.5643(2) -1.3443(5) 0.2500 0.048(2) Uani 1.00 d S . .
C(9"*) C 0.3263(2) -1.2127(5) 0.3915(3) 0.052(1) Uani 1.00 d . . .
C(9**) C 0.3263(2) -1.2127(5) 0.1085(3) 0.052(1) Uani 1.00 d . . .
C(8"*) C 0.4513(2) -1.4458(6) 0.2500 0.042(2) Uani 1.00 d S . .
Cu(1#*) Cu 0.10086(3) -0.31771(7) 0.7500 0.0383(2) Uani 1.00 d S . .
C(8'*) C 0.5487(2) 0.5542(6) 0.2500 0.042(2) Uani 1.00 d S . .
N(2"*) N 0.4357(2) 0.6557(5) 0.2500 0.048(2) Uani 1.00 d S . .
C(4$*) C 0.2124(2) -0.2666(5) -0.0528(3) 0.049(1) Uani 1.00 d . . .
C(10$*) C 0.1625(2) -0.3369(8) 0.0635(4) 0.075(2) Uani 1.00 d . . .
N(4**) N 0.3734(3) -0.134(1) -0.0889(5) 0.117(3) Uani 1.00 d . . .
C(8'*) C 0.5487(2) -1.4458(6) 0.2500 0.042(2) Uani 1.00 d S . .
C(4"*) C 0.2876(2) -1.2334(5) 0.4472(3) 0.049(1) Uani 1.00 d . . .
C(4**) C 0.2876(2) -1.2334(5) 0.0528(3) 0.049(1) Uani 1.00 d . . .
C(3"*) C 0.4752(2) -1.5677(5) 0.2500 0.037(1) Uani 1.00 d S . .
N(1$*) N 0.1438(2) -0.3057(5) 0.8460(3) 0.056(1) Uani 1.00 d . . .
N(2#*) N 0.0643(2) -0.1557(5) 0.7500 0.048(2) Uani 1.00 d S . .
N(3#*) N 0.0662(2) -0.4801(5) 0.7500 0.044(1) Uani 1.00 d S . .
N(2'*) N 0.5643(2) 0.6557(5) 0.2500 0.048(2) Uani 1.00 d S . .
Cu(1"*) Cu 0.39914(3) 0.81771(7) 0.2500 0.0383(2) Uani 1.00 d S . .
C(9$*) C 0.1737(2) -0.2873(5) -0.1085(3) 0.052(1) Uani 1.00 d . . .
N(4$*) N 0.1266(3) -0.366(1) 0.0889(5) 0.117(3) Uani 1.00 d . . .
C(3'*) C 0.5248(2) -1.5677(5) 0.2500 0.037(1) Uani 1.00 d S . .
C(5"*) C 0.2452(2) -1.2778(5) 0.4162(3) 0.054(1) Uani 1.00 d . . .
C(6"*) C 0.2930(2) -1.2053(5) 0.5314(3) 0.052(1) Uani 1.00 d . . .
C(5**) C 0.2452(2) -1.2778(5) 0.0838(3) 0.054(1) Uani 1.00 d . . .
C(6**) C 0.2930(2) -1.2053(5) -0.0314(3) 0.052(1) Uani 1.00 d . . .
C(2"*) C 0.4498(2) -1.6830(6) 0.2500 0.041(1) Uani 1.00 d S . .
C(9$*) C 0.1737(2) -0.2873(5) 0.8915(3) 0.052(1) Uani 1.00 d . . .
C(8#*) C 0.0487(2) -0.0542(6) 0.7500 0.042(2) Uani 1.00 d S . .
C(7#*) C 0.0489(2) -0.5791(6) 0.7500 0.040(2) Uani 1.00 d S . .
Cu(1'*) Cu 0.60086(3) 0.81771(7) 0.2500 0.0383(2) Uani 1.00 d S . .
N(1"*) N 0.3562(2) 0.8057(5) 0.3460(3) 0.056(1) Uani 1.00 d . . .
N(1**) N 0.3562(2) 0.8057(5) 0.1540(3) 0.056(1) Uani 1.00 d . . .
N(3"*) N 0.4338(2) 0.9801(5) 0.2500 0.044(1) Uani 1.00 d S . .
N(1$*) N 0.1438(2) -0.3057(5) -0.1540(3) 0.056(1) Uani 1.00 d . . .
C(2'*) C 0.5502(2) -1.6830(6) 0.2500 0.041(1) Uani 1.00 d S . .
C(6#*) C 0.2070(2) -1.2947(5) 0.4686(3) 0.052(1) Uani 1.00 d . . .
C(5#*) C 0.2548(2) -1.2222(5) 0.5838(3) 0.054(1) Uani 1.00 d . . .
C(10"*) C 0.3375(2) -1.1631(8) 0.5635(4) 0.075(2) Uani 1.00 d . . .
C(6$*) C 0.2070(2) -1.2947(5) 0.0314(3) 0.052(1) Uani 1.00 d . . .
C(5$*) C 0.2548(2) -1.2222(5) -0.0838(3) 0.054(1) Uani 1.00 d . . .
C(10**) C 0.3375(2) -1.1631(8) -0.0635(4) 0.075(2) Uani 1.00 d . . .
C(1"*) C 0.4748(2) -1.7982(5) 0.2500 0.037(1) Uani 1.00 d S . .
C(4$*) C 0.2124(2) -0.2666(5) 0.9472(3) 0.049(1) Uani 1.00 d . . .
C(3#*) C 0.0248(2) 0.0677(5) 0.7500 0.037(1) Uani 1.00 d S . .
C(1#*) C 0.0252(2) -0.7018(5) 0.7500 0.037(1) Uani 1.00 d S . .
N(3'*) N 0.5662(2) 0.9801(5) 0.2500 0.044(1) Uani 1.00 d S . .
C(9"*) C 0.3263(2) 0.7873(5) 0.3915(3) 0.052(1) Uani 1.00 d . . .
C(9**) C 0.3263(2) 0.7873(5) 0.1085(3) 0.052(1) Uani 1.00 d . . .
C(7"*) C 0.4511(2) 1.0791(6) 0.2500 0.040(2) Uani 1.00 d S . .
Cu(1#*) Cu 0.10086(3) -0.31771(7) -0.2500 0.0383(2) Uani 1.00 d S . .
C(1'*) C 0.5252(2) -1.7982(5) 0.2500 0.037(1) Uani 1.00 d S . .
C(4#*) C 0.2124(2) -1.2666(5) 0.5528(3) 0.049(1) Uani 1.00 d . . .
C(10#*) C 0.1625(2) -1.3369(8) 0.4365(4) 0.075(2) Uani 1.00 d . . .
N(4"*) N 0.3734(3) -1.134(1) 0.5889(5) 0.117(3) Uani 1.00 d . . .
C(4$*) C 0.2124(2) -1.2666(5) -0.0528(3) 0.049(1) Uani 1.00 d . . .
C(10$*) C 0.1625(2) -1.3369(8) 0.0635(4) 0.075(2) Uani 1.00 d . . .
N(4**) N 0.3734(3) -1.134(1) -0.0889(5) 0.117(3) Uani 1.00 d . . .
C(7"*) C 0.4511(2) -1.9209(6) 0.2500 0.040(2) Uani 1.00 d S . .
C(5$*) C 0.2548(2) -0.2222(5) 0.9162(3) 0.054(1) Uani 1.00 d . . .
C(6$*) C 0.2070(2) -0.2947(5) 1.0314(3) 0.052(1) Uani 1.00 d . . .
C(2#*) C 0.0502(2) 0.1830(6) 0.7500 0.041(1) Uani 1.00 d S . .
C(3***) C -0.0248(2) 0.0677(5) 0.7500 0.037(1) Uani 1.00 d S . .
C(1***) C -0.0252(2) -0.7018(5) 0.7500 0.037(1) Uani 1.00 d S . .
C(2#*) C 0.0502(2) -0.8170(6) 0.7500 0.041(1) Uani 1.00 d S . .
C(7'*) C 0.5489(2) 1.0791(6) 0.2500 0.040(2) Uani 1.00 d S . .
C(4"*) C 0.2876(2) 0.7667(5) 0.4472(3) 0.049(1) Uani 1.00 d . . .
C(4**) C 0.2876(2) 0.7667(5) 0.0528(3) 0.049(1) Uani 1.00 d . . .
C(1"*) C 0.4748(2) 1.2018(5) 0.2500 0.037(1) Uani 1.00 d S . .
N(2#*) N 0.0643(2) -0.1557(5) -0.2500 0.048(2) Uani 1.00 d S . .
N(3#*) N 0.0662(2) -0.4801(5) -0.2500 0.044(1) Uani 1.00 d S . .
C(7'*) C 0.5489(2) -1.9209(6) 0.2500 0.040(2) Uani 1.00 d S . .
C(9#*) C 0.1737(2) -1.2873(5) 0.6085(3) 0.052(1) Uani 1.00 d . . .
N(4#*) N 0.1266(3) -1.366(1) 0.4111(5) 0.117(3) Uani 1.00 d . . .
C(9$*) C 0.1737(2) -1.2873(5) -0.1085(3) 0.052(1) Uani 1.00 d . . .
N(4$*) N 0.1266(3) -1.366(1) 0.0889(5) 0.117(3) Uani 1.00 d . . .
N(3"*) N 0.4338(2) -2.0199(5) 0.2500 0.044(1) Uani 1.00 d S . .
C(6**) C 0.2930(2) -0.2053(5) 0.9686(3) 0.052(1) Uani 1.00 d . . .
C(5**) C 0.2452(2) -0.2778(5) 1.0838(3) 0.054(1) Uani 1.00 d . . .
C(10$*) C 0.1625(2) -0.3369(8) 1.0635(4) 0.075(2) Uani 1.00 d . . .
C(1#*) C 0.0252(2) 0.2982(5) 0.7500 0.037(1) Uani 1.00 d S . .
C(2***) C -0.0502(2) 0.1830(6) 0.7500 0.041(1) Uani 1.00 d S . .
C(8***) C -0.0487(2) -0.0542(6) 0.7500 0.042(2) Uani 1.00 d S . .
C(2***) C -0.0502(2) -0.8170(6) 0.7500 0.041(1) Uani 1.00 d S . .
C(7***) C -0.0489(2) -0.5791(6) 0.7500 0.040(2) Uani 1.00 d S . .
C(3#*) C 0.0248(2) -0.9323(5) 0.7500 0.037(1) Uani 1.00 d S . .
C(1'*) C 0.5252(2) 1.2018(5) 0.2500 0.037(1) Uani 1.00 d S . .
C(5"*) C 0.2452(2) 0.7222(5) 0.4162(3) 0.054(1) Uani 1.00 d . . .
C(6"*) C 0.2930(2) 0.7947(5) 0.5314(3) 0.052(1) Uani 1.00 d . . .
C(5**) C 0.2452(2) 0.7222(5) 0.0838(3) 0.054(1) Uani 1.00 d . . .
C(6**) C 0.2930(2) 0.7947(5) -0.0314(3) 0.052(1) Uani 1.00 d . . .
C(2"*) C 0.4498(2) 1.3170(6) 0.2500 0.041(1) Uani 1.00 d S . .
C(8#*) C 0.0487(2) -0.0542(6) -0.2500 0.042(2) Uani 1.00 d S . .
C(7#*) C 0.0489(2) -0.5791(6) -0.2500 0.040(2) Uani 1.00 d S . .
N(3'*) N 0.5662(2) -2.0199(5) 0.2500 0.044(1) Uani 1.00 d S . .
N(1#*) N 0.1438(2) -1.3057(5) 0.6540(3) 0.056(1) Uani 1.00 d . . .
N(1$*) N 0.1438(2) -1.3057(5) -0.1540(3) 0.056(1) Uani 1.00 d . . .
Cu(1"*) Cu 0.39914(3) -2.18229(7) 0.2500 0.0383(2) Uani 1.00 d S . .
C(4**) C 0.2876(2) -0.2333(5) 1.0528(3) 0.049(1) Uani 1.00 d . . .
C(10**) C 0.3375(2) -0.1631(8) 0.9365(4) 0.075(2) Uani 1.00 d . . .
N(4$*) N 0.1266(3) -0.366(1) 1.0889(5) 0.117(3) Uani 1.00 d . . .
C(1***) C -0.0252(2) 0.2982(5) 0.7500 0.037(1) Uani 1.00 d S . .
C(7#*) C 0.0489(2) 0.4209(6) 0.7500 0.040(2) Uani 1.00 d S . .
N(2***) N -0.0643(2) -0.1557(5) 0.7500 0.048(2) Uani 1.00 d S . .
C(3***) C -0.0248(2) -0.9323(5) 0.7500 0.037(1) Uani 1.00 d S . .
N(3***) N -0.0662(2) -0.4801(5) 0.7500 0.044(1) Uani 1.00 d S . .
C(8#*) C 0.0487(2) -1.0542(6) 0.7500 0.042(2) Uani 1.00 d S . .
C(2'*) C 0.5502(2) 1.3170(6) 0.2500 0.041(1) Uani 1.00 d S . .
C(6#*) C 0.2070(2) 0.7053(5) 0.4686(3) 0.052(1) Uani 1.00 d . . .
C(5#*) C 0.2548(2) 0.7778(5) 0.5838(3) 0.054(1) Uani 1.00 d . . .
C(10"*) C 0.3375(2) 0.8369(8) 0.5635(4) 0.075(2) Uani 1.00 d . . .
C(6$*) C 0.2070(2) 0.7053(5) 0.0314(3) 0.052(1) Uani 1.00 d . . .
C(5$*) C 0.2548(2) 0.7778(5) -0.0838(3) 0.054(1) Uani 1.00 d . . .
C(10**) C 0.3375(2) 0.8369(8) -0.0635(4) 0.075(2) Uani 1.00 d . . .
C(3"*) C 0.4752(2) 1.4323(5) 0.2500 0.037(1) Uani 1.00 d S . .
C(3#*) C 0.0248(2) 0.0677(5) -0.2500 0.037(1) Uani 1.00 d S . .
C(1#*) C 0.0252(2) -0.7018(5) -0.2500 0.037(1) Uani 1.00 d S . .
Cu(1'*) Cu 0.60086(3) -2.18229(7) 0.2500 0.0383(2) Uani 1.00 d S . .
Cu(1#*) Cu 0.10086(3) -1.31771(7) 0.7500 0.0383(2) Uani 1.00 d S . .
Cu(1#*) Cu 0.10086(3) -1.31771(7) -0.2500 0.0383(2) Uani 1.00 d S . .
N(1"*) N 0.3562(2) -2.1943(5) 0.3460(3) 0.056(1) Uani 1.00 d . . .
N(1**) N 0.3562(2) -2.1943(5) 0.1540(3) 0.056(1) Uani 1.00 d . . .
N(2"*) N 0.4357(2) -2.3443(5) 0.2500 0.048(2) Uani 1.00 d S . .
C(9**) C 0.3263(2) -0.2127(5) 1.1085(3) 0.052(1) Uani 1.00 d . . .
N(4**) N 0.3734(3) -0.134(1) 0.9111(5) 0.117(3) Uani 1.00 d . . .
C(7***) C -0.0489(2) 0.4209(6) 0.7500 0.040(2) Uani 1.00 d S . .
N(3#*) N 0.0662(2) 0.5199(5) 0.7500 0.044(1) Uani 1.00 d S . .
Cu(1***) Cu -0.10086(3) -0.31771(7) 0.7500 0.0383(2) Uani 1.00 d S . .
C(8***) C -0.0487(2) -1.0542(6) 0.7500 0.042(2) Uani 1.00 d S . .
N(2#*) N 0.0643(2) -1.1557(5) 0.7500 0.048(2) Uani 1.00 d S . .
C(3'*) C 0.5248(2) 1.4323(5) 0.2500 0.037(1) Uani 1.00 d S . .
C(4#*) C 0.2124(2) 0.7333(5) 0.5528(3) 0.049(1) Uani 1.00 d . . .
C(10#*) C 0.1625(2) 0.6631(8) 0.4365(4) 0.075(2) Uani 1.00 d . . .
N(4"*) N 0.3734(3) 0.866(1) 0.5889(5) 0.117(3) Uani 1.00 d . . .
C(4$*) C 0.2124(2) 0.7333(5) -0.0528(3) 0.049(1) Uani 1.00 d . . .
C(10$*) C 0.1625(2) 0.6631(8) 0.0635(4) 0.075(2) Uani 1.00 d . . .
N(4**) N 0.3734(3) 0.866(1) -0.0889(5) 0.117(3) Uani 1.00 d . . .
C(8"*) C 0.4513(2) 1.5542(6) 0.2500 0.042(2) Uani 1.00 d S . .
C(2#*) C 0.0502(2) 0.1830(6) -0.2500 0.041(1) Uani 1.00 d S . .
C(3***) C -0.0248(2) 0.0677(5) -0.2500 0.037(1) Uani 1.00 d S . .
C(1***) C -0.0252(2) -0.7018(5) -0.2500 0.037(1) Uani 1.00 d S . .
C(2#*) C 0.0502(2) -0.8170(6) -0.2500 0.041(1) Uani 1.00 d S . .
N(2'*) N 0.5643(2) -2.3443(5) 0.2500 0.048(2) Uani 1.00 d S . .
N(1$*) N 0.1438(2) -1.3057(5) 0.8460(3) 0.056(1) Uani 1.00 d . . .
N(3#*) N 0.0662(2) -1.4801(5) 0.7500 0.044(1) Uani 1.00 d S . .
N(2#*) N 0.0643(2) -1.1557(5) -0.2500 0.048(2) Uani 1.00 d S . .
N(3#*) N 0.0662(2) -1.4801(5) -0.2500 0.044(1) Uani 1.00 d S . .
C(9"*) C 0.3263(2) -2.2127(5) 0.3915(3) 0.052(1) Uani 1.00 d . . .
C(9**) C 0.3263(2) -2.2127(5) 0.1085(3) 0.052(1) Uani 1.00 d . . .
C(8"*) C 0.4513(2) -2.4458(6) 0.2500 0.042(2) Uani 1.00 d S . .
N(1**) N 0.3562(2) -0.1943(5) 1.1540(3) 0.056(1) Uani 1.00 d . . .
N(3***) N -0.0662(2) 0.5199(5) 0.7500 0.044(1) Uani 1.00 d S . .
Cu(1#*) Cu 0.10086(3) 0.68229(7) 0.7500 0.0383(2) Uani 1.00 d S . .
N(1***) N -0.1438(2) -0.3057(5) 0.6540(3) 0.056(1) Uani 1.00 d . . .
N(1##*) N -0.1438(2) -0.3057(5) 0.8460(3) 0.056(1) Uani 1.00 d . . .
N(2***) N -0.0643(2) -1.1557(5) 0.7500 0.048(2) Uani 1.00 d S . .
C(8'*) C 0.5487(2) 1.5542(6) 0.2500 0.042(2) Uani 1.00 d S . .
C(9#*) C 0.1737(2) 0.7127(5) 0.6085(3) 0.052(1) Uani 1.00 d . . .
N(4#*) N 0.1266(3) 0.634(1) 0.4111(5) 0.117(3) Uani 1.00 d . . .
C(9$*) C 0.1737(2) 0.7127(5) -0.1085(3) 0.052(1) Uani 1.00 d . . .
N(4$*) N 0.1266(3) 0.634(1) 0.0889(5) 0.117(3) Uani 1.00 d . . .
N(2"*) N 0.4357(2) 1.6557(5) 0.2500 0.048(2) Uani 1.00 d S . .
Cu(1*) Cu 0.39914(3) -0.18229(7) 1.2500 0.0383(2) Uani 1.00 d S . .
Cu(1*) Cu 0.39914(3) 0.81771(7) 1.2500 0.0383(2) Uani 1.00 d S . .
N(1**) N 0.3562(2) 0.8057(5) 1.1540(3) 0.056(1) Uani 1.00 d . . .
Cu(1*) Cu 0.39914(3) -0.81771(7) -0.2500 0.0383(2) Uani 1.00 d S . .
N(1*) N 0.3562(2) -0.8057(5) -0.1540(3) 0.056(1) Uani 1.00 d . . .
N(4*) N 0.3734(3) -0.866(1) 0.0889(5) 0.117(3) Uani 1.00 d . . .
C(4*) C 0.2876(2) -0.7667(5) -0.0528(3) 0.049(1) Uani 1.00 d . . .
C(5*) C 0.2452(2) -0.7222(5) -0.0838(3) 0.054(1) Uani 1.00 d . . .
C(6*) C 0.2930(2) -0.7947(5) 0.0314(3) 0.052(1) Uani 1.00 d . . .
C(9*) C 0.3263(2) -0.7873(5) -0.1085(3) 0.052(1) Uani 1.00 d . . .
C(10*) C 0.3375(2) -0.8369(8) 0.0635(4) 0.075(2) Uani 1.00 d . . .
C(6#*) C 0.2070(2) -0.7053(5) -0.0314(3) 0.052(1) Uani 1.00 d . . .
C(5#*) C 0.2548(2) -0.7778(5) 0.0838(3) 0.054(1) Uani 1.00 d . . .
C(4#*) C 0.2124(2) -0.7333(5) 0.0528(3) 0.049(1) Uani 1.00 d . . .
C(10#*) C 0.1625(2) -0.6631(8) -0.0635(4) 0.075(2) Uani 1.00 d . . .
Cu(1"*) Cu 0.39914(3) 0.18229(7) -0.2500 0.0383(2) Uani 1.00 d S . .
C(9#*) C 0.1737(2) -0.7127(5) 0.1085(3) 0.052(1) Uani 1.00 d . . .
N(4#*) N 0.1266(3) -0.634(1) -0.0889(5) 0.117(3) Uani 1.00 d . . .
Cu(1*) Cu 0.39914(3) 1.18229(7) -0.2500 0.0383(2) Uani 1.00 d S . .
N(1*) N 0.3562(2) 1.1943(5) -0.1540(3) 0.056(1) Uani 1.00 d . . .
N(4*) N 0.3734(3) 1.134(1) 0.0889(5) 0.117(3) Uani 1.00 d . . .
C(4*) C 0.2876(2) 1.2334(5) -0.0528(3) 0.049(1) Uani 1.00 d . . .
C(5*) C 0.2452(2) 1.2778(5) -0.0838(3) 0.054(1) Uani 1.00 d . . .
C(6*) C 0.2930(2) 1.2053(5) 0.0314(3) 0.052(1) Uani 1.00 d . . .
C(9*) C 0.3263(2) 1.2127(5) -0.1085(3) 0.052(1) Uani 1.00 d . . .
C(10*) C 0.3375(2) 1.1631(8) 0.0635(4) 0.075(2) Uani 1.00 d . . .
C(6#*) C 0.2070(2) 1.2947(5) -0.0314(3) 0.052(1) Uani 1.00 d . . .
C(5#*) C 0.2548(2) 1.2222(5) 0.0838(3) 0.054(1) Uani 1.00 d . . .
C(4#*) C 0.2124(2) 1.2666(5) 0.0528(3) 0.049(1) Uani 1.00 d . . .
C(10#*) C 0.1625(2) 1.3369(8) -0.0635(4) 0.075(2) Uani 1.00 d . . .
Cu(1"*) Cu 0.39914(3) 2.18229(7) -0.2500 0.0383(2) Uani 1.00 d S . .
C(9#*) C 0.1737(2) 1.2873(5) 0.1085(3) 0.052(1) Uani 1.00 d . . .
N(4#*) N 0.1266(3) 1.366(1) -0.0889(5) 0.117(3) Uani 1.00 d . . .
N(1"*) N 0.3562(2) 2.1943(5) -0.1540(3) 0.056(1) Uani 1.00 d . . .
Cu(1*) Cu -0.39914(3) -0.18229(7) 0.2500 0.0383(2) Uani 1.00 d S . .
N(1*) N -0.3562(2) -0.1943(5) 0.3460(3) 0.056(1) Uani 1.00 d . . .
N(2*) N -0.4357(2) -0.3443(5) 0.2500 0.048(2) Uani 1.00 d S . .
N(3*) N -0.4338(2) -0.0199(5) 0.2500 0.044(1) Uani 1.00 d S . .
N(4*) N -0.3734(3) -0.134(1) 0.5889(5) 0.117(3) Uani 1.00 d . . .
C(1*) C -0.4748(2) -0.7982(5) 0.2500 0.037(1) Uani 1.00 d S . .
C(2*) C -0.4498(2) -0.6830(6) 0.2500 0.041(1) Uani 1.00 d S . .
C(3*) C -0.4752(2) -0.5677(5) 0.2500 0.037(1) Uani 1.00 d S . .
C(4*) C -0.2876(2) -0.2333(5) 0.4472(3) 0.049(1) Uani 1.00 d . . .
C(5*) C -0.2452(2) -0.2778(5) 0.4162(3) 0.054(1) Uani 1.00 d . . .
C(6*) C -0.2930(2) -0.2053(5) 0.5314(3) 0.052(1) Uani 1.00 d . . .
C(7*) C -0.4511(2) 0.0791(6) 0.2500 0.040(2) Uani 1.00 d S . .
C(8*) C -0.4513(2) -0.4458(6) 0.2500 0.042(2) Uani 1.00 d S . .
C(9*) C -0.3263(2) -0.2127(5) 0.3915(3) 0.052(1) Uani 1.00 d . . .
C(10*) C -0.3375(2) -0.1631(8) 0.5635(4) 0.075(2) Uani 1.00 d . . .
N(1**) N -0.3562(2) -0.1943(5) 0.1540(3) 0.056(1) Uani 1.00 d . . .
C(1'*) C -0.5252(2) -0.7982(5) 0.2500 0.037(1) Uani 1.00 d S . .
C(7"*) C -0.4511(2) -0.9209(6) 0.2500 0.040(2) Uani 1.00 d S . .
C(3'*) C -0.5248(2) -0.5677(5) 0.2500 0.037(1) Uani 1.00 d S . .
C(6#*) C -0.2070(2) -0.2947(5) 0.4686(3) 0.052(1) Uani 1.00 d . . .
C(5#*) C -0.2548(2) -0.2222(5) 0.5838(3) 0.054(1) Uani 1.00 d . . .
C(1"*) C -0.4748(2) 0.2018(5) 0.2500 0.037(1) Uani 1.00 d S . .
C(9**) C -0.3263(2) -0.2127(5) 0.1085(3) 0.052(1) Uani 1.00 d . . .
C(2'*) C -0.5502(2) -0.6830(6) 0.2500 0.041(1) Uani 1.00 d S . .
C(7'*) C -0.5489(2) -0.9209(6) 0.2500 0.040(2) Uani 1.00 d S . .
N(3"*) N -0.4338(2) -1.0199(5) 0.2500 0.044(1) Uani 1.00 d S . .
C(8'*) C -0.5487(2) -0.4458(6) 0.2500 0.042(2) Uani 1.00 d S . .
C(4#*) C -0.2124(2) -0.2666(5) 0.5528(3) 0.049(1) Uani 1.00 d . . .
C(10#*) C -0.1625(2) -0.3369(8) 0.4365(4) 0.075(2) Uani 1.00 d . . .
C(1'*) C -0.5252(2) 0.2018(5) 0.2500 0.037(1) Uani 1.00 d S . .
C(2"*) C -0.4498(2) 0.3170(6) 0.2500 0.041(1) Uani 1.00 d S . .
C(4**) C -0.2876(2) -0.2333(5) 0.0528(3) 0.049(1) Uani 1.00 d . . .
N(3'*) N -0.5662(2) -1.0199(5) 0.2500 0.044(1) Uani 1.00 d S . .
Cu(1"*) Cu -0.39914(3) -1.18229(7) 0.2500 0.0383(2) Uani 1.00 d S . .
N(2'*) N -0.5643(2) -0.3443(5) 0.2500 0.048(2) Uani 1.00 d S . .
C(9#*) C -0.1737(2) -0.2873(5) 0.6085(3) 0.052(1) Uani 1.00 d . . .
N(4#*) N -0.1266(3) -0.366(1) 0.4111(5) 0.117(3) Uani 1.00 d . . .
C(2'*) C -0.5502(2) 0.3170(6) 0.2500 0.041(1) Uani 1.00 d S . .
C(7'*) C -0.5489(2) 0.0791(6) 0.2500 0.040(2) Uani 1.00 d S . .
C(3"*) C -0.4752(2) 0.4323(5) 0.2500 0.037(1) Uani 1.00 d S . .
C(5**) C -0.2452(2) -0.2778(5) 0.0838(3) 0.054(1) Uani 1.00 d . . .
C(6**) C -0.2930(2) -0.2053(5) -0.0314(3) 0.052(1) Uani 1.00 d . . .
Cu(1'*) Cu -0.60086(3) -1.18229(7) 0.2500 0.0383(2) Uani 1.00 d S . .
N(1"*) N -0.3562(2) -1.1943(5) 0.3460(3) 0.056(1) Uani 1.00 d . . .
N(1**) N -0.3562(2) -1.1943(5) 0.1540(3) 0.056(1) Uani 1.00 d . . .
N(2"*) N -0.4357(2) -1.3443(5) 0.2500 0.048(2) Uani 1.00 d S . .
Cu(1'*) Cu -0.60086(3) -0.18229(7) 0.2500 0.0383(2) Uani 1.00 d S . .
Cu(1*) Cu -0.39914(3) -0.18229(7) 1.2500 0.0383(2) Uani 1.00 d S . .
N(1**) N -0.3562(2) -0.1943(5) 1.1540(3) 0.056(1) Uani 1.00 d . . .
C(9**) C -0.3263(2) -0.2127(5) 1.1085(3) 0.052(1) Uani 1.00 d . . .
C(4**) C -0.2876(2) -0.2333(5) 1.0528(3) 0.049(1) Uani 1.00 d . . .
Cu(1"*) Cu -0.39914(3) -1.18229(7) 1.2500 0.0383(2) Uani 1.00 d S . .
C(5**) C -0.2452(2) -0.2778(5) 1.0838(3) 0.054(1) Uani 1.00 d . . .
C(6**) C -0.2930(2) -0.2053(5) 0.9686(3) 0.052(1) Uani 1.00 d . . .
N(1**) N -0.3562(2) -1.1943(5) 1.1540(3) 0.056(1) Uani 1.00 d . . .
C(6$*) C -0.2070(2) -0.2947(5) 1.0314(3) 0.052(1) Uani 1.00 d . . .
C(5$*) C -0.2548(2) -0.2222(5) 0.9162(3) 0.054(1) Uani 1.00 d . . .
C(10**) C -0.3375(2) -0.1631(8) 0.9365(4) 0.075(2) Uani 1.00 d . . .
C(9**) C -0.3263(2) -1.2127(5) 1.1085(3) 0.052(1) Uani 1.00 d . . .
C(4$*) C -0.2124(2) -0.2666(5) 0.9472(3) 0.049(1) Uani 1.00 d . . .
C(10$*) C -0.1625(2) -0.3369(8) 1.0635(4) 0.075(2) Uani 1.00 d . . .
N(4**) N -0.3734(3) -0.134(1) 0.9111(5) 0.117(3) Uani 1.00 d . . .
C(4**) C -0.2876(2) -1.2334(5) 1.0528(3) 0.049(1) Uani 1.00 d . . .
Cu(1"*) Cu -0.39914(3) 0.81771(7) 1.2500 0.0383(2) Uani 1.00 d S . .
C(9$*) C -0.1737(2) -0.2873(5) 0.8915(3) 0.052(1) Uani 1.00 d . . .
N(4$*) N -0.1266(3) -0.366(1) 1.0889(5) 0.117(3) Uani 1.00 d . . .
C(5**) C -0.2452(2) -1.2778(5) 1.0838(3) 0.054(1) Uani 1.00 d . . .
C(6**) C -0.2930(2) -1.2053(5) 0.9686(3) 0.052(1) Uani 1.00 d . . .
N(1**) N -0.3562(2) 0.8057(5) 1.1540(3) 0.056(1) Uani 1.00 d . . .
Cu(1*) Cu -0.39914(3) 0.81771(7) 0.2500 0.0383(2) Uani 1.00 d S . .
N(1*) N -0.3562(2) 0.8057(5) 0.3460(3) 0.056(1) Uani 1.00 d . . .
N(2*) N -0.4357(2) 0.6557(5) 0.2500 0.048(2) Uani 1.00 d S . .
N(3*) N -0.4338(2) 0.9801(5) 0.2500 0.044(1) Uani 1.00 d S . .
N(4*) N -0.3734(3) 0.866(1) 0.5889(5) 0.117(3) Uani 1.00 d . . .
Cu(1*) Cu -0.39914(3) -0.81771(7) 0.7500 0.0383(2) Uani 1.00 d S . .
N(1*) N -0.3562(2) -0.8057(5) 0.6540(3) 0.056(1) Uani 1.00 d . . .
N(2*) N -0.4357(2) -0.6557(5) 0.7500 0.048(2) Uani 1.00 d S . .
N(3*) N -0.4338(2) -0.9801(5) 0.7500 0.044(1) Uani 1.00 d S . .
N(4*) N -0.3734(3) -0.866(1) 0.4111(5) 0.117(3) Uani 1.00 d . . .
C(1*) C -0.4748(2) -0.2018(5) 0.7500 0.037(1) Uani 1.00 d S . .
C(2*) C -0.4498(2) -0.3170(6) 0.7500 0.041(1) Uani 1.00 d S . .
C(3*) C -0.4752(2) -0.4323(5) 0.7500 0.037(1) Uani 1.00 d S . .
C(4*) C -0.2876(2) -0.7667(5) 0.5528(3) 0.049(1) Uani 1.00 d . . .
C(5*) C -0.2452(2) -0.7222(5) 0.5838(3) 0.054(1) Uani 1.00 d . . .
C(6*) C -0.2930(2) -0.7947(5) 0.4686(3) 0.052(1) Uani 1.00 d . . .
C(7*) C -0.4511(2) -1.0791(6) 0.7500 0.040(2) Uani 1.00 d S . .
C(8*) C -0.4513(2) -0.5542(6) 0.7500 0.042(2) Uani 1.00 d S . .
C(9*) C -0.3263(2) -0.7873(5) 0.6085(3) 0.052(1) Uani 1.00 d . . .
C(10*) C -0.3375(2) -0.8369(8) 0.4365(4) 0.075(2) Uani 1.00 d . . .
N(1**) N -0.3562(2) -0.8057(5) 0.8460(3) 0.056(1) Uani 1.00 d . . .
C(1'*) C -0.5252(2) -0.2018(5) 0.7500 0.037(1) Uani 1.00 d S . .
C(7"*) C -0.4511(2) -0.0791(6) 0.7500 0.040(2) Uani 1.00 d S . .
C(3'*) C -0.5248(2) -0.4323(5) 0.7500 0.037(1) Uani 1.00 d S . .
C(6#*) C -0.2070(2) -0.7053(5) 0.5314(3) 0.052(1) Uani 1.00 d . . .
C(5#*) C -0.2548(2) -0.7778(5) 0.4162(3) 0.054(1) Uani 1.00 d . . .
C(1"*) C -0.4748(2) -1.2018(5) 0.7500 0.037(1) Uani 1.00 d S . .
C(9**) C -0.3263(2) -0.7873(5) 0.8915(3) 0.052(1) Uani 1.00 d . . .
C(2'*) C -0.5502(2) -0.3170(6) 0.7500 0.041(1) Uani 1.00 d S . .
C(7'*) C -0.5489(2) -0.0791(6) 0.7500 0.040(2) Uani 1.00 d S . .
N(3"*) N -0.4338(2) 0.0199(5) 0.7500 0.044(1) Uani 1.00 d S . .
C(8'*) C -0.5487(2) -0.5542(6) 0.7500 0.042(2) Uani 1.00 d S . .
C(4#*) C -0.2124(2) -0.7333(5) 0.4472(3) 0.049(1) Uani 1.00 d . . .
C(10#*) C -0.1625(2) -0.6631(8) 0.5635(4) 0.075(2) Uani 1.00 d . . .
C(1'*) C -0.5252(2) -1.2018(5) 0.7500 0.037(1) Uani 1.00 d S . .
C(2"*) C -0.4498(2) -1.3170(6) 0.7500 0.041(1) Uani 1.00 d S . .
C(4**) C -0.2876(2) -0.7667(5) 0.9472(3) 0.049(1) Uani 1.00 d . . .
N(3'*) N -0.5662(2) 0.0199(5) 0.7500 0.044(1) Uani 1.00 d S . .
Cu(1"*) Cu -0.39914(3) 0.18229(7) 0.7500 0.0383(2) Uani 1.00 d S . .
N(2'*) N -0.5643(2) -0.6557(5) 0.7500 0.048(2) Uani 1.00 d S . .
C(9#*) C -0.1737(2) -0.7127(5) 0.3915(3) 0.052(1) Uani 1.00 d . . .
N(4#*) N -0.1266(3) -0.634(1) 0.5889(5) 0.117(3) Uani 1.00 d . . .
C(2'*) C -0.5502(2) -1.3170(6) 0.7500 0.041(1) Uani 1.00 d S . .
C(7'*) C -0.5489(2) -1.0791(6) 0.7500 0.040(2) Uani 1.00 d S . .
C(3"*) C -0.4752(2) -1.4323(5) 0.7500 0.037(1) Uani 1.00 d S . .
C(5**) C -0.2452(2) -0.7222(5) 0.9162(3) 0.054(1) Uani 1.00 d . . .
C(6**) C -0.2930(2) -0.7947(5) 1.0314(3) 0.052(1) Uani 1.00 d . . .
Cu(1'*) Cu -0.60086(3) 0.18229(7) 0.7500 0.0383(2) Uani 1.00 d S . .
N(1"*) N -0.3562(2) 0.1943(5) 0.6540(3) 0.056(1) Uani 1.00 d . . .
N(1**) N -0.3562(2) 0.1943(5) 0.8460(3) 0.056(1) Uani 1.00 d . . .
N(2"*) N -0.4357(2) 0.3443(5) 0.7500 0.048(2) Uani 1.00 d S . .
Cu(1'*) Cu -0.60086(3) -0.81771(7) 0.7500 0.0383(2) Uani 1.00 d S . .
N(1#*) N -0.1438(2) -0.6943(5) 0.3460(3) 0.056(1) Uani 1.00 d . . .
C(3'*) C -0.5248(2) -1.4323(5) 0.7500 0.037(1) Uani 1.00 d S . .
N(3'*) N -0.5662(2) -0.9801(5) 0.7500 0.044(1) Uani 1.00 d S . .
C(8"*) C -0.4513(2) -1.5542(6) 0.7500 0.042(2) Uani 1.00 d S . .
C(6$*) C -0.2070(2) -0.7053(5) 0.9686(3) 0.052(1) Uani 1.00 d . . .
C(5$*) C -0.2548(2) -0.7778(5) 1.0838(3) 0.054(1) Uani 1.00 d . . .
C(10**) C -0.3375(2) -0.8369(8) 1.0635(4) 0.075(2) Uani 1.00 d . . .
N(2'*) N -0.5643(2) 0.3443(5) 0.7500 0.048(2) Uani 1.00 d S . .
C(9"*) C -0.3263(2) 0.2127(5) 0.6085(3) 0.052(1) Uani 1.00 d . . .
C(9**) C -0.3263(2) 0.2127(5) 0.8915(3) 0.052(1) Uani 1.00 d . . .
C(8"*) C -0.4513(2) 0.4458(6) 0.7500 0.042(2) Uani 1.00 d S . .
Cu(1#*) Cu -0.10086(3) -0.68229(7) 0.2500 0.0383(2) Uani 1.00 d S . .
C(8'*) C -0.5487(2) -1.5542(6) 0.7500 0.042(2) Uani 1.00 d S . .
N(2"*) N -0.4357(2) -1.6557(5) 0.7500 0.048(2) Uani 1.00 d S . .
C(4$*) C -0.2124(2) -0.7333(5) 1.0528(3) 0.049(1) Uani 1.00 d . . .
C(10$*) C -0.1625(2) -0.6631(8) 0.9365(4) 0.075(2) Uani 1.00 d . . .
N(4**) N -0.3734(3) -0.866(1) 1.0889(5) 0.117(3) Uani 1.00 d . . .
C(8'*) C -0.5487(2) 0.4458(6) 0.7500 0.042(2) Uani 1.00 d S . .
C(4"*) C -0.2876(2) 0.2333(5) 0.5528(3) 0.049(1) Uani 1.00 d . . .
C(4**) C -0.2876(2) 0.2333(5) 0.9472(3) 0.049(1) Uani 1.00 d . . .
C(3"*) C -0.4752(2) 0.5677(5) 0.7500 0.037(1) Uani 1.00 d S . .
N(1$*) N -0.1438(2) -0.6943(5) 0.1540(3) 0.056(1) Uani 1.00 d . . .
N(2#*) N -0.0643(2) -0.8443(5) 0.2500 0.048(2) Uani 1.00 d S . .
Cu(1*) Cu -0.39914(3) 1.18229(7) 0.7500 0.0383(2) Uani 1.00 d S . .
N(1*) N -0.3562(2) 1.1943(5) 0.6540(3) 0.056(1) Uani 1.00 d . . .
N(2*) N -0.4357(2) 1.3443(5) 0.7500 0.048(2) Uani 1.00 d S . .
N(3*) N -0.4338(2) 1.0199(5) 0.7500 0.044(1) Uani 1.00 d S . .
N(4*) N -0.3734(3) 1.134(1) 0.4111(5) 0.117(3) Uani 1.00 d . . .
C(1*) C -0.4748(2) 1.7982(5) 0.7500 0.037(1) Uani 1.00 d S . .
C(2*) C -0.4498(2) 1.6830(6) 0.7500 0.041(1) Uani 1.00 d S . .
C(3*) C -0.4752(2) 1.5677(5) 0.7500 0.037(1) Uani 1.00 d S . .
C(4*) C -0.2876(2) 1.2334(5) 0.5528(3) 0.049(1) Uani 1.00 d . . .
C(5*) C -0.2452(2) 1.2778(5) 0.5838(3) 0.054(1) Uani 1.00 d . . .
C(6*) C -0.2930(2) 1.2053(5) 0.4686(3) 0.052(1) Uani 1.00 d . . .
C(7*) C -0.4511(2) 0.9209(6) 0.7500 0.040(2) Uani 1.00 d S . .
C(8*) C -0.4513(2) 1.4458(6) 0.7500 0.042(2) Uani 1.00 d S . .
C(9*) C -0.3263(2) 1.2127(5) 0.6085(3) 0.052(1) Uani 1.00 d . . .
C(10*) C -0.3375(2) 1.1631(8) 0.4365(4) 0.075(2) Uani 1.00 d . . .
N(1**) N -0.3562(2) 1.1943(5) 0.8460(3) 0.056(1) Uani 1.00 d . . .
C(1'*) C -0.5252(2) 1.7982(5) 0.7500 0.037(1) Uani 1.00 d S . .
C(7"*) C -0.4511(2) 1.9209(6) 0.7500 0.040(2) Uani 1.00 d S . .
C(3'*) C -0.5248(2) 1.5677(5) 0.7500 0.037(1) Uani 1.00 d S . .
C(6#*) C -0.2070(2) 1.2947(5) 0.5314(3) 0.052(1) Uani 1.00 d . . .
C(5#*) C -0.2548(2) 1.2222(5) 0.4162(3) 0.054(1) Uani 1.00 d . . .
C(1"*) C -0.4748(2) 0.7982(5) 0.7500 0.037(1) Uani 1.00 d S . .
C(9**) C -0.3263(2) 1.2127(5) 0.8915(3) 0.052(1) Uani 1.00 d . . .
C(2'*) C -0.5502(2) 1.6830(6) 0.7500 0.041(1) Uani 1.00 d S . .
C(7'*) C -0.5489(2) 1.9209(6) 0.7500 0.040(2) Uani 1.00 d S . .
N(3"*) N -0.4338(2) 2.0199(5) 0.7500 0.044(1) Uani 1.00 d S . .
C(8'*) C -0.5487(2) 1.4458(6) 0.7500 0.042(2) Uani 1.00 d S . .
C(4#*) C -0.2124(2) 1.2666(5) 0.4472(3) 0.049(1) Uani 1.00 d . . .
C(10#*) C -0.1625(2) 1.3369(8) 0.5635(4) 0.075(2) Uani 1.00 d . . .
C(1'*) C -0.5252(2) 0.7982(5) 0.7500 0.037(1) Uani 1.00 d S . .
C(2"*) C -0.4498(2) 0.6830(6) 0.7500 0.041(1) Uani 1.00 d S . .
C(4**) C -0.2876(2) 1.2334(5) 0.9472(3) 0.049(1) Uani 1.00 d . . .
N(3'*) N -0.5662(2) 2.0199(5) 0.7500 0.044(1) Uani 1.00 d S . .
Cu(1"*) Cu -0.39914(3) 2.18229(7) 0.7500 0.0383(2) Uani 1.00 d S . .
N(2'*) N -0.5643(2) 1.3443(5) 0.7500 0.048(2) Uani 1.00 d S . .
C(9#*) C -0.1737(2) 1.2873(5) 0.3915(3) 0.052(1) Uani 1.00 d . . .
N(4#*) N -0.1266(3) 1.366(1) 0.5889(5) 0.117(3) Uani 1.00 d . . .
C(2'*) C -0.5502(2) 0.6830(6) 0.7500 0.041(1) Uani 1.00 d S . .
C(7'*) C -0.5489(2) 0.9209(6) 0.7500 0.040(2) Uani 1.00 d S . .
Cu(1*) Cu -0.39914(3) -0.81771(7) -0.2500 0.0383(2) Uani 1.00 d S . .
N(1*) N -0.3562(2) -0.8057(5) -0.1540(3) 0.056(1) Uani 1.00 d . . .
N(4*) N -0.3734(3) -0.866(1) 0.0889(5) 0.117(3) Uani 1.00 d . . .
C(4*) C -0.2876(2) -0.7667(5) -0.0528(3) 0.049(1) Uani 1.00 d . . .
C(5*) C -0.2452(2) -0.7222(5) -0.0838(3) 0.054(1) Uani 1.00 d . . .
C(6*) C -0.2930(2) -0.7947(5) 0.0314(3) 0.052(1) Uani 1.00 d . . .
C(9*) C -0.3263(2) -0.7873(5) -0.1085(3) 0.052(1) Uani 1.00 d . . .
C(10*) C -0.3375(2) -0.8369(8) 0.0635(4) 0.075(2) Uani 1.00 d . . .
C(6#*) C -0.2070(2) -0.7053(5) -0.0314(3) 0.052(1) Uani 1.00 d . . .
C(5#*) C -0.2548(2) -0.7778(5) 0.0838(3) 0.054(1) Uani 1.00 d . . .
C(4#*) C -0.2124(2) -0.7333(5) 0.0528(3) 0.049(1) Uani 1.00 d . . .
C(10#*) C -0.1625(2) -0.6631(8) -0.0635(4) 0.075(2) Uani 1.00 d . . .
Cu(1"*) Cu -0.39914(3) 0.18229(7) -0.2500 0.0383(2) Uani 1.00 d S . .
C(9#*) C -0.1737(2) -0.7127(5) 0.1085(3) 0.052(1) Uani 1.00 d . . .
N(4#*) N -0.1266(3) -0.634(1) -0.0889(5) 0.117(3) Uani 1.00 d . . .
N(1"*) N -0.3562(2) 0.1943(5) -0.1540(3) 0.056(1) Uani 1.00 d . . .
Cu(1*) Cu -0.39914(3) 1.18229(7) -0.2500 0.0383(2) Uani 1.00 d S . .
N(1*) N -0.3562(2) 1.1943(5) -0.1540(3) 0.056(1) Uani 1.00 d . . .
N(4*) N -0.3734(3) 1.134(1) 0.0889(5) 0.117(3) Uani 1.00 d . . .
C(4*) C -0.2876(2) 1.2334(5) -0.0528(3) 0.049(1) Uani 1.00 d . . .
C(5*) C -0.2452(2) 1.2778(5) -0.0838(3) 0.054(1) Uani 1.00 d . . .
C(6*) C -0.2930(2) 1.2053(5) 0.0314(3) 0.052(1) Uani 1.00 d . . .
C(9*) C -0.3263(2) 1.2127(5) -0.1085(3) 0.052(1) Uani 1.00 d . . .
C(10*) C -0.3375(2) 1.1631(8) 0.0635(4) 0.075(2) Uani 1.00 d . . .
C(6#*) C -0.2070(2) 1.2947(5) -0.0314(3) 0.052(1) Uani 1.00 d . . .
C(5#*) C -0.2548(2) 1.2222(5) 0.0838(3) 0.054(1) Uani 1.00 d . . .
C(4#*) C -0.2124(2) 1.2666(5) 0.0528(3) 0.049(1) Uani 1.00 d . . .
C(10#*) C -0.1625(2) 1.3369(8) -0.0635(4) 0.075(2) Uani 1.00 d . . .
Cu(1"*) Cu -0.39914(3) 2.18229(7) -0.2500 0.0383(2) Uani 1.00 d S . .
C(9#*) C -0.1737(2) 1.2873(5) 0.1085(3) 0.052(1) Uani 1.00 d . . .
N(4#*) N -0.1266(3) 1.366(1) -0.0889(5) 0.117(3) Uani 1.00 d . . .
N(1"*) N -0.3562(2) 2.1943(5) -0.1540(3) 0.056(1) Uani 1.00 d . . .
N(1#*) N -0.1438(2) 1.3057(5) 0.1540(3) 0.056(1) Uani 1.00 d . . .
C(9"*) C -0.3263(2) 2.2127(5) -0.1085(3) 0.052(1) Uani 1.00 d . . .
Cu(1#*) Cu -0.10086(3) 1.31771(7) 0.2500 0.0383(2) Uani 1.00 d S . .
Cu(1*) Cu -0.10086(3) 0.68229(7) 0.7500 0.0383(2) Uani 1.00 d S . .
N(1*) N -0.1438(2) 0.6943(5) 0.6540(3) 0.056(1) Uani 1.00 d . . .
N(2*) N -0.0643(2) 0.8443(5) 0.7500 0.048(2) Uani 1.00 d S . .
Cu(1*) Cu -0.10086(3) -0.31771(7) -0.2500 0.0383(2) Uani 1.00 d S . .
N(1*) N -0.1438(2) -0.3057(5) -0.1540(3) 0.056(1) Uani 1.00 d . . .
N(2*) N -0.0643(2) -0.1557(5) -0.2500 0.048(2) Uani 1.00 d S . .
N(3*) N -0.0662(2) -0.4801(5) -0.2500 0.044(1) Uani 1.00 d S . .
N(4*) N -0.1266(3) -0.366(1) 0.0889(5) 0.117(3) Uani 1.00 d . . .
C(1*) C -0.0252(2) 0.2982(5) -0.2500 0.037(1) Uani 1.00 d S . .
C(2*) C -0.0502(2) 0.1830(6) -0.2500 0.041(1) Uani 1.00 d S . .
Cu(1*) Cu -0.10086(3) 0.68229(7) -0.2500 0.0383(2) Uani 1.00 d S . .
N(1*) N -0.1438(2) 0.6943(5) -0.1540(3) 0.056(1) Uani 1.00 d . . .
N(2*) N -0.0643(2) 0.8443(5) -0.2500 0.048(2) Uani 1.00 d S . .
N(3*) N -0.0662(2) 0.5199(5) -0.2500 0.044(1) Uani 1.00 d S . .
N(4*) N -0.1266(3) 0.634(1) 0.0889(5) 0.117(3) Uani 1.00 d . . .
C(1*) C -0.0252(2) 1.2982(5) -0.2500 0.037(1) Uani 1.00 d S . .
C(2*) C -0.0502(2) 1.1830(6) -0.2500 0.041(1) Uani 1.00 d S . .
C(3*) C -0.0248(2) 1.0677(5) -0.2500 0.037(1) Uani 1.00 d S . .
C(4*) C -0.2124(2) 0.7333(5) -0.0528(3) 0.049(1) Uani 1.00 d . . .
C(5*) C -0.2548(2) 0.7778(5) -0.0838(3) 0.054(1) Uani 1.00 d . . .
C(6*) C -0.2070(2) 0.7053(5) 0.0314(3) 0.052(1) Uani 1.00 d . . .
C(7*) C -0.0489(2) 0.4209(6) -0.2500 0.040(2) Uani 1.00 d S . .
C(8*) C -0.0487(2) 0.9458(6) -0.2500 0.042(2) Uani 1.00 d S . .
C(9*) C -0.1737(2) 0.7127(5) -0.1085(3) 0.052(1) Uani 1.00 d . . .
C(10*) C -0.1625(2) 0.6631(8) 0.0635(4) 0.075(2) Uani 1.00 d . . .
C(1'*) C 0.0252(2) 1.2982(5) -0.2500 0.037(1) Uani 1.00 d S . .
C(7"*) C -0.0489(2) 1.4209(6) -0.2500 0.040(2) Uani 1.00 d S . .
C(3'*) C 0.0248(2) 1.0677(5) -0.2500 0.037(1) Uani 1.00 d S . .
C(6#*) C -0.2930(2) 0.7947(5) -0.0314(3) 0.052(1) Uani 1.00 d . . .
C(5#*) C -0.2452(2) 0.7222(5) 0.0838(3) 0.054(1) Uani 1.00 d . . .
Cu(1*) Cu 0.10086(3) 0.68229(7) -0.2500 0.0383(2) Uani 1.00 d S . .
N(1*) N 0.1438(2) 0.6943(5) -0.1540(3) 0.056(1) Uani 1.00 d . . .
N(2*) N 0.0643(2) 0.8443(5) -0.2500 0.048(2) Uani 1.00 d S . .
N(3*) N 0.0662(2) 0.5199(5) -0.2500 0.044(1) Uani 1.00 d S . .
P(1*) P 0.19935(7) 1.0405(2) 0.7500 0.0597(6) Uani 1.00 d S . .
F(1*) F 0.1908(3) 1.1901(6) 0.7500 0.111(2) Uani 1.00 d S . .
F(2*) F 0.2515(4) 1.074(2) 0.7500 0.222(8) Uani 1.00 d S . .
F(3*) F 0.2089(3) 0.8904(5) 0.7500 0.086(2) Uani 1.00 d S . .
F(4*) F 0.1466(3) 1.013(1) 0.7500 0.258(10) Uani 1.00 d S . .
F(5*) F 0.2073(7) 1.0389(6) 0.6562(5) 0.217(5) Uani 1.00 d . . .
F(5**) F 0.2073(7) 1.0389(6) 0.8438(5) 0.217(5) Uani 1.00 d . . .
P(1*) P 0.19935(7) -0.0405(2) 0.2500 0.0597(6) Uani 1.00 d S . .
F(1*) F 0.1908(3) -0.1901(6) 0.2500 0.111(2) Uani 1.00 d S . .
F(2*) F 0.2515(4) -0.074(2) 0.2500 0.222(8) Uani 1.00 d S . .
F(3*) F 0.2089(3) 0.1096(5) 0.2500 0.086(2) Uani 1.00 d S . .
F(4*) F 0.1466(3) -0.013(1) 0.2500 0.258(10) Uani 1.00 d S . .
F(5*) F 0.2073(7) -0.0389(6) 0.3438(5) 0.217(5) Uani 1.00 d . . .
F(5**) F 0.2073(7) -0.0389(6) 0.1562(5) 0.217(5) Uani 1.00 d . . .
P(1*) P 0.19935(7) 0.9595(2) 0.2500 0.0597(6) Uani 1.00 d S . .
F(1*) F 0.1908(3) 0.8099(6) 0.2500 0.111(2) Uani 1.00 d S . .
F(2*) F 0.2515(4) 0.926(2) 0.2500 0.222(8) Uani 1.00 d S . .
F(3*) F 0.2089(3) 1.1096(5) 0.2500 0.086(2) Uani 1.00 d S . .
F(4*) F 0.1466(3) 0.987(1) 0.2500 0.258(10) Uani 1.00 d S . .
F(5*) F 0.2073(7) 0.9611(6) 0.3438(5) 0.217(5) Uani 1.00 d . . .
F(5**) F 0.2073(7) 0.9611(6) 0.1562(5) 0.217(5) Uani 1.00 d . . .
P(1*) P -0.19935(7) -0.0405(2) 0.2500 0.0597(6) Uani 1.00 d S . .
F(1*) F -0.1908(3) -0.1901(6) 0.2500 0.111(2) Uani 1.00 d S . .
F(2*) F -0.2515(4) -0.074(2) 0.2500 0.222(8) Uani 1.00 d S . .
F(3*) F -0.2089(3) 0.1096(5) 0.2500 0.086(2) Uani 1.00 d S . .
F(4*) F -0.1466(3) -0.013(1) 0.2500 0.258(10) Uani 1.00 d S . .
F(5*) F -0.2073(7) -0.0389(6) 0.3438(5) 0.217(5) Uani 1.00 d . . .
F(5**) F -0.2073(7) -0.0389(6) 0.1562(5) 0.217(5) Uani 1.00 d . . .
P(1*) P -0.19935(7) 0.9595(2) 0.2500 0.0597(6) Uani 1.00 d S . .
F(1*) F -0.1908(3) 0.8099(6) 0.2500 0.111(2) Uani 1.00 d S . .
F(2*) F -0.2515(4) 0.926(2) 0.2500 0.222(8) Uani 1.00 d S . .
F(3*) F -0.2089(3) 1.1096(5) 0.2500 0.086(2) Uani 1.00 d S . .
F(4*) F -0.1466(3) 0.987(1) 0.2500 0.258(10) Uani 1.00 d S . .
F(5*) F -0.2073(7) 0.9611(6) 0.3438(5) 0.217(5) Uani 1.00 d . . .
F(5**) F -0.2073(7) 0.9611(6) 0.1562(5) 0.217(5) Uani 1.00 d . . .
P(1*) P -0.19935(7) 0.0405(2) 0.7500 0.0597(6) Uani 1.00 d S . .
F(1*) F -0.1908(3) 0.1901(6) 0.7500 0.111(2) Uani 1.00 d S . .
F(2*) F -0.2515(4) 0.074(2) 0.7500 0.222(8) Uani 1.00 d S . .
F(3*) F -0.2089(3) -0.1096(5) 0.7500 0.086(2) Uani 1.00 d S . .
F(4*) F -0.1466(3) 0.013(1) 0.7500 0.258(10) Uani 1.00 d S . .
F(5*) F -0.2073(7) 0.0389(6) 0.6562(5) 0.217(5) Uani 1.00 d . . .
F(5**) F -0.2073(7) 0.0389(6) 0.8438(5) 0.217(5) Uani 1.00 d . . .
P(1*) P -0.19935(7) 1.0405(2) 0.7500 0.0597(6) Uani 1.00 d S . .
F(1*) F -0.1908(3) 1.1901(6) 0.7500 0.111(2) Uani 1.00 d S . .
F(2*) F -0.2515(4) 1.074(2) 0.7500 0.222(8) Uani 1.00 d S . .
F(3*) F -0.2089(3) 0.8904(5) 0.7500 0.086(2) Uani 1.00 d S . .
F(4*) F -0.1466(3) 1.013(1) 0.7500 0.258(10) Uani 1.00 d S . .
F(5*) F -0.2073(7) 1.0389(6) 0.6562(5) 0.217(5) Uani 1.00 d . . .
F(5**) F -0.2073(7) 1.0389(6) 0.8438(5) 0.217(5) Uani 1.00 d . . .
P(1*) P -0.30065(7) -0.4595(2) 0.7500 0.0597(6) Uani 1.00 d S . .
F(1*) F -0.3092(3) -0.3099(6) 0.7500 0.111(2) Uani 1.00 d S . .
F(2*) F -0.2485(4) -0.426(2) 0.7500 0.222(8) Uani 1.00 d S . .
F(3*) F -0.2911(3) -0.6096(5) 0.7500 0.086(2) Uani 1.00 d S . .
F(4*) F -0.3534(3) -0.487(1) 0.7500 0.258(10) Uani 1.00 d S . .
F(5*) F -0.2927(7) -0.4611(6) 0.6562(5) 0.217(5) Uani 1.00 d . . .
F(5**) F -0.2927(7) -0.4611(6) 0.8438(5) 0.217(5) Uani 1.00 d . . .
P(1*) P -0.30065(7) 0.5405(2) 0.7500 0.0597(6) Uani 1.00 d S . .
F(1*) F -0.3092(3) 0.6901(6) 0.7500 0.111(2) Uani 1.00 d S . .
F(2*) F -0.2485(4) 0.574(2) 0.7500 0.222(8) Uani 1.00 d S . .
F(3*) F -0.2911(3) 0.3904(5) 0.7500 0.086(2) Uani 1.00 d S . .
F(4*) F -0.3534(3) 0.513(1) 0.7500 0.258(10) Uani 1.00 d S . .
F(5*) F -0.2927(7) 0.5389(6) 0.6562(5) 0.217(5) Uani 1.00 d . . .
F(5**) F -0.2927(7) 0.5389(6) 0.8438(5) 0.217(5) Uani 1.00 d . . .
P(1*) P -0.30065(7) -0.5405(2) 0.2500 0.0597(6) Uani 1.00 d S . .
F(1*) F -0.3092(3) -0.6901(6) 0.2500 0.111(2) Uani 1.00 d S . .
F(2*) F -0.2485(4) -0.574(2) 0.2500 0.222(8) Uani 1.00 d S . .
F(3*) F -0.2911(3) -0.3904(5) 0.2500 0.086(2) Uani 1.00 d S . .
F(4*) F -0.3534(3) -0.513(1) 0.2500 0.258(10) Uani 1.00 d S . .
F(5*) F -0.2927(7) -0.5389(6) 0.3438(5) 0.217(5) Uani 1.00 d . . .
F(5**) F -0.2927(7) -0.5389(6) 0.1562(5) 0.217(5) Uani 1.00 d . . .
P(1*) P -0.30065(7) 0.4595(2) 0.2500 0.0597(6) Uani 1.00 d S . .
F(1*) F -0.3092(3) 0.3099(6) 0.2500 0.111(2) Uani 1.00 d S . .
F(2*) F -0.2485(4) 0.426(2) 0.2500 0.222(8) Uani 1.00 d S . .
F(3*) F -0.2911(3) 0.6096(5) 0.2500 0.086(2) Uani 1.00 d S . .
F(4*) F -0.3534(3) 0.487(1) 0.2500 0.258(10) Uani 1.00 d S . .
F(5*) F -0.2927(7) 0.4611(6) 0.3438(5) 0.217(5) Uani 1.00 d . . .
F(5**) F -0.2927(7) 0.4611(6) 0.1562(5) 0.217(5) Uani 1.00 d . . .
P(1*) P -0.30065(7) 1.4595(2) 0.2500 0.0597(6) Uani 1.00 d S . .
F(1*) F -0.3092(3) 1.3099(6) 0.2500 0.111(2) Uani 1.00 d S . .
F(2*) F -0.2485(4) 1.426(2) 0.2500 0.222(8) Uani 1.00 d S . .
F(3*) F -0.2911(3) 1.6096(5) 0.2500 0.086(2) Uani 1.00 d S . .
F(4*) F -0.3534(3) 1.487(1) 0.2500 0.258(10) Uani 1.00 d S . .
F(5*) F -0.2927(7) 1.4611(6) 0.3438(5) 0.217(5) Uani 1.00 d . . .
F(5**) F -0.2927(7) 1.4611(6) 0.1562(5) 0.217(5) Uani 1.00 d . . .
P(1*) P 0.30065(7) -0.5405(2) 0.2500 0.0597(6) Uani 1.00 d S . .
F(1*) F 0.3092(3) -0.6901(6) 0.2500 0.111(2) Uani 1.00 d S . .
F(2*) F 0.2485(4) -0.574(2) 0.2500 0.222(8) Uani 1.00 d S . .
F(3*) F 0.2911(3) -0.3904(5) 0.2500 0.086(2) Uani 1.00 d S . .
F(4*) F 0.3534(3) -0.513(1) 0.2500 0.258(10) Uani 1.00 d S . .
F(5*) F 0.2927(7) -0.5389(6) 0.3438(5) 0.217(5) Uani 1.00 d . . .
F(5**) F 0.2927(7) -0.5389(6) 0.1562(5) 0.217(5) Uani 1.00 d . . .
P(1*) P 0.30065(7) 0.4595(2) 0.2500 0.0597(6) Uani 1.00 d S . .
F(1*) F 0.3092(3) 0.3099(6) 0.2500 0.111(2) Uani 1.00 d S . .
F(2*) F 0.2485(4) 0.426(2) 0.2500 0.222(8) Uani 1.00 d S . .
F(3*) F 0.2911(3) 0.6096(5) 0.2500 0.086(2) Uani 1.00 d S . .
F(4*) F 0.3534(3) 0.487(1) 0.2500 0.258(10) Uani 1.00 d S . .
F(5*) F 0.2927(7) 0.4611(6) 0.3438(5) 0.217(5) Uani 1.00 d . . .
F(5**) F 0.2927(7) 0.4611(6) 0.1562(5) 0.217(5) Uani 1.00 d . . .
P(1*) P 0.30065(7) 1.4595(2) 0.2500 0.0597(6) Uani 1.00 d S . .
F(1*) F 0.3092(3) 1.3099(6) 0.2500 0.111(2) Uani 1.00 d S . .
F(2*) F 0.2485(4) 1.426(2) 0.2500 0.222(8) Uani 1.00 d S . .
F(3*) F 0.2911(3) 1.6096(5) 0.2500 0.086(2) Uani 1.00 d S . .
F(4*) F 0.3534(3) 1.487(1) 0.2500 0.258(10) Uani 1.00 d S . .
F(5*) F 0.2927(7) 1.4611(6) 0.3438(5) 0.217(5) Uani 1.00 d . . .
F(5**) F 0.2927(7) 1.4611(6) 0.1562(5) 0.217(5) Uani 1.00 d . . .
P(1*) P 0.30065(7) -0.4595(2) 0.7500 0.0597(6) Uani 1.00 d S . .
F(1*) F 0.3092(3) -0.3099(6) 0.7500 0.111(2) Uani 1.00 d S . .
F(2*) F 0.2485(4) -0.426(2) 0.7500 0.222(8) Uani 1.00 d S . .
F(3*) F 0.2911(3) -0.6096(5) 0.7500 0.086(2) Uani 1.00 d S . .
F(4*) F 0.3534(3) -0.487(1) 0.7500 0.258(10) Uani 1.00 d S . .
F(5*) F 0.2927(7) -0.4611(6) 0.6562(5) 0.217(5) Uani 1.00 d . . .
F(5**) F 0.2927(7) -0.4611(6) 0.8438(5) 0.217(5) Uani 1.00 d . . .
P(1*) P 0.30065(7) 0.5405(2) 0.7500 0.0597(6) Uani 1.00 d S . .
F(1*) F 0.3092(3) 0.6901(6) 0.7500 0.111(2) Uani 1.00 d S . .
F(2*) F 0.2485(4) 0.574(2) 0.7500 0.222(8) Uani 1.00 d S . .
F(3*) F 0.2911(3) 0.3904(5) 0.7500 0.086(2) Uani 1.00 d S . .
F(4*) F 0.3534(3) 0.513(1) 0.7500 0.258(10) Uani 1.00 d S . .
F(5*) F 0.2927(7) 0.5389(6) 0.6562(5) 0.217(5) Uani 1.00 d . . .
F(5**) F 0.2927(7) 0.5389(6) 0.8438(5) 0.217(5) Uani 1.00 d . . .

loop_
_atom_site_aniso_label
_atom_site_aniso_U_11
_atom_site_aniso_U_22
_atom_site_aniso_U_33
_atom_site_aniso_U_12
_atom_site_aniso_U_13
_atom_site_aniso_U_23
Cu(1) 0.0346(3) 0.0291(3) 0.0511(4) 0.0016(3) 0.0000 0.0000
P(1) 0.052(1) 0.0494(10) 0.078(1) -0.0089(8) 0.0000 0.0000
F(1) 0.147(6) 0.055(3) 0.130(6) 0.008(4) 0.0000 0.0000
F(2) 0.090(5) 0.149(9) 0.43(3) -0.021(6) 0.0000 0.0000
F(3) 0.115(5) 0.059(3) 0.083(4) -0.002(3) 0.0000 0.0000
F(4) 0.071(4) 0.123(7) 0.58(5) -0.008(5) 0.0000 0.0000
F(5) 0.47(2) 0.071(3) 0.109(4) -0.004(6) 0.033(8) 0.003(3)
N(1) 0.051(2) 0.061(2) 0.057(2) 0.010(2) -0.015(2) -0.005(2)
N(2) 0.046(3) 0.027(2) 0.071(4) -0.006(2) 0.0000 0.0000
N(3) 0.042(3) 0.027(2) 0.064(4) 0.006(2) 0.0000 0.0000
N(4) 0.075(4) 0.179(9) 0.097(5) 0.043(5) -0.006(4) -0.039(6)
C(1) 0.038(3) 0.024(3) 0.048(3) 0.003(2) 0.0000 0.0000
C(2) 0.037(3) 0.030(2) 0.057(4) -0.002(3) 0.0000 0.0000
C(3) 0.040(3) 0.028(3) 0.044(3) -0.001(2) 0.0000 0.0000
C(4) 0.053(3) 0.046(2) 0.049(3) -0.003(2) -0.012(2) 0.003(2)
C(5) 0.054(3) 0.060(3) 0.048(3) -0.001(2) -0.008(2) 0.000(2)
C(6) 0.049(2) 0.051(3) 0.057(3) 0.003(2) -0.009(2) -0.005(2)
C(7) 0.035(3) 0.032(3) 0.054(4) -0.002(2) 0.0000 0.0000
C(8) 0.042(3) 0.031(3) 0.054(4) 0.001(2) 0.0000 0.0000
C(9) 0.051(2) 0.052(3) 0.054(3) 0.003(2) -0.006(2) -0.002(2)
C(10) 0.060(3) 0.098(5) 0.066(4) 0.014(3) -0.014(3) -0.018(4)
N(1*) 0.051(2) 0.061(2) 0.057(2) 0.010(2) 0.015(2) 0.005(2)
F(5*) 0.47(2) 0.071(3) 0.109(4) -0.004(6) -0.033(8) -0.003(3)
C(1') 0.038(3) 0.024(3) 0.048(3) -0.003(2) 0.0000 0.0000
C(7") 0.035(3) 0.032(3) 0.054(4) -0.002(2) 0.0000 0.0000
C(3') 0.040(3) 0.028(3) 0.044(3) 0.001(2) 0.0000 0.0000
C(6#) 0.049(2) 0.051(3) 0.057(3) 0.003(2) -0.009(2) -0.005(2)
C(5#) 0.054(3) 0.060(3) 0.048(3) -0.001(2) -0.008(2) 0.000(2)
C(1") 0.038(3) 0.024(3) 0.048(3) 0.003(2) 0.0000 0.0000
C(9*) 0.051(2) 0.052(3) 0.054(3) 0.003(2) 0.006(2) 0.002(2)
C(2') 0.037(3) 0.030(2) 0.057(4) 0.002(3) 0.0000 0.0000
C(7') 0.035(3) 0.032(3) 0.054(4) 0.002(2) 0.0000 0.0000
N(3") 0.042(3) 0.027(2) 0.064(4) 0.006(2) 0.0000 0.0000
C(8') 0.042(3) 0.031(3) 0.054(4) -0.001(2) 0.0000 0.0000
C(4#) 0.053(3) 0.046(2) 0.049(3) -0.003(2) -0.012(2) 0.003(2)
C(10#) 0.060(3) 0.098(5) 0.066(4) 0.014(3) -0.014(3) -0.018(4)
C(1') 0.038(3) 0.024(3) 0.048(3) -0.003(2) 0.0000 0.0000
C(2") 0.037(3) 0.030(2) 0.057(4) -0.002(3) 0.0000 0.0000
C(4*) 0.053(3) 0.046(2) 0.049(3) -0.003(2) 0.012(2) -0.003(2)
N(3') 0.042(3) 0.027(2) 0.064(4) -0.006(2) 0.0000 0.0000
Cu(1") 0.0346(3) 0.0291(3) 0.0511(4) 0.0016(3) 0.0000 0.0000
N(2') 0.046(3) 0.027(2) 0.071(4) 0.006(2) 0.0000 0.0000
C(9#) 0.051(2) 0.052(3) 0.054(3) 0.003(2) -0.006(2) -0.002(2)
N(4#) 0.075(4) 0.179(9) 0.097(5) 0.043(5) -0.006(4) -0.039(6)
C(2') 0.037(3) 0.030(2) 0.057(4) 0.002(3) 0.0000 0.0000
C(7') 0.035(3) 0.032(3) 0.054(4) 0.002(2) 0.0000 0.0000
C(3") 0.040(3) 0.028(3) 0.044(3) -0.001(2) 0.0000 0.0000
C(5*) 0.054(3) 0.060(3) 0.048(3) -0.001(2) 0.008(2) 0.000(2)
C(6*) 0.049(2) 0.051(3) 0.057(3) 0.003(2) 0.009(2) 0.005(2)
Cu(1') 0.0346(3) 0.0291(3) 0.0511(4) -0.0016(3) 0.0000 0.0000
N(1") 0.051(2) 0.061(2) 0.057(2) 0.010(2) -0.015(2) -0.005(2)
N(1*) 0.051(2) 0.061(2) 0.057(2) 0.010(2) 0.015(2) 0.005(2)
N(2") 0.046(3) 0.027(2) 0.071(4) -0.006(2) 0.0000 0.0000
Cu(1') 0.0346(3) 0.0291(3) 0.0511(4) -0.0016(3) 0.0000 0.0000
N(1#) 0.051(2) 0.061(2) 0.057(2) 0.010(2) -0.015(2) -0.005(2)
C(3') 0.040(3) 0.028(3) 0.044(3) 0.001(2) 0.0000 0.0000
N(3') 0.042(3) 0.027(2) 0.064(4) -0.006(2) 0.0000 0.0000
C(8") 0.042(3) 0.031(3) 0.054(4) 0.001(2) 0.0000 0.0000
C(6$) 0.049(2) 0.051(3) 0.057(3) 0.003(2) 0.009(2) 0.005(2)
C(5$) 0.054(3) 0.060(3) 0.048(3) -0.001(2) 0.008(2) 0.000(2)
C(10*) 0.060(3) 0.098(5) 0.066(4) 0.014(3) 0.014(3) 0.018(4)
N(2') 0.046(3) 0.027(2) 0.071(4) 0.006(2) 0.0000 0.0000
C(9") 0.051(2) 0.052(3) 0.054(3) 0.003(2) -0.006(2) -0.002(2)
C(9*) 0.051(2) 0.052(3) 0.054(3) 0.003(2) 0.006(2) 0.002(2)
C(8") 0.042(3) 0.031(3) 0.054(4) 0.001(2) 0.0000 0.0000
Cu(1#) 0.0346(3) 0.0291(3) 0.0511(4) 0.0016(3) 0.0000 0.0000
C(8') 0.042(3) 0.031(3) 0.054(4) -0.001(2) 0.0000 0.0000
N(2") 0.046(3) 0.027(2) 0.071(4) -0.006(2) 0.0000 0.0000
C(4$) 0.053(3) 0.046(2) 0.049(3) -0.003(2) 0.012(2) -0.003(2)
C(10$) 0.060(3) 0.098(5) 0.066(4) 0.014(3) 0.014(3) 0.018(4)
N(4*) 0.075(4) 0.179(9) 0.097(5) 0.043(5) 0.006(4) 0.039(6)
C(8') 0.042(3) 0.031(3) 0.054(4) -0.001(2) 0.0000 0.0000
C(4") 0.053(3) 0.046(2) 0.049(3) -0.003(2) -0.012(2) 0.003(2)
C(4*) 0.053(3) 0.046(2) 0.049(3) -0.003(2) 0.012(2) -0.003(2)
C(3") 0.040(3) 0.028(3) 0.044(3) -0.001(2) 0.0000 0.0000
N(1$) 0.051(2) 0.061(2) 0.057(2) 0.010(2) 0.015(2) 0.005(2)
N(2#) 0.046(3) 0.027(2) 0.071(4) -0.006(2) 0.0000 0.0000
N(3#) 0.042(3) 0.027(2) 0.064(4) 0.006(2) 0.0000 0.0000
N(2') 0.046(3) 0.027(2) 0.071(4) 0.006(2) 0.0000 0.0000
Cu(1") 0.0346(3) 0.0291(3) 0.0511(4) 0.0016(3) 0.0000 0.0000
C(9$) 0.051(2) 0.052(3) 0.054(3) 0.003(2) 0.006(2) 0.002(2)
N(4$) 0.075(4) 0.179(9) 0.097(5) 0.043(5) 0.006(4) 0.039(6)
C(3') 0.040(3) 0.028(3) 0.044(3) 0.001(2) 0.0000 0.0000
C(5") 0.054(3) 0.060(3) 0.048(3) -0.001(2) -0.008(2) 0.000(2)
C(6") 0.049(2) 0.051(3) 0.057(3) 0.003(2) -0.009(2) -0.005(2)
C(5*) 0.054(3) 0.060(3) 0.048(3) -0.001(2) 0.008(2) 0.000(2)
C(6*) 0.049(2) 0.051(3) 0.057(3) 0.003(2) 0.009(2) 0.005(2)
C(2") 0.037(3) 0.030(2) 0.057(4) -0.002(3) 0.0000 0.0000
C(9$) 0.051(2) 0.052(3) 0.054(3) 0.003(2) 0.006(2) 0.002(2)
C(8#) 0.042(3) 0.031(3) 0.054(4) 0.001(2) 0.0000 0.0000
C(7#) 0.035(3) 0.032(3) 0.054(4) -0.002(2) 0.0000 0.0000
Cu(1') 0.0346(3) 0.0291(3) 0.0511(4) -0.0016(3) 0.0000 0.0000
N(1") 0.051(2) 0.061(2) 0.057(2) 0.010(2) -0.015(2) -0.005(2)
N(1*) 0.051(2) 0.061(2) 0.057(2) 0.010(2) 0.015(2) 0.005(2)
N(3") 0.042(3) 0.027(2) 0.064(4) 0.006(2) 0.0000 0.0000
N(1$) 0.051(2) 0.061(2) 0.057(2) 0.010(2) 0.015(2) 0.005(2)
C(2') 0.037(3) 0.030(2) 0.057(4) 0.002(3) 0.0000 0.0000
C(6#) 0.049(2) 0.051(3) 0.057(3) 0.003(2) -0.009(2) -0.005(2)
C(5#) 0.054(3) 0.060(3) 0.048(3) -0.001(2) -0.008(2) 0.000(2)
C(10") 0.060(3) 0.098(5) 0.066(4) 0.014(3) -0.014(3) -0.018(4)
C(6$) 0.049(2) 0.051(3) 0.057(3) 0.003(2) 0.009(2) 0.005(2)
C(5$) 0.054(3) 0.060(3) 0.048(3) -0.001(2) 0.008(2) 0.000(2)
C(10*) 0.060(3) 0.098(5) 0.066(4) 0.014(3) 0.014(3) 0.018(4)
C(1") 0.038(3) 0.024(3) 0.048(3) 0.003(2) 0.0000 0.0000
C(4$) 0.053(3) 0.046(2) 0.049(3) -0.003(2) 0.012(2) -0.003(2)
C(3#) 0.040(3) 0.028(3) 0.044(3) -0.001(2) 0.0000 0.0000
C(1#) 0.038(3) 0.024(3) 0.048(3) 0.003(2) 0.0000 0.0000
N(3') 0.042(3) 0.027(2) 0.064(4) -0.006(2) 0.0000 0.0000
C(9") 0.051(2) 0.052(3) 0.054(3) 0.003(2) -0.006(2) -0.002(2)
C(9*) 0.051(2) 0.052(3) 0.054(3) 0.003(2) 0.006(2) 0.002(2)
C(7") 0.035(3) 0.032(3) 0.054(4) -0.002(2) 0.0000 0.0000
Cu(1#) 0.0346(3) 0.0291(3) 0.0511(4) 0.0016(3) 0.0000 0.0000
C(1') 0.038(3) 0.024(3) 0.048(3) -0.003(2) 0.0000 0.0000
C(4#) 0.053(3) 0.046(2) 0.049(3) -0.003(2) -0.012(2) 0.003(2)
C(10#) 0.060(3) 0.098(5) 0.066(4) 0.014(3) -0.014(3) -0.018(4)
N(4") 0.075(4) 0.179(9) 0.097(5) 0.043(5) -0.006(4) -0.039(6)
C(4$) 0.053(3) 0.046(2) 0.049(3) -0.003(2) 0.012(2) -0.003(2)
C(10$) 0.060(3) 0.098(5) 0.066(4) 0.014(3) 0.014(3) 0.018(4)
N(4*) 0.075(4) 0.179(9) 0.097(5) 0.043(5) 0.006(4) 0.039(6)
C(7") 0.035(3) 0.032(3) 0.054(4) -0.002(2) 0.0000 0.0000
C(5$) 0.054(3) 0.060(3) 0.048(3) -0.001(2) 0.008(2) 0.000(2)
C(6$) 0.049(2) 0.051(3) 0.057(3) 0.003(2) 0.009(2) 0.005(2)
C(2#) 0.037(3) 0.030(2) 0.057(4) -0.002(3) 0.0000 0.0000
C(3**) 0.040(3) 0.028(3) 0.044(3) 0.001(2) 0.0000 0.0000
C(1**) 0.038(3) 0.024(3) 0.048(3) -0.003(2) 0.0000 0.0000
C(2#) 0.037(3) 0.030(2) 0.057(4) -0.002(3) 0.0000 0.0000
C(7') 0.035(3) 0.032(3) 0.054(4) 0.002(2) 0.0000 0.0000
C(4") 0.053(3) 0.046(2) 0.049(3) -0.003(2) -0.012(2) 0.003(2)
C(4*) 0.053(3) 0.046(2) 0.049(3) -0.003(2) 0.012(2) -0.003(2)
C(1") 0.038(3) 0.024(3) 0.048(3) 0.003(2) 0.0000 0.0000
C(7') 0.035(3) 0.032(3) 0.054(4) 0.002(2) 0.0000 0.0000
C(9#) 0.051(2) 0.052(3) 0.054(3) 0.003(2) -0.006(2) -0.002(2)
N(4#) 0.075(4) 0.179(9) 0.097(5) 0.043(5) -0.006(4) -0.039(6)
C(9$) 0.051(2) 0.052(3) 0.054(3) 0.003(2) 0.006(2) 0.002(2)
N(4$) 0.075(4) 0.179(9) 0.097(5) 0.043(5) 0.006(4) 0.039(6)
N(3") 0.042(3) 0.027(2) 0.064(4) 0.006(2) 0.0000 0.0000
C(6*) 0.049(2) 0.051(3) 0.057(3) 0.003(2) 0.009(2) 0.005(2)
C(5*) 0.054(3) 0.060(3) 0.048(3) -0.001(2) 0.008(2) 0.000(2)
C(10$) 0.060(3) 0.098(5) 0.066(4) 0.014(3) 0.014(3) 0.018(4)
C(1#) 0.038(3) 0.024(3) 0.048(3) 0.003(2) 0.0000 0.0000
C(2**) 0.037(3) 0.030(2) 0.057(4) 0.002(3) 0.0000 0.0000
C(8**) 0.042(3) 0.031(3) 0.054(4) -0.001(2) 0.0000 0.0000
C(2**) 0.037(3) 0.030(2) 0.057(4) 0.002(3) 0.0000 0.0000
C(7**) 0.035(3) 0.032(3) 0.054(4) 0.002(2) 0.0000 0.0000
C(3#) 0.040(3) 0.028(3) 0.044(3) -0.001(2) 0.0000 0.0000
C(1') 0.038(3) 0.024(3) 0.048(3) -0.003(2) 0.0000 0.0000
C(5") 0.054(3) 0.060(3) 0.048(3) -0.001(2) -0.008(2) 0.000(2)
C(6") 0.049(2) 0.051(3) 0.057(3) 0.003(2) -0.009(2) -0.005(2)
C(5*) 0.054(3) 0.060(3) 0.048(3) -0.001(2) 0.008(2) 0.000(2)
C(6*) 0.049(2) 0.051(3) 0.057(3) 0.003(2) 0.009(2) 0.005(2)
C(2") 0.037(3) 0.030(2) 0.057(4) -0.002(3) 0.0000 0.0000
N(3') 0.042(3) 0.027(2) 0.064(4) -0.006(2) 0.0000 0.0000
N(1#) 0.051(2) 0.061(2) 0.057(2) 0.010(2) -0.015(2) -0.005(2)
N(1$) 0.051(2) 0.061(2) 0.057(2) 0.010(2) 0.015(2) 0.005(2)
Cu(1") 0.0346(3) 0.0291(3) 0.0511(4) 0.0016(3) 0.0000 0.0000
C(4*) 0.053(3) 0.046(2) 0.049(3) -0.003(2) 0.012(2) -0.003(2)
C(10*) 0.060(3) 0.098(5) 0.066(4) 0.014(3) 0.014(3) 0.018(4)
N(4$) 0.075(4) 0.179(9) 0.097(5) 0.043(5) 0.006(4) 0.039(6)
C(1**) 0.038(3) 0.024(3) 0.048(3) -0.003(2) 0.0000 0.0000
C(7#) 0.035(3) 0.032(3) 0.054(4) -0.002(2) 0.0000 0.0000
N(2**) 0.046(3) 0.027(2) 0.071(4) 0.006(2) 0.0000 0.0000
C(3**) 0.040(3) 0.028(3) 0.044(3) 0.001(2) 0.0000 0.0000
N(3**) 0.042(3) 0.027(2) 0.064(4) -0.006(2) 0.0000 0.0000
C(8#) 0.042(3) 0.031(3) 0.054(4) 0.001(2) 0.0000 0.0000
C(2') 0.037(3) 0.030(2) 0.057(4) 0.002(3) 0.0000 0.0000
C(6#) 0.049(2) 0.051(3) 0.057(3) 0.003(2) -0.009(2) -0.005(2)
C(5#) 0.054(3) 0.060(3) 0.048(3) -0.001(2) -0.008(2) 0.000(2)
C(10") 0.060(3) 0.098(5) 0.066(4) 0.014(3) -0.014(3) -0.018(4)
C(6$) 0.049(2) 0.051(3) 0.057(3) 0.003(2) 0.009(2) 0.005(2)
C(5$) 0.054(3) 0.060(3) 0.048(3) -0.001(2) 0.008(2) 0.000(2)
C(10*) 0.060(3) 0.098(5) 0.066(4) 0.014(3) 0.014(3) 0.018(4)
C(3") 0.040(3) 0.028(3) 0.044(3) -0.001(2) 0.0000 0.0000
Cu(1') 0.0346(3) 0.0291(3) 0.0511(4) -0.0016(3) 0.0000 0.0000
Cu(1#) 0.0346(3) 0.0291(3) 0.0511(4) 0.0016(3) 0.0000 0.0000
Cu(1#) 0.0346(3) 0.0291(3) 0.0511(4) 0.0016(3) 0.0000 0.0000
N(1") 0.051(2) 0.061(2) 0.057(2) 0.010(2) -0.015(2) -0.005(2)
N(1*) 0.051(2) 0.061(2) 0.057(2) 0.010(2) 0.015(2) 0.005(2)
N(2") 0.046(3) 0.027(2) 0.071(4) -0.006(2) 0.0000 0.0000
C(9*) 0.051(2) 0.052(3) 0.054(3) 0.003(2) 0.006(2) 0.002(2)
N(4*) 0.075(4) 0.179(9) 0.097(5) 0.043(5) 0.006(4) 0.039(6)
C(7**) 0.035(3) 0.032(3) 0.054(4) 0.002(2) 0.0000 0.0000
N(3#) 0.042(3) 0.027(2) 0.064(4) 0.006(2) 0.0000 0.0000
Cu(1**) 0.0346(3) 0.0291(3) 0.0511(4) -0.0016(3) 0.0000 0.0000
C(8**) 0.042(3) 0.031(3) 0.054(4) -0.001(2) 0.0000 0.0000
N(2#) 0.046(3) 0.027(2) 0.071(4) -0.006(2) 0.0000 0.0000
C(3') 0.040(3) 0.028(3) 0.044(3) 0.001(2) 0.0000 0.0000
C(4#) 0.053(3) 0.046(2) 0.049(3) -0.003(2) -0.012(2) 0.003(2)
C(10#) 0.060(3) 0.098(5) 0.066(4) 0.014(3) -0.014(3) -0.018(4)
N(4") 0.075(4) 0.179(9) 0.097(5) 0.043(5) -0.006(4) -0.039(6)
C(4$) 0.053(3) 0.046(2) 0.049(3) -0.003(2) 0.012(2) -0.003(2)
C(10$) 0.060(3) 0.098(5) 0.066(4) 0.014(3) 0.014(3) 0.018(4)
N(4*) 0.075(4) 0.179(9) 0.097(5) 0.043(5) 0.006(4) 0.039(6)
C(8") 0.042(3) 0.031(3) 0.054(4) 0.001(2) 0.0000 0.0000
N(2') 0.046(3) 0.027(2) 0.071(4) 0.006(2) 0.0000 0.0000
N(1$) 0.051(2) 0.061(2) 0.057(2) 0.010(2) 0.015(2) 0.005(2)
N(3#) 0.042(3) 0.027(2) 0.064(4) 0.006(2) 0.0000 0.0000
C(9") 0.051(2) 0.052(3) 0.054(3) 0.003(2) -0.006(2) -0.002(2)
C(9*) 0.051(2) 0.052(3) 0.054(3) 0.003(2) 0.006(2) 0.002(2)
C(8") 0.042(3) 0.031(3) 0.054(4) 0.001(2) 0.0000 0.0000
N(1*) 0.051(2) 0.061(2) 0.057(2) 0.010(2) 0.015(2) 0.005(2)
N(3**) 0.042(3) 0.027(2) 0.064(4) -0.006(2) 0.0000 0.0000
Cu(1#) 0.0346(3) 0.0291(3) 0.0511(4) 0.0016(3) 0.0000 0.0000
N(1**) 0.051(2) 0.061(2) 0.057(2) -0.010(2) 0.015(2) -0.005(2)
N(1##) 0.051(2) 0.061(2) 0.057(2) -0.010(2) -0.015(2) 0.005(2)
N(2**) 0.046(3) 0.027(2) 0.071(4) 0.006(2) 0.0000 0.0000
C(8') 0.042(3) 0.031(3) 0.054(4) -0.001(2) 0.0000 0.0000
C(9#) 0.051(2) 0.052(3) 0.054(3) 0.003(2) -0.006(2) -0.002(2)
N(4#) 0.075(4) 0.179(9) 0.097(5) 0.043(5) -0.006(4) -0.039(6)
C(9$) 0.051(2) 0.052(3) 0.054(3) 0.003(2) 0.006(2) 0.002(2)
N(4$) 0.075(4) 0.179(9) 0.097(5) 0.043(5) 0.006(4) 0.039(6)
N(2") 0.046(3) 0.027(2) 0.071(4) -0.006(2) 0.0000 0.0000
Cu(1*) 0.1473(3) 0.0551(3) 0.1300(4) -0.0076(3) 0.0000 0.0000
N(1*) 0.147(2) 0.055(2) 0.130(2) -0.008(2) 0.000(2) 0.000(2)
N(2*) 0.147(3) 0.055(2) 0.130(4) -0.008(2) 0.0000 0.0000
N(3*) 0.147(3) 0.055(2) 0.130(4) -0.008(2) 0.0000 0.0000
N(4*) 0.147(4) 0.055(9) 0.130(5) -0.008(5) 0.000(4) 0.000(6)
C(1*) 0.147(3) 0.055(3) 0.130(3) -0.008(2) 0.0000 0.0000
C(2*) 0.147(3) 0.055(2) 0.130(4) -0.008(3) 0.0000 0.0000
C(3*) 0.147(3) 0.055(3) 0.130(3) -0.008(2) 0.0000 0.0000
C(4*) 0.147(3) 0.055(2) 0.130(3) -0.008(2) 0.000(2) 0.000(2)
C(5*) 0.147(3) 0.055(3) 0.130(3) -0.008(2) 0.000(2) 0.000(2)
C(6*) 0.147(2) 0.055(3) 0.130(3) -0.008(2) 0.000(2) 0.000(2)
C(7*) 0.147(3) 0.055(3) 0.130(4) -0.008(2) 0.0000 0.0000
C(8*) 0.147(3) 0.055(3) 0.130(4) -0.008(2) 0.0000 0.0000
C(9*) 0.147(2) 0.055(3) 0.130(3) -0.008(2) 0.000(2) 0.000(2)
C(10*) 0.147(3) 0.055(5) 0.130(4) -0.008(3) 0.000(3) 0.000(4)
N(1**) 0.147(2) 0.055(2) 0.130(2) -0.008(2) 0.000(2) 0.000(2)
C(1'*) 0.147(3) 0.055(3) 0.130(3) -0.008(2) 0.0000 0.0000
C(7"*) 0.147(3) 0.055(3) 0.130(4) -0.008(2) 0.0000 0.0000
C(3'*) 0.147(3) 0.055(3) 0.130(3) -0.008(2) 0.0000 0.0000
C(6#*) 0.147(2) 0.055(3) 0.130(3) -0.008(2) 0.000(2) 0.000(2)
C(5#*) 0.147(3) 0.055(3) 0.130(3) -0.008(2) 0.000(2) 0.000(2)
C(1"*) 0.147(3) 0.055(3) 0.130(3) -0.008(2) 0.0000 0.0000
C(9**) 0.147(2) 0.055(3) 0.130(3) -0.008(2) 0.000(2) 0.000(2)
C(2'*) 0.147(3) 0.055(2) 0.130(4) -0.008(3) 0.0000 0.0000
C(7'*) 0.147(3) 0.055(3) 0.130(4) -0.008(2) 0.0000 0.0000
N(3"*) 0.147(3) 0.055(2) 0.130(4) -0.008(2) 0.0000 0.0000
C(8'*) 0.147(3) 0.055(3) 0.130(4) -0.008(2) 0.0000 0.0000
C(4#*) 0.147(3) 0.055(2) 0.130(3) -0.008(2) 0.000(2) 0.000(2)
C(10#*) 0.147(3) 0.055(5) 0.130(4) -0.008(3) 0.000(3) 0.000(4)
C(1'*) 0.147(3) 0.055(3) 0.130(3) -0.008(2) 0.0000 0.0000
C(2"*) 0.147(3) 0.055(2) 0.130(4) -0.008(3) 0.0000 0.0000
C(4**) 0.147(3) 0.055(2) 0.130(3) -0.008(2) 0.000(2) 0.000(2)
N(3'*) 0.147(3) 0.055(2) 0.130(4) -0.008(2) 0.0000 0.0000
Cu(1"*) 0.1473(3) 0.0551(3) 0.1300(4) -0.0076(3) 0.0000 0.0000
N(2'*) 0.147(3) 0.055(2) 0.130(4) -0.008(2) 0.0000 0.0000
C(9#*) 0.147(2) 0.055(3) 0.130(3) -0.008(2) 0.000(2) 0.000(2)
N(4#*) 0.147(4) 0.055(9) 0.130(5) -0.008(5) 0.000(4) 0.000(6)
C(2'*) 0.147(3) 0.055(2) 0.130(4) -0.008(3) 0.0000 0.0000
C(7'*) 0.147(3) 0.055(3) 0.130(4) -0.008(2) 0.0000 0.0000
C(3"*) 0.147(3) 0.055(3) 0.130(3) -0.008(2) 0.0000 0.0000
C(5**) 0.147(3) 0.055(3) 0.130(3) -0.008(2) 0.000(2) 0.000(2)
C(6**) 0.147(2) 0.055(3) 0.130(3) -0.008(2) 0.000(2) 0.000(2)
Cu(1'*) 0.1473(3) 0.0551(3) 0.1300(4) -0.0076(3) 0.0000 0.0000
N(1"*) 0.147(2) 0.055(2) 0.130(2) -0.008(2) 0.000(2) 0.000(2)
N(1**) 0.147(2) 0.055(2) 0.130(2) -0.008(2) 0.000(2) 0.000(2)
N(2"*) 0.147(3) 0.055(2) 0.130(4) -0.008(2) 0.0000 0.0000
Cu(1'*) 0.1473(3) 0.0551(3) 0.1300(4) -0.0076(3) 0.0000 0.0000
N(1#*) 0.147(2) 0.055(2) 0.130(2) -0.008(2) 0.000(2) 0.000(2)
C(3'*) 0.147(3) 0.055(3) 0.130(3) -0.008(2) 0.0000 0.0000
N(3'*) 0.147(3) 0.055(2) 0.130(4) -0.008(2) 0.0000 0.0000
C(8"*) 0.147(3) 0.055(3) 0.130(4) -0.008(2) 0.0000 0.0000
C(6$*) 0.147(2) 0.055(3) 0.130(3) -0.008(2) 0.000(2) 0.000(2)
C(5$*) 0.147(3) 0.055(3) 0.130(3) -0.008(2) 0.000(2) 0.000(2)
C(10**) 0.147(3) 0.055(5) 0.130(4) -0.008(3) 0.000(3) 0.000(4)
N(2'*) 0.147(3) 0.055(2) 0.130(4) -0.008(2) 0.0000 0.0000
C(9"*) 0.147(2) 0.055(3) 0.130(3) -0.008(2) 0.000(2) 0.000(2)
C(9**) 0.147(2) 0.055(3) 0.130(3) -0.008(2) 0.000(2) 0.000(2)
C(8"*) 0.147(3) 0.055(3) 0.130(4) -0.008(2) 0.0000 0.0000
Cu(1#*) 0.1473(3) 0.0551(3) 0.1300(4) -0.0076(3) 0.0000 0.0000
C(8'*) 0.147(3) 0.055(3) 0.130(4) -0.008(2) 0.0000 0.0000
N(2"*) 0.147(3) 0.055(2) 0.130(4) -0.008(2) 0.0000 0.0000
C(4$*) 0.147(3) 0.055(2) 0.130(3) -0.008(2) 0.000(2) 0.000(2)
C(10$*) 0.147(3) 0.055(5) 0.130(4) -0.008(3) 0.000(3) 0.000(4)
N(4**) 0.147(4) 0.055(9) 0.130(5) -0.008(5) 0.000(4) 0.000(6)
C(8'*) 0.147(3) 0.055(3) 0.130(4) -0.008(2) 0.0000 0.0000
C(4"*) 0.147(3) 0.055(2) 0.130(3) -0.008(2) 0.000(2) 0.000(2)
C(4**) 0.147(3) 0.055(2) 0.130(3) -0.008(2) 0.000(2) 0.000(2)
C(3"*) 0.147(3) 0.055(3) 0.130(3) -0.008(2) 0.0000 0.0000
N(1$*) 0.147(2) 0.055(2) 0.130(2) -0.008(2) 0.000(2) 0.000(2)
N(2#*) 0.147(3) 0.055(2) 0.130(4) -0.008(2) 0.0000 0.0000
N(3#*) 0.147(3) 0.055(2) 0.130(4) -0.008(2) 0.0000 0.0000
N(2'*) 0.147(3) 0.055(2) 0.130(4) -0.008(2) 0.0000 0.0000
Cu(1"*) 0.1473(3) 0.0551(3) 0.1300(4) -0.0076(3) 0.0000 0.0000
C(9$*) 0.147(2) 0.055(3) 0.130(3) -0.008(2) 0.000(2) 0.000(2)
N(4$*) 0.147(4) 0.055(9) 0.130(5) -0.008(5) 0.000(4) 0.000(6)
C(3'*) 0.147(3) 0.055(3) 0.130(3) -0.008(2) 0.0000 0.0000
C(5"*) 0.147(3) 0.055(3) 0.130(3) -0.008(2) 0.000(2) 0.000(2)
C(6"*) 0.147(2) 0.055(3) 0.130(3) -0.008(2) 0.000(2) 0.000(2)
C(5**) 0.147(3) 0.055(3) 0.130(3) -0.008(2) 0.000(2) 0.000(2)
C(6**) 0.147(2) 0.055(3) 0.130(3) -0.008(2) 0.000(2) 0.000(2)
C(2"*) 0.147(3) 0.055(2) 0.130(4) -0.008(3) 0.0000 0.0000
C(9$*) 0.147(2) 0.055(3) 0.130(3) -0.008(2) 0.000(2) 0.000(2)
C(8#*) 0.147(3) 0.055(3) 0.130(4) -0.008(2) 0.0000 0.0000
C(7#*) 0.147(3) 0.055(3) 0.130(4) -0.008(2) 0.0000 0.0000
Cu(1'*) 0.1473(3) 0.0551(3) 0.1300(4) -0.0076(3) 0.0000 0.0000
N(1"*) 0.147(2) 0.055(2) 0.130(2) -0.008(2) 0.000(2) 0.000(2)
N(1**) 0.147(2) 0.055(2) 0.130(2) -0.008(2) 0.000(2) 0.000(2)
N(3"*) 0.147(3) 0.055(2) 0.130(4) -0.008(2) 0.0000 0.0000
N(1$*) 0.147(2) 0.055(2) 0.130(2) -0.008(2) 0.000(2) 0.000(2)
C(2'*) 0.147(3) 0.055(2) 0.130(4) -0.008(3) 0.0000 0.0000
C(6#*) 0.147(2) 0.055(3) 0.130(3) -0.008(2) 0.000(2) 0.000(2)
C(5#*) 0.147(3) 0.055(3) 0.130(3) -0.008(2) 0.000(2) 0.000(2)
C(10"*) 0.147(3) 0.055(5) 0.130(4) -0.008(3) 0.000(3) 0.000(4)
C(6$*) 0.147(2) 0.055(3) 0.130(3) -0.008(2) 0.000(2) 0.000(2)
C(5$*) 0.147(3) 0.055(3) 0.130(3) -0.008(2) 0.000(2) 0.000(2)
C(10**) 0.147(3) 0.055(5) 0.130(4) -0.008(3) 0.000(3) 0.000(4)
C(1"*) 0.147(3) 0.055(3) 0.130(3) -0.008(2) 0.0000 0.0000
C(4$*) 0.147(3) 0.055(2) 0.130(3) -0.008(2) 0.000(2) 0.000(2)
C(3#*) 0.147(3) 0.055(3) 0.130(3) -0.008(2) 0.0000 0.0000
C(1#*) 0.147(3) 0.055(3) 0.130(3) -0.008(2) 0.0000 0.0000
N(3'*) 0.147(3) 0.055(2) 0.130(4) -0.008(2) 0.0000 0.0000
C(9"*) 0.147(2) 0.055(3) 0.130(3) -0.008(2) 0.000(2) 0.000(2)
C(9**) 0.147(2) 0.055(3) 0.130(3) -0.008(2) 0.000(2) 0.000(2)
C(7"*) 0.147(3) 0.055(3) 0.130(4) -0.008(2) 0.0000 0.0000
Cu(1#*) 0.1473(3) 0.0551(3) 0.1300(4) -0.0076(3) 0.0000 0.0000
C(1'*) 0.147(3) 0.055(3) 0.130(3) -0.008(2) 0.0000 0.0000
C(4#*) 0.147(3) 0.055(2) 0.130(3) -0.008(2) 0.000(2) 0.000(2)
C(10#*) 0.147(3) 0.055(5) 0.130(4) -0.008(3) 0.000(3) 0.000(4)
N(4"*) 0.147(4) 0.055(9) 0.130(5) -0.008(5) 0.000(4) 0.000(6)
C(4$*) 0.147(3) 0.055(2) 0.130(3) -0.008(2) 0.000(2) 0.000(2)
C(10$*) 0.147(3) 0.055(5) 0.130(4) -0.008(3) 0.000(3) 0.000(4)
N(4**) 0.147(4) 0.055(9) 0.130(5) -0.008(5) 0.000(4) 0.000(6)
C(7"*) 0.147(3) 0.055(3) 0.130(4) -0.008(2) 0.0000 0.0000
C(5$*) 0.147(3) 0.055(3) 0.130(3) -0.008(2) 0.000(2) 0.000(2)
C(6$*) 0.147(2) 0.055(3) 0.130(3) -0.008(2) 0.000(2) 0.000(2)
C(2#*) 0.147(3) 0.055(2) 0.130(4) -0.008(3) 0.0000 0.0000
C(3***) 0.147(3) 0.055(3) 0.130(3) -0.008(2) 0.0000 0.0000
C(1***) 0.147(3) 0.055(3) 0.130(3) -0.008(2) 0.0000 0.0000
C(2#*) 0.147(3) 0.055(2) 0.130(4) -0.008(3) 0.0000 0.0000
C(7'*) 0.147(3) 0.055(3) 0.130(4) -0.008(2) 0.0000 0.0000
C(4"*) 0.147(3) 0.055(2) 0.130(3) -0.008(2) 0.000(2) 0.000(2)
C(4**) 0.147(3) 0.055(2) 0.130(3) -0.008(2) 0.000(2) 0.000(2)
C(1"*) 0.147(3) 0.055(3) 0.130(3) -0.008(2) 0.0000 0.0000
N(2#*) 0.147(3) 0.055(2) 0.130(4) -0.008(2) 0.0000 0.0000
N(3#*) 0.147(3) 0.055(2) 0.130(4) -0.008(2) 0.0000 0.0000
C(7'*) 0.147(3) 0.055(3) 0.130(4) -0.008(2) 0.0000 0.0000
C(9#*) 0.147(2) 0.055(3) 0.130(3) -0.008(2) 0.000(2) 0.000(2)
N(4#*) 0.147(4) 0.055(9) 0.130(5) -0.008(5) 0.000(4) 0.000(6)
C(9$*) 0.147(2) 0.055(3) 0.130(3) -0.008(2) 0.000(2) 0.000(2)
N(4$*) 0.147(4) 0.055(9) 0.130(5) -0.008(5) 0.000(4) 0.000(6)
N(3"*) 0.147(3) 0.055(2) 0.130(4) -0.008(2) 0.0000 0.0000
C(6**) 0.147(2) 0.055(3) 0.130(3) -0.008(2) 0.000(2) 0.000(2)
C(5**) 0.147(3) 0.055(3) 0.130(3) -0.008(2) 0.000(2) 0.000(2)
C(10$*) 0.147(3) 0.055(5) 0.130(4) -0.008(3) 0.000(3) 0.000(4)
C(1#*) 0.147(3) 0.055(3) 0.130(3) -0.008(2) 0.0000 0.0000
C(2***) 0.147(3) 0.055(2) 0.130(4) -0.008(3) 0.0000 0.0000
C(8***) 0.147(3) 0.055(3) 0.130(4) -0.008(2) 0.0000 0.0000
C(2***) 0.147(3) 0.055(2) 0.130(4) -0.008(3) 0.0000 0.0000
C(7***) 0.147(3) 0.055(3) 0.130(4) -0.008(2) 0.0000 0.0000
C(3#*) 0.147(3) 0.055(3) 0.130(3) -0.008(2) 0.0000 0.0000
C(1'*) 0.147(3) 0.055(3) 0.130(3) -0.008(2) 0.0000 0.0000
C(5"*) 0.147(3) 0.055(3) 0.130(3) -0.008(2) 0.000(2) 0.000(2)
C(6"*) 0.147(2) 0.055(3) 0.130(3) -0.008(2) 0.000(2) 0.000(2)
C(5**) 0.147(3) 0.055(3) 0.130(3) -0.008(2) 0.000(2) 0.000(2)
C(6**) 0.147(2) 0.055(3) 0.130(3) -0.008(2) 0.000(2) 0.000(2)
C(2"*) 0.147(3) 0.055(2) 0.130(4) -0.008(3) 0.0000 0.0000
C(8#*) 0.147(3) 0.055(3) 0.130(4) -0.008(2) 0.0000 0.0000
C(7#*) 0.147(3) 0.055(3) 0.130(4) -0.008(2) 0.0000 0.0000
N(3'*) 0.147(3) 0.055(2) 0.130(4) -0.008(2) 0.0000 0.0000
N(1#*) 0.147(2) 0.055(2) 0.130(2) -0.008(2) 0.000(2) 0.000(2)
N(1$*) 0.147(2) 0.055(2) 0.130(2) -0.008(2) 0.000(2) 0.000(2)
Cu(1"*) 0.1473(3) 0.0551(3) 0.1300(4) -0.0076(3) 0.0000 0.0000
C(4**) 0.147(3) 0.055(2) 0.130(3) -0.008(2) 0.000(2) 0.000(2)
C(10**) 0.147(3) 0.055(5) 0.130(4) -0.008(3) 0.000(3) 0.000(4)
N(4$*) 0.147(4) 0.055(9) 0.130(5) -0.008(5) 0.000(4) 0.000(6)
C(1***) 0.147(3) 0.055(3) 0.130(3) -0.008(2) 0.0000 0.0000
C(7#*) 0.147(3) 0.055(3) 0.130(4) -0.008(2) 0.0000 0.0000
N(2***) 0.147(3) 0.055(2) 0.130(4) -0.008(2) 0.0000 0.0000
C(3***) 0.147(3) 0.055(3) 0.130(3) -0.008(2) 0.0000 0.0000
N(3***) 0.147(3) 0.055(2) 0.130(4) -0.008(2) 0.0000 0.0000
C(8#*) 0.147(3) 0.055(3) 0.130(4) -0.008(2) 0.0000 0.0000
C(2'*) 0.147(3) 0.055(2) 0.130(4) -0.008(3) 0.0000 0.0000
C(6#*) 0.147(2) 0.055(3) 0.130(3) -0.008(2) 0.000(2) 0.000(2)
C(5#*) 0.147(3) 0.055(3) 0.130(3) -0.008(2) 0.000(2) 0.000(2)
C(10"*) 0.147(3) 0.055(5) 0.130(4) -0.008(3) 0.000(3) 0.000(4)
C(6$*) 0.147(2) 0.055(3) 0.130(3) -0.008(2) 0.000(2) 0.000(2)
C(5$*) 0.147(3) 0.055(3) 0.130(3) -0.008(2) 0.000(2) 0.000(2)
C(10**) 0.147(3) 0.055(5) 0.130(4) -0.008(3) 0.000(3) 0.000(4)
C(3"*) 0.147(3) 0.055(3) 0.130(3) -0.008(2) 0.0000 0.0000
C(3#*) 0.147(3) 0.055(3) 0.130(3) -0.008(2) 0.0000 0.0000
C(1#*) 0.147(3) 0.055(3) 0.130(3) -0.008(2) 0.0000 0.0000
Cu(1'*) 0.1473(3) 0.0551(3) 0.1300(4) -0.0076(3) 0.0000 0.0000
Cu(1#*) 0.1473(3) 0.0551(3) 0.1300(4) -0.0076(3) 0.0000 0.0000
Cu(1#*) 0.1473(3) 0.0551(3) 0.1300(4) -0.0076(3) 0.0000 0.0000
N(1"*) 0.147(2) 0.055(2) 0.130(2) -0.008(2) 0.000(2) 0.000(2)
N(1**) 0.147(2) 0.055(2) 0.130(2) -0.008(2) 0.000(2) 0.000(2)
N(2"*) 0.147(3) 0.055(2) 0.130(4) -0.008(2) 0.0000 0.0000
C(9**) 0.147(2) 0.055(3) 0.130(3) -0.008(2) 0.000(2) 0.000(2)
N(4**) 0.147(4) 0.055(9) 0.130(5) -0.008(5) 0.000(4) 0.000(6)
C(7***) 0.147(3) 0.055(3) 0.130(4) -0.008(2) 0.0000 0.0000
N(3#*) 0.147(3) 0.055(2) 0.130(4) -0.008(2) 0.0000 0.0000
Cu(1***) 0.1473(3) 0.0551(3) 0.1300(4) -0.0076(3) 0.0000 0.0000
C(8***) 0.147(3) 0.055(3) 0.130(4) -0.008(2) 0.0000 0.0000
N(2#*) 0.147(3) 0.055(2) 0.130(4) -0.008(2) 0.0000 0.0000
C(3'*) 0.147(3) 0.055(3) 0.130(3) -0.008(2) 0.0000 0.0000
C(4#*) 0.147(3) 0.055(2) 0.130(3) -0.008(2) 0.000(2) 0.000(2)
C(10#*) 0.147(3) 0.055(5) 0.130(4) -0.008(3) 0.000(3) 0.000(4)
N(4"*) 0.147(4) 0.055(9) 0.130(5) -0.008(5) 0.000(4) 0.000(6)
C(4$*) 0.147(3) 0.055(2) 0.130(3) -0.008(2) 0.000(2) 0.000(2)
C(10$*) 0.147(3) 0.055(5) 0.130(4) -0.008(3) 0.000(3) 0.000(4)
N(4**) 0.147(4) 0.055(9) 0.130(5) -0.008(5) 0.000(4) 0.000(6)
C(8"*) 0.147(3) 0.055(3) 0.130(4) -0.008(2) 0.0000 0.0000
C(2#*) 0.147(3) 0.055(2) 0.130(4) -0.008(3) 0.0000 0.0000
C(3***) 0.147(3) 0.055(3) 0.130(3) -0.008(2) 0.0000 0.0000
C(1***) 0.147(3) 0.055(3) 0.130(3) -0.008(2) 0.0000 0.0000
C(2#*) 0.147(3) 0.055(2) 0.130(4) -0.008(3) 0.0000 0.0000
N(2'*) 0.147(3) 0.055(2) 0.130(4) -0.008(2) 0.0000 0.0000
N(1$*) 0.147(2) 0.055(2) 0.130(2) -0.008(2) 0.000(2) 0.000(2)
N(3#*) 0.147(3) 0.055(2) 0.130(4) -0.008(2) 0.0000 0.0000
N(2#*) 0.147(3) 0.055(2) 0.130(4) -0.008(2) 0.0000 0.0000
N(3#*) 0.147(3) 0.055(2) 0.130(4) -0.008(2) 0.0000 0.0000
C(9"*) 0.147(2) 0.055(3) 0.130(3) -0.008(2) 0.000(2) 0.000(2)
C(9**) 0.147(2) 0.055(3) 0.130(3) -0.008(2) 0.000(2) 0.000(2)
C(8"*) 0.147(3) 0.055(3) 0.130(4) -0.008(2) 0.0000 0.0000
N(1**) 0.147(2) 0.055(2) 0.130(2) -0.008(2) 0.000(2) 0.000(2)
N(3***) 0.147(3) 0.055(2) 0.130(4) -0.008(2) 0.0000 0.0000
Cu(1#*) 0.1473(3) 0.0551(3) 0.1300(4) -0.0076(3) 0.0000 0.0000
N(1***) 0.147(2) 0.055(2) 0.130(2) -0.008(2) 0.000(2) 0.000(2)
N(1##*) 0.147(2) 0.055(2) 0.130(2) -0.008(2) 0.000(2) 0.000(2)
N(2***) 0.147(3) 0.055(2) 0.130(4) -0.008(2) 0.0000 0.0000
C(8'*) 0.147(3) 0.055(3) 0.130(4) -0.008(2) 0.0000 0.0000
C(9#*) 0.147(2) 0.055(3) 0.130(3) -0.008(2) 0.000(2) 0.000(2)
N(4#*) 0.147(4) 0.055(9) 0.130(5) -0.008(5) 0.000(4) 0.000(6)
C(9$*) 0.147(2) 0.055(3) 0.130(3) -0.008(2) 0.000(2) 0.000(2)
N(4$*) 0.147(4) 0.055(9) 0.130(5) -0.008(5) 0.000(4) 0.000(6)
N(2"*) 0.147(3) 0.055(2) 0.130(4) -0.008(2) 0.0000 0.0000
Cu(1*) 0.1473(3) 0.0551(3) 0.1300(4) -0.0076(3) 0.0000 0.0000
Cu(1*) 0.1473(3) 0.0551(3) 0.1300(4) -0.0076(3) 0.0000 0.0000
N(1**) 0.147(2) 0.055(2) 0.130(2) -0.008(2) 0.000(2) 0.000(2)
Cu(1*) 0.1473(3) 0.0551(3) 0.1300(4) 0.0076(3) 0.0000 0.0000
N(1*) 0.147(2) 0.055(2) 0.130(2) 0.008(2) 0.000(2) 0.000(2)
N(4*) 0.147(4) 0.055(9) 0.130(5) 0.008(5) 0.000(4) 0.000(6)
C(4*) 0.147(3) 0.055(2) 0.130(3) 0.008(2) 0.000(2) 0.000(2)
C(5*) 0.147(3) 0.055(3) 0.130(3) 0.008(2) 0.000(2) 0.000(2)
C(6*) 0.147(2) 0.055(3) 0.130(3) 0.008(2) 0.000(2) 0.000(2)
C(9*) 0.147(2) 0.055(3) 0.130(3) 0.008(2) 0.000(2) 0.000(2)
C(10*) 0.147(3) 0.055(5) 0.130(4) 0.008(3) 0.000(3) 0.000(4)
C(6#*) 0.147(2) 0.055(3) 0.130(3) 0.008(2) 0.000(2) 0.000(2)
C(5#*) 0.147(3) 0.055(3) 0.130(3) 0.008(2) 0.000(2) 0.000(2)
C(4#*) 0.147(3) 0.055(2) 0.130(3) 0.008(2) 0.000(2) 0.000(2)
C(10#*) 0.147(3) 0.055(5) 0.130(4) 0.008(3) 0.000(3) 0.000(4)
Cu(1"*) 0.1473(3) 0.0551(3) 0.1300(4) 0.0076(3) 0.0000 0.0000
C(9#*) 0.147(2) 0.055(3) 0.130(3) 0.008(2) 0.000(2) 0.000(2)
N(4#*) 0.147(4) 0.055(9) 0.130(5) 0.008(5) 0.000(4) 0.000(6)
Cu(1*) 0.1473(3) 0.0551(3) 0.1300(4) 0.0076(3) 0.0000 0.0000
N(1*) 0.147(2) 0.055(2) 0.130(2) 0.008(2) 0.000(2) 0.000(2)
N(4*) 0.147(4) 0.055(9) 0.130(5) 0.008(5) 0.000(4) 0.000(6)
C(4*) 0.147(3) 0.055(2) 0.130(3) 0.008(2) 0.000(2) 0.000(2)
C(5*) 0.147(3) 0.055(3) 0.130(3) 0.008(2) 0.000(2) 0.000(2)
C(6*) 0.147(2) 0.055(3) 0.130(3) 0.008(2) 0.000(2) 0.000(2)
C(9*) 0.147(2) 0.055(3) 0.130(3) 0.008(2) 0.000(2) 0.000(2)
C(10*) 0.147(3) 0.055(5) 0.130(4) 0.008(3) 0.000(3) 0.000(4)
C(6#*) 0.147(2) 0.055(3) 0.130(3) 0.008(2) 0.000(2) 0.000(2)
C(5#*) 0.147(3) 0.055(3) 0.130(3) 0.008(2) 0.000(2) 0.000(2)
C(4#*) 0.147(3) 0.055(2) 0.130(3) 0.008(2) 0.000(2) 0.000(2)
C(10#*) 0.147(3) 0.055(5) 0.130(4) 0.008(3) 0.000(3) 0.000(4)
Cu(1"*) 0.1473(3) 0.0551(3) 0.1300(4) 0.0076(3) 0.0000 0.0000
C(9#*) 0.147(2) 0.055(3) 0.130(3) 0.008(2) 0.000(2) 0.000(2)
N(4#*) 0.147(4) 0.055(9) 0.130(5) 0.008(5) 0.000(4) 0.000(6)
N(1"*) 0.147(2) 0.055(2) 0.130(2) 0.008(2) 0.000(2) 0.000(2)
Cu(1*) 0.1473(3) 0.0551(3) 0.1300(4) 0.0076(3) 0.0000 0.0000
N(1*) 0.147(2) 0.055(2) 0.130(2) 0.008(2) 0.000(2) 0.000(2)
N(2*) 0.147(3) 0.055(2) 0.130(4) 0.008(2) 0.0000 0.0000
N(3*) 0.147(3) 0.055(2) 0.130(4) 0.008(2) 0.0000 0.0000
N(4*) 0.147(4) 0.055(9) 0.130(5) 0.008(5) 0.000(4) 0.000(6)
C(1*) 0.147(3) 0.055(3) 0.130(3) 0.008(2) 0.0000 0.0000
C(2*) 0.147(3) 0.055(2) 0.130(4) 0.008(3) 0.0000 0.0000
C(3*) 0.147(3) 0.055(3) 0.130(3) 0.008(2) 0.0000 0.0000
C(4*) 0.147(3) 0.055(2) 0.130(3) 0.008(2) 0.000(2) 0.000(2)
C(5*) 0.147(3) 0.055(3) 0.130(3) 0.008(2) 0.000(2) 0.000(2)
C(6*) 0.147(2) 0.055(3) 0.130(3) 0.008(2) 0.000(2) 0.000(2)
C(7*) 0.147(3) 0.055(3) 0.130(4) 0.008(2) 0.0000 0.0000
C(8*) 0.147(3) 0.055(3) 0.130(4) 0.008(2) 0.0000 0.0000
C(9*) 0.147(2) 0.055(3) 0.130(3) 0.008(2) 0.000(2) 0.000(2)
C(10*) 0.147(3) 0.055(5) 0.130(4) 0.008(3) 0.000(3) 0.000(4)
N(1**) 0.147(2) 0.055(2) 0.130(2) 0.008(2) 0.000(2) 0.000(2)
C(1'*) 0.147(3) 0.055(3) 0.130(3) 0.008(2) 0.0000 0.0000
C(7"*) 0.147(3) 0.055(3) 0.130(4) 0.008(2) 0.0000 0.0000
C(3'*) 0.147(3) 0.055(3) 0.130(3) 0.008(2) 0.0000 0.0000
C(6#*) 0.147(2) 0.055(3) 0.130(3) 0.008(2) 0.000(2) 0.000(2)
C(5#*) 0.147(3) 0.055(3) 0.130(3) 0.008(2) 0.000(2) 0.000(2)
C(1"*) 0.147(3) 0.055(3) 0.130(3) 0.008(2) 0.0000 0.0000
C(9**) 0.147(2) 0.055(3) 0.130(3) 0.008(2) 0.000(2) 0.000(2)
C(2'*) 0.147(3) 0.055(2) 0.130(4) 0.008(3) 0.0000 0.0000
C(7'*) 0.147(3) 0.055(3) 0.130(4) 0.008(2) 0.0000 0.0000
N(3"*) 0.147(3) 0.055(2) 0.130(4) 0.008(2) 0.0000 0.0000
C(8'*) 0.147(3) 0.055(3) 0.130(4) 0.008(2) 0.0000 0.0000
C(4#*) 0.147(3) 0.055(2) 0.130(3) 0.008(2) 0.000(2) 0.000(2)
C(10#*) 0.147(3) 0.055(5) 0.130(4) 0.008(3) 0.000(3) 0.000(4)
C(1'*) 0.147(3) 0.055(3) 0.130(3) 0.008(2) 0.0000 0.0000
C(2"*) 0.147(3) 0.055(2) 0.130(4) 0.008(3) 0.0000 0.0000
C(4**) 0.147(3) 0.055(2) 0.130(3) 0.008(2) 0.000(2) 0.000(2)
N(3'*) 0.147(3) 0.055(2) 0.130(4) 0.008(2) 0.0000 0.0000
Cu(1"*) 0.1473(3) 0.0551(3) 0.1300(4) 0.0076(3) 0.0000 0.0000
N(2'*) 0.147(3) 0.055(2) 0.130(4) 0.008(2) 0.0000 0.0000
C(9#*) 0.147(2) 0.055(3) 0.130(3) 0.008(2) 0.000(2) 0.000(2)
N(4#*) 0.147(4) 0.055(9) 0.130(5) 0.008(5) 0.000(4) 0.000(6)
C(2'*) 0.147(3) 0.055(2) 0.130(4) 0.008(3) 0.0000 0.0000
C(7'*) 0.147(3) 0.055(3) 0.130(4) 0.008(2) 0.0000 0.0000
C(3"*) 0.147(3) 0.055(3) 0.130(3) 0.008(2) 0.0000 0.0000
C(5**) 0.147(3) 0.055(3) 0.130(3) 0.008(2) 0.000(2) 0.000(2)
C(6**) 0.147(2) 0.055(3) 0.130(3) 0.008(2) 0.000(2) 0.000(2)
Cu(1'*) 0.1473(3) 0.0551(3) 0.1300(4) 0.0076(3) 0.0000 0.0000
N(1"*) 0.147(2) 0.055(2) 0.130(2) 0.008(2) 0.000(2) 0.000(2)
N(1**) 0.147(2) 0.055(2) 0.130(2) 0.008(2) 0.000(2) 0.000(2)
N(2"*) 0.147(3) 0.055(2) 0.130(4) 0.008(2) 0.0000 0.0000
Cu(1'*) 0.1473(3) 0.0551(3) 0.1300(4) 0.0076(3) 0.0000 0.0000
Cu(1*) 0.1473(3) 0.0551(3) 0.1300(4) 0.0076(3) 0.0000 0.0000
N(1**) 0.147(2) 0.055(2) 0.130(2) 0.008(2) 0.000(2) 0.000(2)
C(9**) 0.147(2) 0.055(3) 0.130(3) 0.008(2) 0.000(2) 0.000(2)
C(4**) 0.147(3) 0.055(2) 0.130(3) 0.008(2) 0.000(2) 0.000(2)
Cu(1"*) 0.1473(3) 0.0551(3) 0.1300(4) 0.0076(3) 0.0000 0.0000
C(5**) 0.147(3) 0.055(3) 0.130(3) 0.008(2) 0.000(2) 0.000(2)
C(6**) 0.147(2) 0.055(3) 0.130(3) 0.008(2) 0.000(2) 0.000(2)
N(1**) 0.147(2) 0.055(2) 0.130(2) 0.008(2) 0.000(2) 0.000(2)
C(6$*) 0.147(2) 0.055(3) 0.130(3) 0.008(2) 0.000(2) 0.000(2)
C(5$*) 0.147(3) 0.055(3) 0.130(3) 0.008(2) 0.000(2) 0.000(2)
C(10**) 0.147(3) 0.055(5) 0.130(4) 0.008(3) 0.000(3) 0.000(4)
C(9**) 0.147(2) 0.055(3) 0.130(3) 0.008(2) 0.000(2) 0.000(2)
C(4$*) 0.147(3) 0.055(2) 0.130(3) 0.008(2) 0.000(2) 0.000(2)
C(10$*) 0.147(3) 0.055(5) 0.130(4) 0.008(3) 0.000(3) 0.000(4)
N(4**) 0.147(4) 0.055(9) 0.130(5) 0.008(5) 0.000(4) 0.000(6)
C(4**) 0.147(3) 0.055(2) 0.130(3) 0.008(2) 0.000(2) 0.000(2)
Cu(1"*) 0.1473(3) 0.0551(3) 0.1300(4) 0.0076(3) 0.0000 0.0000
C(9$*) 0.147(2) 0.055(3) 0.130(3) 0.008(2) 0.000(2) 0.000(2)
N(4$*) 0.147(4) 0.055(9) 0.130(5) 0.008(5) 0.000(4) 0.000(6)
C(5**) 0.147(3) 0.055(3) 0.130(3) 0.008(2) 0.000(2) 0.000(2)
C(6**) 0.147(2) 0.055(3) 0.130(3) 0.008(2) 0.000(2) 0.000(2)
N(1**) 0.147(2) 0.055(2) 0.130(2) 0.008(2) 0.000(2) 0.000(2)
Cu(1*) 0.1473(3) 0.0551(3) 0.1300(4) 0.0076(3) 0.0000 0.0000
N(1*) 0.147(2) 0.055(2) 0.130(2) 0.008(2) 0.000(2) 0.000(2)
N(2*) 0.147(3) 0.055(2) 0.130(4) 0.008(2) 0.0000 0.0000
N(3*) 0.147(3) 0.055(2) 0.130(4) 0.008(2) 0.0000 0.0000
N(4*) 0.147(4) 0.055(9) 0.130(5) 0.008(5) 0.000(4) 0.000(6)
Cu(1*) 0.1473(3) 0.0551(3) 0.1300(4) -0.0076(3) 0.0000 0.0000
N(1*) 0.147(2) 0.055(2) 0.130(2) -0.008(2) 0.000(2) 0.000(2)
N(2*) 0.147(3) 0.055(2) 0.130(4) -0.008(2) 0.0000 0.0000
N(3*) 0.147(3) 0.055(2) 0.130(4) -0.008(2) 0.0000 0.0000
N(4*) 0.147(4) 0.055(9) 0.130(5) -0.008(5) 0.000(4) 0.000(6)
C(1*) 0.147(3) 0.055(3) 0.130(3) -0.008(2) 0.0000 0.0000
C(2*) 0.147(3) 0.055(2) 0.130(4) -0.008(3) 0.0000 0.0000
C(3*) 0.147(3) 0.055(3) 0.130(3) -0.008(2) 0.0000 0.0000
C(4*) 0.147(3) 0.055(2) 0.130(3) -0.008(2) 0.000(2) 0.000(2)
C(5*) 0.147(3) 0.055(3) 0.130(3) -0.008(2) 0.000(2) 0.000(2)
C(6*) 0.147(2) 0.055(3) 0.130(3) -0.008(2) 0.000(2) 0.000(2)
C(7*) 0.147(3) 0.055(3) 0.130(4) -0.008(2) 0.0000 0.0000
C(8*) 0.147(3) 0.055(3) 0.130(4) -0.008(2) 0.0000 0.0000
C(9*) 0.147(2) 0.055(3) 0.130(3) -0.008(2) 0.000(2) 0.000(2)
C(10*) 0.147(3) 0.055(5) 0.130(4) -0.008(3) 0.000(3) 0.000(4)
N(1**) 0.147(2) 0.055(2) 0.130(2) -0.008(2) 0.000(2) 0.000(2)
C(1'*) 0.147(3) 0.055(3) 0.130(3) -0.008(2) 0.0000 0.0000
C(7"*) 0.147(3) 0.055(3) 0.130(4) -0.008(2) 0.0000 0.0000
C(3'*) 0.147(3) 0.055(3) 0.130(3) -0.008(2) 0.0000 0.0000
C(6#*) 0.147(2) 0.055(3) 0.130(3) -0.008(2) 0.000(2) 0.000(2)
C(5#*) 0.147(3) 0.055(3) 0.130(3) -0.008(2) 0.000(2) 0.000(2)
C(1"*) 0.147(3) 0.055(3) 0.130(3) -0.008(2) 0.0000 0.0000
C(9**) 0.147(2) 0.055(3) 0.130(3) -0.008(2) 0.000(2) 0.000(2)
C(2'*) 0.147(3) 0.055(2) 0.130(4) -0.008(3) 0.0000 0.0000
C(7'*) 0.147(3) 0.055(3) 0.130(4) -0.008(2) 0.0000 0.0000
N(3"*) 0.147(3) 0.055(2) 0.130(4) -0.008(2) 0.0000 0.0000
C(8'*) 0.147(3) 0.055(3) 0.130(4) -0.008(2) 0.0000 0.0000
C(4#*) 0.147(3) 0.055(2) 0.130(3) -0.008(2) 0.000(2) 0.000(2)
C(10#*) 0.147(3) 0.055(5) 0.130(4) -0.008(3) 0.000(3) 0.000(4)
C(1'*) 0.147(3) 0.055(3) 0.130(3) -0.008(2) 0.0000 0.0000
C(2"*) 0.147(3) 0.055(2) 0.130(4) -0.008(3) 0.0000 0.0000
C(4**) 0.147(3) 0.055(2) 0.130(3) -0.008(2) 0.000(2) 0.000(2)
N(3'*) 0.147(3) 0.055(2) 0.130(4) -0.008(2) 0.0000 0.0000
Cu(1"*) 0.1473(3) 0.0551(3) 0.1300(4) -0.0076(3) 0.0000 0.0000
N(2'*) 0.147(3) 0.055(2) 0.130(4) -0.008(2) 0.0000 0.0000
C(9#*) 0.147(2) 0.055(3) 0.130(3) -0.008(2) 0.000(2) 0.000(2)
N(4#*) 0.147(4) 0.055(9) 0.130(5) -0.008(5) 0.000(4) 0.000(6)
C(2'*) 0.147(3) 0.055(2) 0.130(4) -0.008(3) 0.0000 0.0000
C(7'*) 0.147(3) 0.055(3) 0.130(4) -0.008(2) 0.0000 0.0000
C(3"*) 0.147(3) 0.055(3) 0.130(3) -0.008(2) 0.0000 0.0000
C(5**) 0.147(3) 0.055(3) 0.130(3) -0.008(2) 0.000(2) 0.000(2)
C(6**) 0.147(2) 0.055(3) 0.130(3) -0.008(2) 0.000(2) 0.000(2)
Cu(1'*) 0.1473(3) 0.0551(3) 0.1300(4) -0.0076(3) 0.0000 0.0000
N(1"*) 0.147(2) 0.055(2) 0.130(2) -0.008(2) 0.000(2) 0.000(2)
N(1**) 0.147(2) 0.055(2) 0.130(2) -0.008(2) 0.000(2) 0.000(2)
N(2"*) 0.147(3) 0.055(2) 0.130(4) -0.008(2) 0.0000 0.0000
Cu(1'*) 0.1473(3) 0.0551(3) 0.1300(4) -0.0076(3) 0.0000 0.0000
N(1#*) 0.147(2) 0.055(2) 0.130(2) -0.008(2) 0.000(2) 0.000(2)
C(3'*) 0.147(3) 0.055(3) 0.130(3) -0.008(2) 0.0000 0.0000
N(3'*) 0.147(3) 0.055(2) 0.130(4) -0.008(2) 0.0000 0.0000
C(8"*) 0.147(3) 0.055(3) 0.130(4) -0.008(2) 0.0000 0.0000
C(6$*) 0.147(2) 0.055(3) 0.130(3) -0.008(2) 0.000(2) 0.000(2)
C(5$*) 0.147(3) 0.055(3) 0.130(3) -0.008(2) 0.000(2) 0.000(2)
C(10**) 0.147(3) 0.055(5) 0.130(4) -0.008(3) 0.000(3) 0.000(4)
N(2'*) 0.147(3) 0.055(2) 0.130(4) -0.008(2) 0.0000 0.0000
C(9"*) 0.147(2) 0.055(3) 0.130(3) -0.008(2) 0.000(2) 0.000(2)
C(9**) 0.147(2) 0.055(3) 0.130(3) -0.008(2) 0.000(2) 0.000(2)
C(8"*) 0.147(3) 0.055(3) 0.130(4) -0.008(2) 0.0000 0.0000
Cu(1#*) 0.1473(3) 0.0551(3) 0.1300(4) -0.0076(3) 0.0000 0.0000
C(8'*) 0.147(3) 0.055(3) 0.130(4) -0.008(2) 0.0000 0.0000
N(2"*) 0.147(3) 0.055(2) 0.130(4) -0.008(2) 0.0000 0.0000
C(4$*) 0.147(3) 0.055(2) 0.130(3) -0.008(2) 0.000(2) 0.000(2)
C(10$*) 0.147(3) 0.055(5) 0.130(4) -0.008(3) 0.000(3) 0.000(4)
N(4**) 0.147(4) 0.055(9) 0.130(5) -0.008(5) 0.000(4) 0.000(6)
C(8'*) 0.147(3) 0.055(3) 0.130(4) -0.008(2) 0.0000 0.0000
C(4"*) 0.147(3) 0.055(2) 0.130(3) -0.008(2) 0.000(2) 0.000(2)
C(4**) 0.147(3) 0.055(2) 0.130(3) -0.008(2) 0.000(2) 0.000(2)
C(3"*) 0.147(3) 0.055(3) 0.130(3) -0.008(2) 0.0000 0.0000
N(1$*) 0.147(2) 0.055(2) 0.130(2) -0.008(2) 0.000(2) 0.000(2)
N(2#*) 0.147(3) 0.055(2) 0.130(4) -0.008(2) 0.0000 0.0000
Cu(1*) 0.1473(3) 0.0551(3) 0.1300(4) -0.0076(3) 0.0000 0.0000
N(1*) 0.147(2) 0.055(2) 0.130(2) -0.008(2) 0.000(2) 0.000(2)
N(2*) 0.147(3) 0.055(2) 0.130(4) -0.008(2) 0.0000 0.0000
N(3*) 0.147(3) 0.055(2) 0.130(4) -0.008(2) 0.0000 0.0000
N(4*) 0.147(4) 0.055(9) 0.130(5) -0.008(5) 0.000(4) 0.000(6)
C(1*) 0.147(3) 0.055(3) 0.130(3) -0.008(2) 0.0000 0.0000
C(2*) 0.147(3) 0.055(2) 0.130(4) -0.008(3) 0.0000 0.0000
C(3*) 0.147(3) 0.055(3) 0.130(3) -0.008(2) 0.0000 0.0000
C(4*) 0.147(3) 0.055(2) 0.130(3) -0.008(2) 0.000(2) 0.000(2)
C(5*) 0.147(3) 0.055(3) 0.130(3) -0.008(2) 0.000(2) 0.000(2)
C(6*) 0.147(2) 0.055(3) 0.130(3) -0.008(2) 0.000(2) 0.000(2)
C(7*) 0.147(3) 0.055(3) 0.130(4) -0.008(2) 0.0000 0.0000
C(8*) 0.147(3) 0.055(3) 0.130(4) -0.008(2) 0.0000 0.0000
C(9*) 0.147(2) 0.055(3) 0.130(3) -0.008(2) 0.000(2) 0.000(2)
C(10*) 0.147(3) 0.055(5) 0.130(4) -0.008(3) 0.000(3) 0.000(4)
N(1**) 0.147(2) 0.055(2) 0.130(2) -0.008(2) 0.000(2) 0.000(2)
C(1'*) 0.147(3) 0.055(3) 0.130(3) -0.008(2) 0.0000 0.0000
C(7"*) 0.147(3) 0.055(3) 0.130(4) -0.008(2) 0.0000 0.0000
C(3'*) 0.147(3) 0.055(3) 0.130(3) -0.008(2) 0.0000 0.0000
C(6#*) 0.147(2) 0.055(3) 0.130(3) -0.008(2) 0.000(2) 0.000(2)
C(5#*) 0.147(3) 0.055(3) 0.130(3) -0.008(2) 0.000(2) 0.000(2)
C(1"*) 0.147(3) 0.055(3) 0.130(3) -0.008(2) 0.0000 0.0000
C(9**) 0.147(2) 0.055(3) 0.130(3) -0.008(2) 0.000(2) 0.000(2)
C(2'*) 0.147(3) 0.055(2) 0.130(4) -0.008(3) 0.0000 0.0000
C(7'*) 0.147(3) 0.055(3) 0.130(4) -0.008(2) 0.0000 0.0000
N(3"*) 0.147(3) 0.055(2) 0.130(4) -0.008(2) 0.0000 0.0000
C(8'*) 0.147(3) 0.055(3) 0.130(4) -0.008(2) 0.0000 0.0000
C(4#*) 0.147(3) 0.055(2) 0.130(3) -0.008(2) 0.000(2) 0.000(2)
C(10#*) 0.147(3) 0.055(5) 0.130(4) -0.008(3) 0.000(3) 0.000(4)
C(1'*) 0.147(3) 0.055(3) 0.130(3) -0.008(2) 0.0000 0.0000
C(2"*) 0.147(3) 0.055(2) 0.130(4) -0.008(3) 0.0000 0.0000
C(4**) 0.147(3) 0.055(2) 0.130(3) -0.008(2) 0.000(2) 0.000(2)
N(3'*) 0.147(3) 0.055(2) 0.130(4) -0.008(2) 0.0000 0.0000
Cu(1"*) 0.1473(3) 0.0551(3) 0.1300(4) -0.0076(3) 0.0000 0.0000
N(2'*) 0.147(3) 0.055(2) 0.130(4) -0.008(2) 0.0000 0.0000
C(9#*) 0.147(2) 0.055(3) 0.130(3) -0.008(2) 0.000(2) 0.000(2)
N(4#*) 0.147(4) 0.055(9) 0.130(5) -0.008(5) 0.000(4) 0.000(6)
C(2'*) 0.147(3) 0.055(2) 0.130(4) -0.008(3) 0.0000 0.0000
C(7'*) 0.147(3) 0.055(3) 0.130(4) -0.008(2) 0.0000 0.0000
Cu(1*) 0.1473(3) 0.0551(3) 0.1300(4) -0.0076(3) 0.0000 0.0000
N(1*) 0.147(2) 0.055(2) 0.130(2) -0.008(2) 0.000(2) 0.000(2)
N(4*) 0.147(4) 0.055(9) 0.130(5) -0.008(5) 0.000(4) 0.000(6)
C(4*) 0.147(3) 0.055(2) 0.130(3) -0.008(2) 0.000(2) 0.000(2)
C(5*) 0.147(3) 0.055(3) 0.130(3) -0.008(2) 0.000(2) 0.000(2)
C(6*) 0.147(2) 0.055(3) 0.130(3) -0.008(2) 0.000(2) 0.000(2)
C(9*) 0.147(2) 0.055(3) 0.130(3) -0.008(2) 0.000(2) 0.000(2)
C(10*) 0.147(3) 0.055(5) 0.130(4) -0.008(3) 0.000(3) 0.000(4)
C(6#*) 0.147(2) 0.055(3) 0.130(3) -0.008(2) 0.000(2) 0.000(2)
C(5#*) 0.147(3) 0.055(3) 0.130(3) -0.008(2) 0.000(2) 0.000(2)
C(4#*) 0.147(3) 0.055(2) 0.130(3) -0.008(2) 0.000(2) 0.000(2)
C(10#*) 0.147(3) 0.055(5) 0.130(4) -0.008(3) 0.000(3) 0.000(4)
Cu(1"*) 0.1473(3) 0.0551(3) 0.1300(4) -0.0076(3) 0.0000 0.0000
C(9#*) 0.147(2) 0.055(3) 0.130(3) -0.008(2) 0.000(2) 0.000(2)
N(4#*) 0.147(4) 0.055(9) 0.130(5) -0.008(5) 0.000(4) 0.000(6)
N(1"*) 0.147(2) 0.055(2) 0.130(2) -0.008(2) 0.000(2) 0.000(2)
Cu(1*) 0.1473(3) 0.0551(3) 0.1300(4) -0.0076(3) 0.0000 0.0000
N(1*) 0.147(2) 0.055(2) 0.130(2) -0.008(2) 0.000(2) 0.000(2)
N(4*) 0.147(4) 0.055(9) 0.130(5) -0.008(5) 0.000(4) 0.000(6)
C(4*) 0.147(3) 0.055(2) 0.130(3) -0.008(2) 0.000(2) 0.000(2)
C(5*) 0.147(3) 0.055(3) 0.130(3) -0.008(2) 0.000(2) 0.000(2)
C(6*) 0.147(2) 0.055(3) 0.130(3) -0.008(2) 0.000(2) 0.000(2)
C(9*) 0.147(2) 0.055(3) 0.130(3) -0.008(2) 0.000(2) 0.000(2)
C(10*) 0.147(3) 0.055(5) 0.130(4) -0.008(3) 0.000(3) 0.000(4)
C(6#*) 0.147(2) 0.055(3) 0.130(3) -0.008(2) 0.000(2) 0.000(2)
C(5#*) 0.147(3) 0.055(3) 0.130(3) -0.008(2) 0.000(2) 0.000(2)
C(4#*) 0.147(3) 0.055(2) 0.130(3) -0.008(2) 0.000(2) 0.000(2)
C(10#*) 0.147(3) 0.055(5) 0.130(4) -0.008(3) 0.000(3) 0.000(4)
Cu(1"*) 0.1473(3) 0.0551(3) 0.1300(4) -0.0076(3) 0.0000 0.0000
C(9#*) 0.147(2) 0.055(3) 0.130(3) -0.008(2) 0.000(2) 0.000(2)
N(4#*) 0.147(4) 0.055(9) 0.130(5) -0.008(5) 0.000(4) 0.000(6)
N(1"*) 0.147(2) 0.055(2) 0.130(2) -0.008(2) 0.000(2) 0.000(2)
N(1#*) 0.147(2) 0.055(2) 0.130(2) -0.008(2) 0.000(2) 0.000(2)
C(9"*) 0.147(2) 0.055(3) 0.130(3) -0.008(2) 0.000(2) 0.000(2)
Cu(1#*) 0.1473(3) 0.0551(3) 0.1300(4) -0.0076(3) 0.0000 0.0000
Cu(1*) 0.1473(3) 0.0551(3) 0.1300(4) 0.0076(3) 0.0000 0.0000
N(1*) 0.147(2) 0.055(2) 0.130(2) 0.008(2) 0.000(2) 0.000(2)
N(2*) 0.147(3) 0.055(2) 0.130(4) 0.008(2) 0.0000 0.0000
Cu(1*) 0.1473(3) 0.0551(3) 0.1300(4) 0.0076(3) 0.0000 0.0000
N(1*) 0.147(2) 0.055(2) 0.130(2) 0.008(2) 0.000(2) 0.000(2)
N(2*) 0.147(3) 0.055(2) 0.130(4) 0.008(2) 0.0000 0.0000
N(3*) 0.147(3) 0.055(2) 0.130(4) 0.008(2) 0.0000 0.0000
N(4*) 0.147(4) 0.055(9) 0.130(5) 0.008(5) 0.000(4) 0.000(6)
C(1*) 0.147(3) 0.055(3) 0.130(3) 0.008(2) 0.0000 0.0000
C(2*) 0.147(3) 0.055(2) 0.130(4) 0.008(3) 0.0000 0.0000
Cu(1*) 0.1473(3) 0.0551(3) 0.1300(4) 0.0076(3) 0.0000 0.0000
N(1*) 0.147(2) 0.055(2) 0.130(2) 0.008(2) 0.000(2) 0.000(2)
N(2*) 0.147(3) 0.055(2) 0.130(4) 0.008(2) 0.0000 0.0000
N(3*) 0.147(3) 0.055(2) 0.130(4) 0.008(2) 0.0000 0.0000
N(4*) 0.147(4) 0.055(9) 0.130(5) 0.008(5) 0.000(4) 0.000(6)
C(1*) 0.147(3) 0.055(3) 0.130(3) 0.008(2) 0.0000 0.0000
C(2*) 0.147(3) 0.055(2) 0.130(4) 0.008(3) 0.0000 0.0000
C(3*) 0.147(3) 0.055(3) 0.130(3) 0.008(2) 0.0000 0.0000
C(4*) 0.147(3) 0.055(2) 0.130(3) 0.008(2) 0.000(2) 0.000(2)
C(5*) 0.147(3) 0.055(3) 0.130(3) 0.008(2) 0.000(2) 0.000(2)
C(6*) 0.147(2) 0.055(3) 0.130(3) 0.008(2) 0.000(2) 0.000(2)
C(7*) 0.147(3) 0.055(3) 0.130(4) 0.008(2) 0.0000 0.0000
C(8*) 0.147(3) 0.055(3) 0.130(4) 0.008(2) 0.0000 0.0000
C(9*) 0.147(2) 0.055(3) 0.130(3) 0.008(2) 0.000(2) 0.000(2)
C(10*) 0.147(3) 0.055(5) 0.130(4) 0.008(3) 0.000(3) 0.000(4)
C(1'*) 0.147(3) 0.055(3) 0.130(3) 0.008(2) 0.0000 0.0000
C(7"*) 0.147(3) 0.055(3) 0.130(4) 0.008(2) 0.0000 0.0000
C(3'*) 0.147(3) 0.055(3) 0.130(3) 0.008(2) 0.0000 0.0000
C(6#*) 0.147(2) 0.055(3) 0.130(3) 0.008(2) 0.000(2) 0.000(2)
C(5#*) 0.147(3) 0.055(3) 0.130(3) 0.008(2) 0.000(2) 0.000(2)
Cu(1*) 0.1473(3) 0.0551(3) 0.1300(4) -0.0076(3) 0.0000 0.0000
N(1*) 0.147(2) 0.055(2) 0.130(2) -0.008(2) 0.000(2) 0.000(2)
N(2*) 0.147(3) 0.055(2) 0.130(4) -0.008(2) 0.0000 0.0000
N(3*) 0.147(3) 0.055(2) 0.130(4) -0.008(2) 0.0000 0.0000
P(1*) 0.147(1) 0.0551(10) 0.130(1) 0.0076(8) 0.0000 0.0000
F(1*) 0.147(6) 0.055(3) 0.130(6) 0.008(4) 0.0000 0.0000
F(2*) 0.147(5) 0.055(9) 0.13(3) 0.008(6) 0.0000 0.0000
F(3*) 0.147(5) 0.055(3) 0.130(4) 0.008(3) 0.0000 0.0000
F(4*) 0.147(4) 0.055(7) 0.13(5) 0.008(5) 0.0000 0.0000
F(5*) 0.15(2) 0.055(3) 0.130(4) 0.008(6) 0.000(8) 0.000(3)
F(5**) 0.15(2) 0.055(3) 0.130(4) 0.008(6) 0.000(8) 0.000(3)
P(1*) 0.147(1) 0.0551(10) 0.130(1) -0.0076(8) 0.0000 0.0000
F(1*) 0.147(6) 0.055(3) 0.130(6) -0.008(4) 0.0000 0.0000
F(2*) 0.147(5) 0.055(9) 0.13(3) -0.008(6) 0.0000 0.0000
F(3*) 0.147(5) 0.055(3) 0.130(4) -0.008(3) 0.0000 0.0000
F(4*) 0.147(4) 0.055(7) 0.13(5) -0.008(5) 0.0000 0.0000
F(5*) 0.15(2) 0.055(3) 0.130(4) -0.008(6) 0.000(8) 0.000(3)
F(5**) 0.15(2) 0.055(3) 0.130(4) -0.008(6) 0.000(8) 0.000(3)
P(1*) 0.147(1) 0.0551(10) 0.130(1) -0.0076(8) 0.0000 0.0000
F(1*) 0.147(6) 0.055(3) 0.130(6) -0.008(4) 0.0000 0.0000
F(2*) 0.147(5) 0.055(9) 0.13(3) -0.008(6) 0.0000 0.0000
F(3*) 0.147(5) 0.055(3) 0.130(4) -0.008(3) 0.0000 0.0000
F(4*) 0.147(4) 0.055(7) 0.13(5) -0.008(5) 0.0000 0.0000
F(5*) 0.15(2) 0.055(3) 0.130(4) -0.008(6) 0.000(8) 0.000(3)
F(5**) 0.15(2) 0.055(3) 0.130(4) -0.008(6) 0.000(8) 0.000(3)
P(1*) 0.147(1) 0.0551(10) 0.130(1) 0.0076(8) 0.0000 0.0000
F(1*) 0.147(6) 0.055(3) 0.130(6) 0.008(4) 0.0000 0.0000
F(2*) 0.147(5) 0.055(9) 0.13(3) 0.008(6) 0.0000 0.0000
F(3*) 0.147(5) 0.055(3) 0.130(4) 0.008(3) 0.0000 0.0000
F(4*) 0.147(4) 0.055(7) 0.13(5) 0.008(5) 0.0000 0.0000
F(5*) 0.15(2) 0.055(3) 0.130(4) 0.008(6) 0.000(8) 0.000(3)
F(5**) 0.15(2) 0.055(3) 0.130(4) 0.008(6) 0.000(8) 0.000(3)
P(1*) 0.147(1) 0.0551(10) 0.130(1) 0.0076(8) 0.0000 0.0000
F(1*) 0.147(6) 0.055(3) 0.130(6) 0.008(4) 0.0000 0.0000
F(2*) 0.147(5) 0.055(9) 0.13(3) 0.008(6) 0.0000 0.0000
F(3*) 0.147(5) 0.055(3) 0.130(4) 0.008(3) 0.0000 0.0000
F(4*) 0.147(4) 0.055(7) 0.13(5) 0.008(5) 0.0000 0.0000
F(5*) 0.15(2) 0.055(3) 0.130(4) 0.008(6) 0.000(8) 0.000(3)
F(5**) 0.15(2) 0.055(3) 0.130(4) 0.008(6) 0.000(8) 0.000(3)
P(1*) 0.147(1) 0.0551(10) 0.130(1) -0.0076(8) 0.0000 0.0000
F(1*) 0.147(6) 0.055(3) 0.130(6) -0.008(4) 0.0000 0.0000
F(2*) 0.147(5) 0.055(9) 0.13(3) -0.008(6) 0.0000 0.0000
F(3*) 0.147(5) 0.055(3) 0.130(4) -0.008(3) 0.0000 0.0000
F(4*) 0.147(4) 0.055(7) 0.13(5) -0.008(5) 0.0000 0.0000
F(5*) 0.15(2) 0.055(3) 0.130(4) -0.008(6) 0.000(8) 0.000(3)
F(5**) 0.15(2) 0.055(3) 0.130(4) -0.008(6) 0.000(8) 0.000(3)
P(1*) 0.147(1) 0.0551(10) 0.130(1) -0.0076(8) 0.0000 0.0000
F(1*) 0.147(6) 0.055(3) 0.130(6) -0.008(4) 0.0000 0.0000
F(2*) 0.147(5) 0.055(9) 0.13(3) -0.008(6) 0.0000 0.0000
F(3*) 0.147(5) 0.055(3) 0.130(4) -0.008(3) 0.0000 0.0000
F(4*) 0.147(4) 0.055(7) 0.13(5) -0.008(5) 0.0000 0.0000
F(5*) 0.15(2) 0.055(3) 0.130(4) -0.008(6) 0.000(8) 0.000(3)
F(5**) 0.15(2) 0.055(3) 0.130(4) -0.008(6) 0.000(8) 0.000(3)
P(1*) 0.147(1) 0.0551(10) 0.130(1) 0.0076(8) 0.0000 0.0000
F(1*) 0.147(6) 0.055(3) 0.130(6) 0.008(4) 0.0000 0.0000
F(2*) 0.147(5) 0.055(9) 0.13(3) 0.008(6) 0.0000 0.0000
F(3*) 0.147(5) 0.055(3) 0.130(4) 0.008(3) 0.0000 0.0000
F(4*) 0.147(4) 0.055(7) 0.13(5) 0.008(5) 0.0000 0.0000
F(5*) 0.15(2) 0.055(3) 0.130(4) 0.008(6) 0.000(8) 0.000(3)
F(5**) 0.15(2) 0.055(3) 0.130(4) 0.008(6) 0.000(8) 0.000(3)
P(1*) 0.147(1) 0.0551(10) 0.130(1) 0.0076(8) 0.0000 0.0000
F(1*) 0.147(6) 0.055(3) 0.130(6) 0.008(4) 0.0000 0.0000
F(2*) 0.147(5) 0.055(9) 0.13(3) 0.008(6) 0.0000 0.0000
F(3*) 0.147(5) 0.055(3) 0.130(4) 0.008(3) 0.0000 0.0000
F(4*) 0.147(4) 0.055(7) 0.13(5) 0.008(5) 0.0000 0.0000
F(5*) 0.15(2) 0.055(3) 0.130(4) 0.008(6) 0.000(8) 0.000(3)
F(5**) 0.15(2) 0.055(3) 0.130(4) 0.008(6) 0.000(8) 0.000(3)
P(1*) 0.147(1) 0.0551(10) 0.130(1) -0.0076(8) 0.0000 0.0000
F(1*) 0.147(6) 0.055(3) 0.130(6) -0.008(4) 0.0000 0.0000
F(2*) 0.147(5) 0.055(9) 0.13(3) -0.008(6) 0.0000 0.0000
F(3*) 0.147(5) 0.055(3) 0.130(4) -0.008(3) 0.0000 0.0000
F(4*) 0.147(4) 0.055(7) 0.13(5) -0.008(5) 0.0000 0.0000
F(5*) 0.15(2) 0.055(3) 0.130(4) -0.008(6) 0.000(8) 0.000(3)
F(5**) 0.15(2) 0.055(3) 0.130(4) -0.008(6) 0.000(8) 0.000(3)
P(1*) 0.147(1) 0.0551(10) 0.130(1) -0.0076(8) 0.0000 0.0000
F(1*) 0.147(6) 0.055(3) 0.130(6) -0.008(4) 0.0000 0.0000
F(2*) 0.147(5) 0.055(9) 0.13(3) -0.008(6) 0.0000 0.0000
F(3*) 0.147(5) 0.055(3) 0.130(4) -0.008(3) 0.0000 0.0000
F(4*) 0.147(4) 0.055(7) 0.13(5) -0.008(5) 0.0000 0.0000
F(5*) 0.15(2) 0.055(3) 0.130(4) -0.008(6) 0.000(8) 0.000(3)
F(5**) 0.15(2) 0.055(3) 0.130(4) -0.008(6) 0.000(8) 0.000(3)
P(1*) 0.147(1) 0.0551(10) 0.130(1) -0.0076(8) 0.0000 0.0000
F(1*) 0.147(6) 0.055(3) 0.130(6) -0.008(4) 0.0000 0.0000
F(2*) 0.147(5) 0.055(9) 0.13(3) -0.008(6) 0.0000 0.0000
F(3*) 0.147(5) 0.055(3) 0.130(4) -0.008(3) 0.0000 0.0000
F(4*) 0.147(4) 0.055(7) 0.13(5) -0.008(5) 0.0000 0.0000
F(5*) 0.15(2) 0.055(3) 0.130(4) -0.008(6) 0.000(8) 0.000(3)
F(5**) 0.15(2) 0.055(3) 0.130(4) -0.008(6) 0.000(8) 0.000(3)
P(1*) 0.147(1) 0.0551(10) 0.130(1) 0.0076(8) 0.0000 0.0000
F(1*) 0.147(6) 0.055(3) 0.130(6) 0.008(4) 0.0000 0.0000
F(2*) 0.147(5) 0.055(9) 0.13(3) 0.008(6) 0.0000 0.0000
F(3*) 0.147(5) 0.055(3) 0.130(4) 0.008(3) 0.0000 0.0000
F(4*) 0.147(4) 0.055(7) 0.13(5) 0.008(5) 0.0000 0.0000
F(5*) 0.15(2) 0.055(3) 0.130(4) 0.008(6) 0.000(8) 0.000(3)
F(5**) 0.15(2) 0.055(3) 0.130(4) 0.008(6) 0.000(8) 0.000(3)
P(1*) 0.147(1) 0.0551(10) 0.130(1) 0.0076(8) 0.0000 0.0000
F(1*) 0.147(6) 0.055(3) 0.130(6) 0.008(4) 0.0000 0.0000
F(2*) 0.147(5) 0.055(9) 0.13(3) 0.008(6) 0.0000 0.0000
F(3*) 0.147(5) 0.055(3) 0.130(4) 0.008(3) 0.0000 0.0000
F(4*) 0.147(4) 0.055(7) 0.13(5) 0.008(5) 0.0000 0.0000
F(5*) 0.15(2) 0.055(3) 0.130(4) 0.008(6) 0.000(8) 0.000(3)
F(5**) 0.15(2) 0.055(3) 0.130(4) 0.008(6) 0.000(8) 0.000(3)
P(1*) 0.147(1) 0.0551(10) 0.130(1) 0.0076(8) 0.0000 0.0000
F(1*) 0.147(6) 0.055(3) 0.130(6) 0.008(4) 0.0000 0.0000
F(2*) 0.147(5) 0.055(9) 0.13(3) 0.008(6) 0.0000 0.0000
F(3*) 0.147(5) 0.055(3) 0.130(4) 0.008(3) 0.0000 0.0000
F(4*) 0.147(4) 0.055(7) 0.13(5) 0.008(5) 0.0000 0.0000
F(5*) 0.15(2) 0.055(3) 0.130(4) 0.008(6) 0.000(8) 0.000(3)
F(5**) 0.15(2) 0.055(3) 0.130(4) 0.008(6) 0.000(8) 0.000(3)
P(1*) 0.147(1) 0.0551(10) 0.130(1) -0.0076(8) 0.0000 0.0000
F(1*) 0.147(6) 0.055(3) 0.130(6) -0.008(4) 0.0000 0.0000
F(2*) 0.147(5) 0.055(9) 0.13(3) -0.008(6) 0.0000 0.0000
F(3*) 0.147(5) 0.055(3) 0.130(4) -0.008(3) 0.0000 0.0000
F(4*) 0.147(4) 0.055(7) 0.13(5) -0.008(5) 0.0000 0.0000
F(5*) 0.15(2) 0.055(3) 0.130(4) -0.008(6) 0.000(8) 0.000(3)
F(5**) 0.15(2) 0.055(3) 0.130(4) -0.008(6) 0.000(8) 0.000(3)
P(1*) 0.147(1) 0.0551(10) 0.130(1) -0.0076(8) 0.0000 0.0000
F(1*) 0.147(6) 0.055(3) 0.130(6) -0.008(4) 0.0000 0.0000
F(2*) 0.147(5) 0.055(9) 0.13(3) -0.008(6) 0.0000 0.0000
F(3*) 0.147(5) 0.055(3) 0.130(4) -0.008(3) 0.0000 0.0000
F(4*) 0.147(4) 0.055(7) 0.13(5) -0.008(5) 0.0000 0.0000
F(5*) 0.15(2) 0.055(3) 0.130(4) -0.008(6) 0.000(8) 0.000(3)
F(5**) 0.15(2) 0.055(3) 0.130(4) -0.008(6) 0.000(8) 0.000(3)

loop_
_atom_type_symbol
_atom_type_description
_atom_type_scat_dispersion_real
_atom_type_scat_dispersion_imag
_atom_type_scat_source
Cu Cu 0.320 1.265
;International Tables for Crystallography
(1992, Vol. C, Tables 4.2.6.8 and 6.1.1.1)
;
P P 0.102 0.094
;International Tables for Crystallography
(1992, Vol. C, Tables 4.2.6.8 and 6.1.1.1)
;
F F 0.017 0.010
;International Tables for Crystallography
(1992, Vol. C, Tables 4.2.6.8 and 6.1.1.1)
;
N N 0.006 0.003
;International Tables for Crystallography
(1992, Vol. C, Tables 4.2.6.8 and 6.1.1.1)
;
C C 0.003 0.002
;International Tables for Crystallography
(1992, Vol. C, Tables 4.2.6.8 and 6.1.1.1)
;
H H 0.000 0.000
;International Tables for Crystallography
(1992, Vol. C, Table 6.1.1.2)
;

loop_
_geom_angle_atom_site_label_1
_geom_angle_atom_site_label_2
_geom_angle_atom_site_label_3
_geom_angle
_geom_angle_site_symmetry_1
_geom_angle_site_symmetry_2
_geom_angle_site_symmetry_3
_geom_angle_publ_flag
N(1) Cu(1) N(1) 104.0(3) 1_555 1_555 3_556 yes
N(1) Cu(1) N(2) 105.6(2) 1_555 1_555 1_555 yes
N(1) Cu(1) N(3) 111.3(2) 1_555 1_555 1_555 yes
N(1) Cu(1) N(2) 105.6(2) 3_556 1_555 1_555 yes
N(1) Cu(1) N(3) 111.3(2) 3_556 1_555 1_555 yes
N(2) Cu(1) N(3) 118.0(2) 1_555 1_555 1_555 yes
F(1) P(1) F(2) 85.8(7) 1_555 1_555 1_555 yes
F(1) P(1) F(3) 179.0(5) 1_555 1_555 1_555 yes
F(1) P(1) F(4) 91.8(6) 1_555 1_555 1_555 yes
F(1) P(1) F(5) 91.9(3) 1_555 1_555 1_555 yes
F(1) P(1) F(5) 91.9(3) 1_555 1_555 3_556 yes
F(2) P(1) F(3) 93.1(7) 1_555 1_555 1_555 yes
F(2) P(1) F(4) 177.7(8) 1_555 1_555 1_555 yes
F(2) P(1) F(5) 82.0(7) 1_555 1_555 1_555 yes
F(2) P(1) F(5) 82.0(7) 1_555 1_555 3_556 yes
F(3) P(1) F(4) 89.2(6) 1_555 1_555 1_555 yes
F(3) P(1) F(5) 87.9(3) 1_555 1_555 1_555 yes
F(3) P(1) F(5) 87.9(3) 1_555 1_555 3_556 yes
F(4) P(1) F(5) 98.1(7) 1_555 1_555 1_555 yes
F(4) P(1) F(5) 98.1(7) 1_555 1_555 3_556 yes
F(5) P(1) F(5) 163(1) 1_555 1_555 3_556 yes
Cu(1) N(1) C(9) 167.6(5) 1_555 1_555 1_555 yes
Cu(1) N(2) C(8) 171.0(5) 1_555 1_555 1_555 yes
Cu(1) N(3) C(7) 175.3(5) 1_555 1_555 1_555 yes
C(1) C(1) C(2) 120.7(4) 6_655 1_555 1_555 yes
C(1) C(1) C(7) 117.9(3) 6_655 1_555 1_565 yes
C(2) C(1) C(7) 121.4(6) 1_555 1_555 1_565 yes
C(1) C(2) C(3) 118.3(5) 1_555 1_555 1_555 yes
C(1) C(2) H(1) 120.7(6) 1_555 1_555 1_555 no
C(3) C(2) H(1) 121.1(6) 1_555 1_555 1_555 no
C(2) C(3) C(3) 121.1(4) 1_555 1_555 6_655 yes
C(2) C(3) C(8) 120.7(6) 1_555 1_555 1_555 yes
C(3) C(3) C(8) 118.3(4) 6_655 1_555 1_555 yes
C(5) C(4) C(6) 121.2(5) 1_555 1_555 1_555 yes
C(5) C(4) C(9) 118.7(5) 1_555 1_555 1_555 yes
C(6) C(4) C(9) 120.0(5) 1_555 1_555 1_555 yes
C(4) C(5) C(6) 119.6(5) 1_555 1_555 13_556 yes
C(4) C(5) H(2) 120.3(5) 1_555 1_555 1_555 no
C(6) C(5) H(2) 120.1(5) 13_556 1_555 1_555 no
C(4) C(6) C(5) 119.1(5) 1_555 1_555 13_556 yes
C(4) C(6) C(10) 120.9(5) 1_555 1_555 1_555 yes
C(5) C(6) C(10) 120.0(5) 13_556 1_555 1_555 yes
N(3) C(7) C(1) 177.7(6) 1_555 1_555 1_545 yes
N(2) C(8) C(3) 174.4(7) 1_555 1_555 1_555 yes
N(1) C(9) C(4) 178.1(6) 1_555 1_555 1_555 yes
N(4) C(10) C(6) 177.6(10) 1_555 1_555 1_555 yes

loop_
_geom_bond_atom_site_label_1
_geom_bond_atom_site_label_2
_geom_bond_distance
_geom_bond_site_symmetry_1
_geom_bond_site_symmetry_2
_geom_bond_publ_flag
Cu(1) N(1) 1.983(5) 1_555 1_555 yes
Cu(1) N(1) 1.983(5) 1_555 3_556 yes
Cu(1) N(2) 1.969(5) 1_555 1_555 yes
Cu(1) N(3) 1.943(5) 1_555 1_555 yes
P(1) F(1) 1.565(7) 1_555 1_555 yes
P(1) F(2) 1.51(1) 1_555 1_555 yes
P(1) F(3) 1.575(6) 1_555 1_555 yes
P(1) F(4) 1.519(10) 1_555 1_555 yes
P(1) F(5) 1.544(9) 1_555 1_555 yes
P(1) F(5) 1.544(9) 1_555 3_556 yes
N(1) C(9) 1.140(7) 1_555 1_555 yes
N(2) C(8) 1.138(8) 1_555 1_555 yes
N(3) C(7) 1.134(8) 1_555 1_555 yes
N(4) C(10) 1.14(1) 1_555 1_555 yes
C(1) C(1) 1.42(1) 1_555 6_655 yes
C(1) C(2) 1.385(8) 1_555 1_555 yes
C(1) C(7) 1.436(8) 1_555 1_565 yes
C(2) C(3) 1.392(9) 1_555 1_555 yes
C(3) C(3) 1.40(1) 1_555 6_655 yes
C(3) C(8) 1.430(9) 1_555 1_555 yes
C(4) C(5) 1.380(8) 1_555 1_555 yes
C(4) C(6) 1.411(8) 1_555 1_555 yes
C(4) C(9) 1.437(8) 1_555 1_555 yes
C(5) C(6) 1.389(8) 1_555 13_556 yes
C(6) C(10) 1.431(8) 1_555 1_555 yes

loop_
_geom_contact_atom_site_label_1
_geom_contact_atom_site_label_2
_geom_contact_distance
_geom_contact_site_symmetry_1
_geom_contact_site_symmetry_2
_geom_contact_publ_flag
F(1) C(5) 3.243(7) 1_555 1_555 ?
F(1) C(5) 3.243(7) 1_555 3_556 ?
F(1) C(10) 3.489(8) 1_555 13_556 ?
F(1) C(10) 3.489(8) 1_555 15_555 ?
F(1) F(3) 3.51(1) 1_555 14_555 ?
F(2) C(5) 3.44(1) 1_555 1_555 ?
F(2) C(5) 3.44(1) 1_555 3_556 ?
F(2) C(9) 3.44(1) 1_555 1_555 ?
F(2) C(9) 3.44(1) 1_555 3_556 ?
F(2) F(3) 3.46(2) 1_555 14_555 ?
F(2) N(1) 3.57(1) 1_555 1_555 ?
F(2) N(1) 3.57(1) 1_555 3_556 ?
F(3) C(9) 3.111(7) 1_555 14_545 ?
F(3) C(9) 3.111(7) 1_555 16_546 ?
F(3) N(1) 3.154(7) 1_555 14_545 ?
F(3) N(1) 3.154(7) 1_555 16_546 ?
F(3) C(5) 3.219(6) 1_555 14_545 ?
F(3) C(5) 3.219(6) 1_555 16_546 ?
F(3) C(4) 3.600(6) 1_555 14_545 ?
F(3) C(4) 3.600(6) 1_555 16_546 ?
F(4) C(8) 2.85(1) 1_555 14_545 ?
F(4) N(2) 2.91(1) 1_555 14_545 ?
F(4) C(2) 3.24(1) 1_555 14_545 ?
F(4) C(3) 3.49(1) 1_555 14_545 ?
F(5) C(5) 2.94(1) 1_555 1_555 ?
F(5) C(5) 3.24(1) 1_555 14_545 ?
F(5) C(6) 3.334(9) 1_555 13_556 ?
F(5) C(4) 3.47(2) 1_555 1_555 ?
F(5) C(4) 3.582(9) 1_555 14_545 ?
F(5) C(9) 3.589(10) 1_555 14_545 ?
N(1) N(4) 3.59(1) 1_555 2_556 ?
N(3) C(1) 2.569(7) 1_555 1_545 ?
N(3) C(1) 3.455(8) 1_555 6_645 ?
N(3) N(4) 3.509(10) 1_555 2_556 ?
N(3) N(4) 3.509(10) 1_555 4_555 ?
N(3) C(2) 3.512(8) 1_555 1_545 ?
N(4) C(7) 3.467(9) 1_555 2_556 ?

loop_
_geom_torsion_atom_site_label_1
_geom_torsion_atom_site_label_2
_geom_torsion_atom_site_label_3
_geom_torsion_atom_site_label_4
_geom_torsion
_geom_torsion_site_symmetry_1
_geom_torsion_site_symmetry_2
_geom_torsion_site_symmetry_3
_geom_torsion_site_symmetry_4
_geom_torsion_publ_flag
Cu(1) N(1) C(9) C(4) -61(18) 1_555 1_555 1_555 1_555 yes
Cu(1) N(1) C(9) C(4) 61(18) 1_555 3_556 3_556 3_556 yes
Cu(1) N(2) C(8) C(3) -180.0 1_555 1_555 1_555 1_555 yes
Cu(1) N(3) C(7) C(1) -180.0 1_555 1_555 1_555 1_545 yes
N(1) Cu(1) N(1) C(9) -24(2) 1_555 1_555 3_556 3_556 yes
N(1) Cu(1) N(2) C(8) 54.9(1) 1_555 1_555 1_555 1_555 yes
N(1) Cu(1) N(3) C(7) -57.8(2) 1_555 1_555 1_555 1_555 yes
N(1) C(9) C(4) C(5) 51(17) 1_555 1_555 1_555 1_555 yes
N(1) C(9) C(4) C(6) -127(17) 1_555 1_555 1_555 1_555 yes
N(2) Cu(1) N(1) C(9) -86(2) 1_555 1_555 1_555 1_555 yes
N(2) Cu(1) N(1) C(9) 86(2) 1_555 1_555 3_556 3_556 yes
N(2) Cu(1) N(3) C(7) -180.0 1_555 1_555 1_555 1_555 yes
N(2) C(8) C(3) C(2) -180.0 1_555 1_555 1_555 1_555 yes
N(2) C(8) C(3) C(3) 0.0 1_555 1_555 1_555 6_655 yes
N(3) Cu(1) N(1) C(9) 144(2) 1_555 1_555 1_555 1_555 yes
N(3) Cu(1) N(1) C(9) -144(2) 1_555 1_555 3_556 3_556 yes
N(3) Cu(1) N(2) C(8) 180.0 1_555 1_555 1_555 1_555 yes
N(4) C(10) C(6) C(4) -79(18) 1_555 1_555 1_555 1_555 yes
N(4) C(10) C(6) C(5) 99(18) 1_555 1_555 1_555 13_556 yes
C(1) C(1) C(2) C(3) 0.0 1_555 6_655 6_655 6_655 yes
C(1) C(2) C(3) C(3) 0.0 1_555 1_555 1_555 6_655 yes
C(1) C(2) C(3) C(8) 180.0 1_555 1_555 1_555 1_555 yes
C(2) C(1) C(1) C(2) 0.0 1_555 1_555 6_655 6_655 yes
C(2) C(1) C(1) C(7) 180.0 1_555 1_555 6_655 6_665 yes
C(2) C(3) C(3) C(2) 0.0 1_555 1_555 6_655 6_655 yes
C(2) C(3) C(3) C(8) -180.0 1_555 1_555 6_655 6_655 yes
C(3) C(2) C(1) C(7) 180.0 1_555 1_555 1_555 1_565 yes
C(4) C(5) C(6) C(10) 178.1(6) 1_555 1_555 13_556 13_556 yes
C(5) C(4) C(6) C(10) 178.1(6) 1_555 1_555 1_555 1_555 yes
C(5) C(6) C(4) C(9) -178.0(5) 1_555 13_556 13_556 13_556 yes
C(6) C(5) C(4) C(9) 178.1(5) 1_555 13_556 13_556 13_556 yes
C(8) C(3) C(3) C(8) 0.0 1_555 1_555 6_655 6_655 yes
C(9) C(4) C(6) C(10) -3.5(8) 1_555 1_555 1_555 1_555 yes
